data_4128585
loop_
_publ_author_name
'Lorzing, Gregory R.'
'Gosselin, Eric J.'
'Trump, Benjamin A.'
'York, Arthur H. P.'
'Sturluson, Arni'
'Rowland, Casey A.'
'Yap, Glenn P. A.'
'Brown, Craig M.'
'Simon, Cory M.'
'Bloch, Eric D.'

_publ_section_title
;
 Understanding Gas Storage in Cuboctahedral Porous Coordination Cages.
;
_journal_issue 30
_journal_name_full 'Journal of the American Chemical Society'
_journal_page_first 12128
_journal_page_last 12138
_journal_paper_doi 10.1021/jacs.9b05872
_journal_volume 141
_journal_year 2019
_chemical_formula_sum 'C30.07 H17.52 Co2 D12.18 N1.38 O11.4'
_chemical_formula_weight 723.04
_chemical_name_mineral 'Co-Me-dabco MOF w/ CD4'
_space_group_IT_number 225
_space_group_name_Hall '-F 4 2 3'
_space_group_name_H-M_alt 'F m -3 m'
_symmetry_cell_setting cubic
_symmetry_space_group_name_Hall '-F 4 2 3'
_symmetry_space_group_name_H-M 'F m -3 m'
_cell_angle_alpha 90
_cell_angle_beta 90
_cell_angle_gamma 90
_cell_formula_units_Z 48
_cell_length_a 39.860(3)
_cell_length_b 39.860(3)
_cell_length_c 39.860(3)
_cell_measurement_reflns_used 735
_cell_measurement_temperature 13.10(2)
_cell_measurement_theta_max 100
_cell_measurement_theta_min 3
_cell_volume 63330(8)
_diffrn_ambient_temperature 13.10(2)
_diffrn_measured_fraction_theta_full 1.0
_diffrn_measurement_device_type 'BT1 NCNR'
_diffrn_radiation_type neutron
_diffrn_radiation_wavelength 0.2775
_diffrn_reflns_av_R_equivalents 0.0
_diffrn_reflns_number 735
_exptl_crystal_density_diffrn 0.910
_exptl_crystal_description N/A
_refine_ls_goodness_of_fit_all 1.061
_refine_ls_matrix_type full
_refine_ls_number_parameters 36
_refine_ls_number_restraints 0
_cod_data_source_file ja9b05872_si_007.cif
_cod_data_source_block VESTA_phase
_cod_depositor_comments
;
The following automatic conversions were performed:

data item '_geom_angle_publ_flag' value 'N' was changed to 'n' in
accordance with the
/home/data/users/saulius/crontab/automatic-downloads/current/ACS/lib/dictionaries/cif_core.dic
dictionary named 'cif_core.dic' version 2.4.2 last updated on
2011-04-26 (4391 times).

data item '_geom_bond_publ_flag' value 'N' was changed to 'n' in
accordance with the
/home/data/users/saulius/crontab/automatic-downloads/current/ACS/lib/dictionaries/cif_core.dic
dictionary named 'cif_core.dic' version 2.4.2 last updated on
2011-04-26 (1296 times).

Automatic conversion script
Id: cif_fix_values 6909 2019-04-08 15:41:33Z antanas 
;
_cod_original_cell_volume 63329(14)
_cod_original_formula_sum 'C30.07 H17.52 D12.18 Co2 N1.38 O11.40'
_cod_database_code 4128585

loop_
_symmetry_equiv_pos_site_id
_symmetry_equiv_pos_as_xyz
1 +x,+y,+z
2 +z,+x,+y
3 +y,+z,+x
4 +x,+y,-z
5 -z,+x,+y
6 +y,-z,+x
7 -z,+x,-y
8 -y,-z,+x
9 +y,-z,-x
10 -x,+y,-z
11 -z,-x,+y
12 +x,-y,-z
13 +y,+x,+z
14 +z,+y,+x
15 +x,+z,+y
16 +y,+x,-z
17 -z,+y,+x
18 +x,-z,+y
19 -z,+y,-x
20 -x,-z,+y
21 +x,-z,-y
22 -y,+x,-z
23 -z,-y,+x
24 +y,-x,-z
-1 -x,-y,-z
-2 -z,-x,-y
-3 -y,-z,-x
-4 -x,-y,+z
-5 +z,-x,-y
-6 -y,+z,-x
-7 +z,-x,+y
-8 +y,+z,-x
-9 -y,+z,+x
-10 +x,-y,+z
-11 +z,+x,-y
-12 -x,+y,+z
-13 -y,-x,-z
-14 -z,-y,-x
-15 -x,-z,-y
-16 -y,-x,+z
-17 +z,-y,-x
-18 -x,+z,-y
-19 +z,-y,+x
-20 +x,+z,-y
-21 -x,+z,+y
-22 +y,-x,+z
-23 +z,+y,-x
-24 -y,+x,+z
101 +x,+y+1/2,+z+1/2
102 +z,+x+1/2,+y+1/2
103 +y,+z+1/2,+x+1/2
104 +x,+y+1/2,-z+1/2
105 -z,+x+1/2,+y+1/2
106 +y,-z+1/2,+x+1/2
107 -z,+x+1/2,-y+1/2
108 -y,-z+1/2,+x+1/2
109 +y,-z+1/2,-x+1/2
110 -x,+y+1/2,-z+1/2
111 -z,-x+1/2,+y+1/2
112 +x,-y+1/2,-z+1/2
113 +y,+x+1/2,+z+1/2
114 +z,+y+1/2,+x+1/2
115 +x,+z+1/2,+y+1/2
116 +y,+x+1/2,-z+1/2
117 -z,+y+1/2,+x+1/2
118 +x,-z+1/2,+y+1/2
119 -z,+y+1/2,-x+1/2
120 -x,-z+1/2,+y+1/2
121 +x,-z+1/2,-y+1/2
122 -y,+x+1/2,-z+1/2
123 -z,-y+1/2,+x+1/2
124 +y,-x+1/2,-z+1/2
-101 -x,-y+1/2,-z+1/2
-102 -z,-x+1/2,-y+1/2
-103 -y,-z+1/2,-x+1/2
-104 -x,-y+1/2,+z+1/2
-105 +z,-x+1/2,-y+1/2
-106 -y,+z+1/2,-x+1/2
-107 +z,-x+1/2,+y+1/2
-108 +y,+z+1/2,-x+1/2
-109 -y,+z+1/2,+x+1/2
-110 +x,-y+1/2,+z+1/2
-111 +z,+x+1/2,-y+1/2
-112 -x,+y+1/2,+z+1/2
-113 -y,-x+1/2,-z+1/2
-114 -z,-y+1/2,-x+1/2
-115 -x,-z+1/2,-y+1/2
-116 -y,-x+1/2,+z+1/2
-117 +z,-y+1/2,-x+1/2
-118 -x,+z+1/2,-y+1/2
-119 +z,-y+1/2,+x+1/2
-120 +x,+z+1/2,-y+1/2
-121 -x,+z+1/2,+y+1/2
-122 +y,-x+1/2,+z+1/2
-123 +z,+y+1/2,-x+1/2
-124 -y,+x+1/2,+z+1/2
201 +x+1/2,+y,+z+1/2
202 +z+1/2,+x,+y+1/2
203 +y+1/2,+z,+x+1/2
204 +x+1/2,+y,-z+1/2
205 -z+1/2,+x,+y+1/2
206 +y+1/2,-z,+x+1/2
207 -z+1/2,+x,-y+1/2
208 -y+1/2,-z,+x+1/2
209 +y+1/2,-z,-x+1/2
210 -x+1/2,+y,-z+1/2
211 -z+1/2,-x,+y+1/2
212 +x+1/2,-y,-z+1/2
213 +y+1/2,+x,+z+1/2
214 +z+1/2,+y,+x+1/2
215 +x+1/2,+z,+y+1/2
216 +y+1/2,+x,-z+1/2
217 -z+1/2,+y,+x+1/2
218 +x+1/2,-z,+y+1/2
219 -z+1/2,+y,-x+1/2
220 -x+1/2,-z,+y+1/2
221 +x+1/2,-z,-y+1/2
222 -y+1/2,+x,-z+1/2
223 -z+1/2,-y,+x+1/2
224 +y+1/2,-x,-z+1/2
-201 -x+1/2,-y,-z+1/2
-202 -z+1/2,-x,-y+1/2
-203 -y+1/2,-z,-x+1/2
-204 -x+1/2,-y,+z+1/2
-205 +z+1/2,-x,-y+1/2
-206 -y+1/2,+z,-x+1/2
-207 +z+1/2,-x,+y+1/2
-208 +y+1/2,+z,-x+1/2
-209 -y+1/2,+z,+x+1/2
-210 +x+1/2,-y,+z+1/2
-211 +z+1/2,+x,-y+1/2
-212 -x+1/2,+y,+z+1/2
-213 -y+1/2,-x,-z+1/2
-214 -z+1/2,-y,-x+1/2
-215 -x+1/2,-z,-y+1/2
-216 -y+1/2,-x,+z+1/2
-217 +z+1/2,-y,-x+1/2
-218 -x+1/2,+z,-y+1/2
-219 +z+1/2,-y,+x+1/2
-220 +x+1/2,+z,-y+1/2
-221 -x+1/2,+z,+y+1/2
-222 +y+1/2,-x,+z+1/2
-223 +z+1/2,+y,-x+1/2
-224 -y+1/2,+x,+z+1/2
301 +x+1/2,+y+1/2,+z
302 +z+1/2,+x+1/2,+y
303 +y+1/2,+z+1/2,+x
304 +x+1/2,+y+1/2,-z
305 -z+1/2,+x+1/2,+y
306 +y+1/2,-z+1/2,+x
307 -z+1/2,+x+1/2,-y
308 -y+1/2,-z+1/2,+x
309 +y+1/2,-z+1/2,-x
310 -x+1/2,+y+1/2,-z
311 -z+1/2,-x+1/2,+y
312 +x+1/2,-y+1/2,-z
313 +y+1/2,+x+1/2,+z
314 +z+1/2,+y+1/2,+x
315 +x+1/2,+z+1/2,+y
316 +y+1/2,+x+1/2,-z
317 -z+1/2,+y+1/2,+x
318 +x+1/2,-z+1/2,+y
319 -z+1/2,+y+1/2,-x
320 -x+1/2,-z+1/2,+y
321 +x+1/2,-z+1/2,-y
322 -y+1/2,+x+1/2,-z
323 -z+1/2,-y+1/2,+x
324 +y+1/2,-x+1/2,-z
-301 -x+1/2,-y+1/2,-z
-302 -z+1/2,-x+1/2,-y
-303 -y+1/2,-z+1/2,-x
-304 -x+1/2,-y+1/2,+z
-305 +z+1/2,-x+1/2,-y
-306 -y+1/2,+z+1/2,-x
-307 +z+1/2,-x+1/2,+y
-308 +y+1/2,+z+1/2,-x
-309 -y+1/2,+z+1/2,+x
-310 +x+1/2,-y+1/2,+z
-311 +z+1/2,+x+1/2,-y
-312 -x+1/2,+y+1/2,+z
-313 -y+1/2,-x+1/2,-z
-314 -z+1/2,-y+1/2,-x
-315 -x+1/2,-z+1/2,-y
-316 -y+1/2,-x+1/2,+z
-317 +z+1/2,-y+1/2,-x
-318 -x+1/2,+z+1/2,-y
-319 +z+1/2,-y+1/2,+x
-320 +x+1/2,+z+1/2,-y
-321 -x+1/2,+z+1/2,+y
-322 +y+1/2,-x+1/2,+z
-323 +z+1/2,+y+1/2,-x
-324 -y+1/2,+x+1/2,+z

loop_
_atom_site_label
_atom_site_type_symbol
_atom_site_symmetry_multiplicity
_atom_site_fract_x
_atom_site_fract_y
_atom_site_fract_z
_atom_site_occupancy
_atom_site_B_iso_or_equiv
Co1 Co 48 0.5 0.359(2) 0.641(2) 1 1
Co2 Co 48 0.5 0.310(2) 0.690(2) 1 1
C1 C 192 0.6971(7) 0.4586(3) 0.3670(3) 1 5.0(3)
C2 C 192 0.7138(6) 0.4268(3) 0.3839(3) 1 5.0(3)
C3 C 96 0.6992(7) 0.4122(3) 0.4122(3) 1 5.0(3)
C4 C 192 0.7431(5) 0.4134(4) 0.3705(3) 1 5.0(3)
C5 C 96 0.7578(5) 0.3854(4) 0.3854(4) 1 5.0(3)
C6 C 96 0.7871(6) 0.3720(6) 0.3720(6) 1 5.0(3)
O1 O 192 0.7097(6) 0.4695(3) 0.3390(3) 1 5.0(3)
O2 O 192 0.6716(9) 0.4723(4) 0.3821(5) 1 5.0(3)
H1 H 96 0.6763(8) 0.4227(4) 0.4227(4) 1 5.0(3)
H2 H 192 0.7546(5) 0.4248(4) 0.3485(4) 1 5.0(3)
Hme1 H 192 0.8018(5) 0.3602(8) 0.3918(7) 0.650(5) 5.0(3)
Hme3 H 96 0.7810(7) 0.3532(6) 0.3532(6) 0.650(5) 5.0(3)
Dme1 D 192 0.8018(5) 0.3602(8) 0.3918(7) 0.350(5) 5.0(3)
Dme3 D 96 0.7810(7) 0.3532(6) 0.3532(6) 0.350(5) 5.0(3)
C1a2 C 192 0.5896(13) 0.4373(12) 0.4668(13) 0.189(2) 6.9(8)
C1b2 C 192 0.7093(10) 0.4778(19) 0.4553(15) 0.189(2) 6.9(8)
C2a2 C 192 0.6208(11) 0.4529(8) 0.4822(11) 0.189(2) 6.9(8)
C2b2 C 192 0.6782(9) 0.4723(12) 0.4767(11) 0.189(2) 6.9(8)
C32 C 192 0.6495(11) 0.4579(10) 0.4625(11) 0.189(2) 6.9(8)
C4a2 C 192 0.6209(12) 0.4622(12) 0.5160(9) 0.189(2) 6.9(8)
C4b2 C 192 0.6783(9) 0.4817(10) 0.5106(10) 0.189(2) 6.9(8)
C52 C 192 0.6496(12) 0.4766(11) 0.5302(10) 0.189(2) 6.9(8)
C62 C 192 0.6497(15) 0.4859(18) 0.5638(8) 0.189(2) 6.9(8)
O1a2 O 192 0.5683(19) 0.4270(19) 0.4854(16) 0.189(2) 6.9(8)
O1b2 O 192 0.7353(10) 0.4836(19) 0.4694(18) 0.189(2) 6.9(8)
O2a2 O 192 0.5878(18) 0.4359(19) 0.4368(14) 0.189(2) 6.9(8)
O2b2 O 192 0.7064(14) 0.4761(19) 0.4254(15) 0.189(2) 6.9(8)
H12 H 192 0.6494(13) 0.4507(15) 0.4362(12) 0.189(2) 6.9(8)
H2a2 H 192 0.5986(14) 0.4583(17) 0.5313(11) 0.189(2) 6.9(8)
H2b2 H 192 0.7006(10) 0.4929(13) 0.5216(12) 0.189(2) 6.9(8)
Hme12 H 192 0.6739(16) 0.4966(18) 0.5705(9) 0.1227(16) 6.9(8)
Hme22 H 192 0.6450(19) 0.464(2) 0.5796(10) 0.1227(16) 6.9(8)
Hme32 H 192 0.6302(15) 0.5045(19) 0.5684(9) 0.1227(16) 6.9(8)
Dme12 D 192 0.6739(16) 0.4966(18) 0.5705(9) 0.0660(11) 6.9(8)
Dme22 D 192 0.6450(19) 0.464(2) 0.5796(10) 0.0660(11) 6.9(8)
Dme32 D 192 0.6302(15) 0.5045(19) 0.5684(9) 0.0660(11) 6.9(8)
N1a N 48 0.7732(11) 0.5 0.2268(11) 1 3.5(8)
C6N2 C 96 0.7404(16) 0.5 0.2142(22) 0.500(2) 3.5(8)
D4N3 D 192 0.7338(18) 0.5200(22) 0.1967(18) 0.398(5) 3.5(8)
H4N3 H 192 0.7338(18) 0.5200(22) 0.1967(18) 0.102(4) 3.5(8)
C7N1 C 192 0.7744(21) 0.5278(13) 0.2483(17) 0.5 3.5(8)
D5N3 D 192 0.7981(18) 0.5326(20) 0.2611(18) 0.398(5) 3.5(8)
D5N4 D 192 0.7737(20) 0.5525(20) 0.2366(22) 0.398(5) 3.5(8)
H5N3 H 192 0.7981(18) 0.5326(20) 0.2611(18) 0.102(4) 3.5(8)
H5N4 H 192 0.7737(20) 0.5525(20) 0.2366(22) 0.102(4) 3.5(8)
N1d N 32 0.5991(14) 0.5991(14) 0.5991(14) 0.569(5) 7.0(9)
C1d C 192 0.5763(14) 0.5912(14) 0.6263(14) 0.095(2) 7.0(9)
C2d C 192 0.5845(14) 0.6167(14) 0.5707(14) 0.095(2) 7.0(9)
C3d C 192 0.6195(14) 0.5700(14) 0.5910(14) 0.095(2) 7.0(9)
O4d O 192 0.6283(14) 0.5480(14) 0.6104(14) 0.095(2) 7.0(9)
H1d H 192 0.5900(14) 0.5772(14) 0.6457(14) 0.095(2) 7.0(9)
H2d H 192 0.5529(14) 0.5781(14) 0.6208(14) 0.095(2) 7.0(9)
H3d H 192 0.5709(14) 0.6164(14) 0.6356(14) 0.095(2) 7.0(9)
H4d H 192 0.5854(14) 0.6421(14) 0.5810(14) 0.095(2) 7.0(9)
H5d H 192 0.5587(14) 0.6105(14) 0.5637(14) 0.095(2) 7.0(9)
H6d H 192 0.6004(14) 0.6154(14) 0.5485(14) 0.095(2) 7.0(9)
H7d H 192 0.6319(14) 0.5734(14) 0.5665(14) 0.095(2) 7.0(9)
Cm1 C 96 0.7524(8) 0.5836(8) 0.5 0.127(9) 6.8(8)
Dm1 D 96 0.7260(8) 0.5789(8) 0.5 0.127(9) 6.8(8)
Dm2 D 96 0.7568(8) 0.6100(8) 0.5 0.127(9) 6.8(8)
Dm3 D 192 0.7634(8) 0.5726(8) 0.4781(8) 0.127(9) 6.8(8)
Cm2 C 192 0.7197(7) 0.6968(9) 0.6179(6) 0.069(8) 6.9(8)
Dm5 D 192 0.7004(19) 0.6858(19) 0.6029(19) 0.069(8) 6.9(8)
Dm6 D 192 0.7281(19) 0.7196(19) 0.6065(19) 0.069(8) 6.9(8)
Dm7 D 192 0.7403(19) 0.6797(19) 0.6200(19) 0.069(8) 6.9(8)
Dm8 D 192 0.7100(19) 0.7021(19) 0.6424(11) 0.069(8) 6.9(8)
Cm3 C 32 0.6481(10) 0.6481(10) 0.6481(10) 0.58529 7.0(3)
Dm9a D 32 0.6328(10) 0.6328(10) 0.6328(10) 0.293(12) 7.0(3)
Dm9b D 32 0.6636(10) 0.6636(10) 0.6636(10) 0.293(12) 7.0(3)
Dm10a D 96 0.6428(10) 0.6739(10) 0.6428(10) 0.293(12) 7.0(3)
Dm10b D 96 0.6319 0.6621 0.6319 0.293(12) 7.0(3)
Cm4 C 48 0.6020(19) 0.6020(19) 0.5 0.208(12) 7.0(7)
Dm13 D 48 0.5830(19) 0.5830(19) 0.5 0.208(12) 7.0(7)
Dm14 D 96 0.6083(19) 0.6083(19) 0.4747(19) 0.104(6) 7.0(7)
Dm15 D 192 0.6238(19) 0.5928(19) 0.5127(19) 0.104(6) 7.0(7)

loop_
_atom_type_symbol
_atom_type_number_in_cell
Co 96.0
C 1443.465
O 547.392
H 841.171
D 584.768
N 66.208

loop_
_geom_angle_atom_site_label_1
_geom_angle_atom_site_label_2
_geom_angle_atom_site_label_3
_geom_angle
_geom_angle_site_symmetry_1
_geom_angle_site_symmetry_3
_geom_angle_publ_flag
O2 Co1 O2 106.7943 3_555 24_566 n
O2 Co1 O2 71.6947 3_555 -9_655 n
O2 Co1 O2 167.1247 3_555 -13_666 n
O2 Co1 O2 167.1247 24_566 -9_655 n
O2 Co1 O2 71.6947 24_566 -13_666 n
O2 Co1 O2 106.7943 -9_655 -13_666 n
O1 Co2 O1 95.6436 3_555 24_566 n
O1 Co2 O1 82.0451 3_555 -9_655 n
O1 Co2 O1 163.7288 3_555 -13_666 n
O1 Co2 N1a 98.1356 3_555 109_556 n
O1 Co2 O1 163.7288 24_566 -9_655 n
O1 Co2 O1 82.0451 24_566 -13_666 n
O1 Co2 N1a 98.1356 24_566 109_556 n
O1 Co2 O1 95.6436 -9_655 -13_666 n
O1 Co2 N1a 98.1356 -9_655 109_556 n
O1 Co2 N1a 98.1356 -13_666 109_556 n
C2 C1 O1 118.1108 1_555 1_555 n
C2 C1 O2 117.8938 1_555 1_555 n
O1 C1 O2 123.9951 1_555 1_555 n
C1 C2 C3 120.1633 1_555 1_555 n
C1 C2 C4 119.8281 1_555 1_555 n
C3 C2 C4 120.0087 1_555 1_555 n
C2 C3 C2 119.9781 1_555 15_555 n
C2 C3 H1 120.0091 1_555 1_555 n
C2 C3 H1 120.0091 15_555 1_555 n
C2 C4 C5 119.8008 1_555 1_555 n
C2 C4 H2 120.1659 1_555 1_555 n
C5 C4 H2 120.0327 1_555 1_555 n
C4 C5 C4 120.3938 1_555 15_555 n
C4 C5 C6 119.8008 1_555 1_555 n
C4 C5 C6 119.8008 15_555 1_555 n
C5 C6 Hme1 109.8239 1_555 1_555 n
C5 C6 Hme1 109.8239 1_555 15_555 n
C5 C6 Hme3 109.9717 1_555 1_555 n
C5 C6 Dme1 109.8239 1_555 1_555 n
C5 C6 Dme1 109.8239 1_555 15_555 n
C5 C6 Dme3 109.9717 1_555 1_555 n
Hme1 C6 Hme1 109.6394 1_555 15_555 n
Hme1 C6 Hme3 108.7794 1_555 1_555 n
Hme1 C6 Dme1 0.0 1_555 1_555 n
Hme1 C6 Dme1 109.6394 1_555 15_555 n
Hme1 C6 Dme3 108.7794 1_555 1_555 n
Hme1 C6 Hme3 108.7794 15_555 1_555 n
Hme1 C6 Dme1 109.6394 15_555 1_555 n
Hme1 C6 Dme1 0.0 15_555 15_555 n
Hme1 C6 Dme3 108.7794 15_555 1_555 n
Hme3 C6 Dme1 108.7794 1_555 1_555 n
Hme3 C6 Dme1 108.7794 1_555 15_555 n
Hme3 C6 Dme3 0.0 1_555 1_555 n
Dme1 C6 Dme1 109.6394 1_555 15_555 n
Dme1 C6 Dme3 108.7794 1_555 1_555 n
Dme1 C6 Dme3 108.7794 15_555 1_555 n
Co2 O1 C1 126.2955 2_555 1_555 n
Co1 O2 C1 121.6784 2_555 1_555 n
C3 H1 H1d 128.9496 1_555 -5_566 n
C3 H1 H1d 128.9496 1_555 -17_566 n
C3 H1 H4d 133.1189 1_555 9_566 n
C3 H1 H4d 133.1189 1_555 24_566 n
H1d H1 H1d 31.708 -5_566 -17_566 n
H1d H1 H4d 21.0534 -5_566 9_566 n
H1d H1 H4d 11.0836 -5_566 24_566 n
H1d H1 H4d 11.0836 -17_566 9_566 n
H1d H1 H4d 21.0534 -17_566 24_566 n
H4d H1 H4d 10.1015 9_566 24_566 n
C1a2 C1a2 C1a2 120.0 15_555 -16_665 n
C1a2 C1a2 C2a2 89.7875 15_555 1_555 n
C1a2 C1a2 C4a2 82.816 15_555 4_556 n
C1a2 C1a2 O1a2 132.7669 15_555 1_555 n
C1a2 C1a2 O1a2 132.0443 15_555 -16_665 n
C1a2 C1a2 O2a2 47.7653 15_555 1_555 n
C1a2 C1a2 O2a2 46.0208 15_555 15_555 n
C1a2 C1a2 H2a2 53.907 15_555 4_556 n
C1a2 C1a2 H2a2 33.2899 15_555 18_565 n
C1a2 C1a2 H2d 85.6387 15_555 -17_566 n
C1a2 C1a2 H5d 58.3183 15_555 9_566 n
C1a2 C1a2 H5d 49.0068 15_555 24_566 n
C1a2 C1a2 Dm13 163.426 15_555 12_566 n
C1a2 C1a2 C2a2 150.2119 -16_665 1_555 n
C1a2 C1a2 C4a2 155.8889 -16_665 4_556 n
C1a2 C1a2 O1a2 42.059 -16_665 1_555 n
C1a2 C1a2 O1a2 52.0947 -16_665 -16_665 n
C1a2 C1a2 O2a2 85.6868 -16_665 1_555 n
C1a2 C1a2 O2a2 86.9885 -16_665 15_555 n
C1a2 C1a2 H2a2 157.7107 -16_665 4_556 n
C1a2 C1a2 H2a2 147.8197 -16_665 18_565 n
C1a2 C1a2 H2d 106.2256 -16_665 -17_566 n
C1a2 C1a2 H5d 115.2513 -16_665 9_566 n
C1a2 C1a2 H5d 118.2576 -16_665 24_566 n
C1a2 C1a2 Dm13 61.1895 -16_665 12_566 n
C2a2 C1a2 C4a2 10.9549 1_555 4_556 n
C2a2 C1a2 O1a2 118.0029 1_555 1_555 n
C2a2 C1a2 O1a2 109.102 1_555 -16_665 n
C2a2 C1a2 O2a2 118.0798 1_555 1_555 n
C2a2 C1a2 O2a2 117.2144 1_555 15_555 n
C2a2 C1a2 H2a2 43.1618 1_555 4_556 n
C2a2 C1a2 H2a2 60.1931 1_555 18_565 n
C2a2 C1a2 H2d 73.6251 1_555 -17_566 n
C2a2 C1a2 H5d 78.8244 1_555 9_566 n
C2a2 C1a2 H5d 80.0602 1_555 24_566 n
C2a2 C1a2 Dm13 90.431 1_555 12_566 n
C4a2 C1a2 O1a2 117.412 4_556 1_555 n
C4a2 C1a2 O1a2 107.7474 4_556 -16_665 n
C4a2 C1a2 O2a2 117.6162 4_556 1_555 n
C4a2 C1a2 O2a2 116.4476 4_556 15_555 n
C4a2 C1a2 H2a2 32.9837 4_556 4_556 n
C4a2 C1a2 H2a2 51.3716 4_556 18_565 n
C4a2 C1a2 H2d 81.6015 4_556 -17_566 n
C4a2 C1a2 H5d 82.3707 4_556 9_566 n
C4a2 C1a2 H5d 81.8633 4_556 24_566 n
C4a2 C1a2 Dm13 94.7068 4_556 12_566 n
O1a2 C1a2 O1a2 10.0357 1_555 -16_665 n
O1a2 C1a2 O2a2 123.9166 1_555 1_555 n
O1a2 C1a2 O2a2 124.7659 1_555 15_555 n
O1a2 C1a2 H2a2 122.6908 1_555 4_556 n
O1a2 C1a2 H2a2 131.5103 1_555 18_565 n
O1a2 C1a2 H2d 136.4652 1_555 -17_566 n
O1a2 C1a2 H5d 156.3244 1_555 9_566 n
O1a2 C1a2 H5d 160.2909 1_555 24_566 n
O1a2 C1a2 Dm13 35.4897 1_555 12_566 n
O1a2 C1a2 O2a2 132.5926 -16_665 1_555 n
O1a2 C1a2 O2a2 133.259 -16_665 15_555 n
O1a2 C1a2 H2a2 113.2946 -16_665 4_556 n
O1a2 C1a2 H2a2 124.0866 -16_665 18_565 n
O1a2 C1a2 H2d 141.37 -16_665 -17_566 n
O1a2 C1a2 H5d 165.4053 -16_665 9_566 n
O1a2 C1a2 H5d 170.2915 -16_665 24_566 n
O1a2 C1a2 Dm13 33.5238 -16_665 12_566 n
O2a2 C1a2 O2a2 1.7445 1_555 15_555 n
O2a2 C1a2 H2a2 98.5542 1_555 4_556 n
O2a2 C1a2 H2a2 78.9381 1_555 18_565 n
O2a2 C1a2 H2d 62.45 1_555 -17_566 n
O2a2 C1a2 H5d 42.7483 1_555 9_566 n
O2a2 C1a2 H5d 38.8182 1_555 24_566 n
O2a2 C1a2 Dm13 143.5897 1_555 12_566 n
O2a2 C1a2 H2a2 96.9119 15_555 4_556 n
O2a2 C1a2 H2a2 77.2412 15_555 18_565 n
O2a2 C1a2 H2d 63.086 15_555 -17_566 n
O2a2 C1a2 H5d 42.6673 15_555 9_566 n
O2a2 C1a2 H5d 38.3518 15_555 24_566 n
O2a2 C1a2 Dm13 145.2432 15_555 12_566 n
H2a2 C1a2 H2a2 20.6171 4_556 18_565 n
H2a2 C1a2 H2d 95.0087 4_556 -17_566 n
H2a2 C1a2 H5d 80.9734 4_556 9_566 n
H2a2 C1a2 H5d 75.4534 4_556 24_566 n
H2a2 C1a2 Dm13 117.8421 4_556 12_566 n
H2a2 C1a2 H2d 91.4994 18_565 -17_566 n
H2a2 C1a2 H5d 70.4013 18_565 9_566 n
H2a2 C1a2 H5d 62.8417 18_565 24_566 n
H2a2 C1a2 Dm13 137.2978 18_565 12_566 n
H2d C1a2 H5d 27.5038 -17_566 9_566 n
H2d C1a2 H5d 36.7572 -17_566 24_566 n
H2d C1a2 Dm13 110.2931 -17_566 12_566 n
H5d C1a2 H5d 9.3115 9_566 24_566 n
H5d C1a2 Dm13 137.7836 9_566 12_566 n
H5d C1a2 Dm13 147.0486 24_566 12_566 n
C1b2 C1b2 C1b2 135.0 15_555 -10_565 n
C1b2 C1b2 C2b2 60.0932 15_555 1_555 n
C1b2 C1b2 C2b2 68.8426 15_555 15_555 n
C1b2 C1b2 C4b2 75.6893 15_555 18_565 n
C1b2 C1b2 O1b2 78.7716 15_555 1_555 n
C1b2 C1b2 O1b2 48.7234 15_555 15_555 n
C1b2 C1b2 O2b2 131.5082 15_555 1_555 n
C1b2 C1b2 H2b2 78.7265 15_555 4_556 n
C1b2 C1b2 H2b2 96.5708 15_555 12_566 n
C1b2 C1b2 H2b2 47.3256 15_555 18_565 n
C1b2 C1b2 C2b2 98.2891 -10_565 1_555 n
C1b2 C1b2 C2b2 91.7776 -10_565 15_555 n
C1b2 C1b2 C4b2 74.0985 -10_565 18_565 n
C1b2 C1b2 O1b2 78.9053 -10_565 1_555 n
C1b2 C1b2 O1b2 102.3297 -10_565 15_555 n
C1b2 C1b2 O2b2 93.239 -10_565 1_555 n
C1b2 C1b2 H2b2 58.5445 -10_565 4_556 n
C1b2 C1b2 H2b2 40.1127 -10_565 12_566 n
C1b2 C1b2 H2b2 89.1093 -10_565 18_565 n
C2b2 C1b2 C2b2 8.7494 1_555 15_555 n
C2b2 C1b2 C4b2 24.883 1_555 18_565 n
C2b2 C1b2 O1b2 117.9399 1_555 1_555 n
C2b2 C1b2 O1b2 95.9966 1_555 15_555 n
C2b2 C1b2 O2b2 118.0807 1_555 1_555 n
C2b2 C1b2 H2b2 51.8538 1_555 4_556 n
C2b2 C1b2 H2b2 65.6014 1_555 12_566 n
C2b2 C1b2 H2b2 43.2856 1_555 18_565 n
C2b2 C1b2 C4b2 21.1549 15_555 18_565 n
C2b2 C1b2 O1b2 122.565 15_555 1_555 n
C2b2 C1b2 O1b2 103.1886 15_555 15_555 n
C2b2 C1b2 O2b2 112.9623 15_555 1_555 n
C2b2 C1b2 H2b2 50.9337 15_555 4_556 n
C2b2 C1b2 H2b2 62.3223 15_555 12_566 n
C2b2 C1b2 H2b2 48.3777 15_555 18_565 n
C4b2 C1b2 O1b2 106.6898 18_565 1_555 n
C4b2 C1b2 O1b2 95.3857 18_565 15_555 n
C4b2 C1b2 O2b2 124.3715 18_565 1_555 n
C4b2 C1b2 H2b2 30.582 18_565 4_556 n
C4b2 C1b2 H2b2 41.2554 18_565 12_566 n
C4b2 C1b2 H2b2 39.0384 18_565 18_565 n
O1b2 C1b2 O1b2 30.0481 1_555 15_555 n
O1b2 C1b2 O2b2 123.9794 1_555 1_555 n
O1b2 C1b2 H2b2 77.6129 1_555 4_556 n
O1b2 C1b2 H2b2 76.506 1_555 12_566 n
O1b2 C1b2 H2b2 74.6765 1_555 18_565 n
O1b2 C1b2 O2b2 140.0448 15_555 1_555 n
O1b2 C1b2 H2b2 74.6829 15_555 4_556 n
O1b2 C1b2 H2b2 83.0865 15_555 12_566 n
O1b2 C1b2 H2b2 56.7348 15_555 18_565 n
O2b2 C1b2 H2b2 142.5433 1_555 4_556 n
O2b2 C1b2 H2b2 128.3524 1_555 12_566 n
O2b2 C1b2 H2b2 161.2977 1_555 18_565 n
H2b2 C1b2 H2b2 18.4318 4_556 12_566 n
H2b2 C1b2 H2b2 31.4009 4_556 18_565 n
H2b2 C1b2 H2b2 49.426 12_566 18_565 n
C1a2 C2a2 C2a2 113.8204 1_555 4_556 n
C1a2 C2a2 C2a2 90.2125 1_555 15_555 n
C1a2 C2a2 C32 119.9788 1_555 1_555 n
C1a2 C2a2 C32 116.9614 1_555 15_555 n
C1a2 C2a2 C4a2 120.0177 1_555 1_555 n
C1a2 C2a2 C4a2 119.1447 1_555 4_556 n
C1a2 C2a2 C4a2 97.3462 1_555 18_565 n
C1a2 C2a2 C52 135.9571 1_555 4_556 n
C1a2 C2a2 C52 146.4489 1_555 18_565 n
C1a2 C2a2 C62 123.0381 1_555 18_565 n
C1a2 C2a2 H2a2 36.2256 1_555 4_556 n
C1a2 C2a2 H2a2 53.9039 1_555 18_565 n
C1a2 C2a2 Hme32 104.3378 1_555 18_565 n
C1a2 C2a2 Hme32 99.3338 1_555 21_566 n
C1a2 C2a2 Dme32 104.3378 1_555 18_565 n
C1a2 C2a2 Dme32 99.3338 1_555 21_566 n
C2a2 C2a2 C2a2 134.9999 4_556 15_555 n
C2a2 C2a2 C32 124.0675 4_556 1_555 n
C2a2 C2a2 C32 128.763 4_556 15_555 n
C2a2 C2a2 C4a2 15.385 4_556 1_555 n
C2a2 C2a2 C4a2 79.0462 4_556 4_556 n
C2a2 C2a2 C4a2 122.7443 4_556 18_565 n
C2a2 C2a2 C52 108.3898 4_556 4_556 n
C2a2 C2a2 C52 99.52 4_556 18_565 n
C2a2 C2a2 C62 83.6744 4_556 18_565 n
C2a2 C2a2 H2a2 120.5778 4_556 4_556 n
C2a2 C2a2 H2a2 131.2543 4_556 18_565 n
C2a2 C2a2 Hme32 46.2342 4_556 18_565 n
C2a2 C2a2 Hme32 60.2624 4_556 21_566 n
C2a2 C2a2 Dme32 46.2342 4_556 18_565 n
C2a2 C2a2 Dme32 60.2624 4_556 21_566 n
C2a2 C2a2 C32 60.2225 15_555 1_555 n
C2a2 C2a2 C32 51.8572 15_555 15_555 n
C2a2 C2a2 C4a2 119.6157 15_555 1_555 n
C2a2 C2a2 C4a2 55.9564 15_555 4_556 n
C2a2 C2a2 C4a2 12.2564 15_555 18_565 n
C2a2 C2a2 C52 49.5001 15_555 4_556 n
C2a2 C2a2 C52 61.9728 15_555 18_565 n
C2a2 C2a2 C62 115.4382 15_555 18_565 n
C2a2 C2a2 H2a2 59.7618 15_555 4_556 n
C2a2 C2a2 H2a2 39.2391 15_555 18_565 n
C2a2 C2a2 Hme32 162.9984 15_555 18_565 n
C2a2 C2a2 Hme32 155.8478 15_555 21_566 n
C2a2 C2a2 Dme32 162.9984 15_555 18_565 n
C2a2 C2a2 Dme32 155.8478 15_555 21_566 n
C32 C2a2 C32 8.3653 1_555 15_555 n
C32 C2a2 C4a2 120.0034 1_555 1_555 n
C32 C2a2 C4a2 87.6074 1_555 4_556 n
C32 C2a2 C4a2 64.8633 1_555 18_565 n
C32 C2a2 C52 30.6361 1_555 4_556 n
C32 C2a2 C52 30.9328 1_555 18_565 n
C32 C2a2 C62 55.2584 1_555 18_565 n
C32 C2a2 H2a2 111.6416 1_555 4_556 n
C32 C2a2 H2a2 93.9277 1_555 18_565 n
C32 C2a2 Hme32 104.0909 1_555 18_565 n
C32 C2a2 Hme32 96.01 1_555 21_566 n
C32 C2a2 Dme32 104.0909 1_555 18_565 n
C32 C2a2 Dme32 96.01 1_555 21_566 n
C32 C2a2 C4a2 122.4075 15_555 1_555 n
C32 C2a2 C4a2 82.4343 15_555 4_556 n
C32 C2a2 C4a2 56.7225 15_555 18_565 n
C32 C2a2 C52 27.3147 15_555 4_556 n
C32 C2a2 C52 31.1294 15_555 18_565 n
C32 C2a2 C62 63.6165 15_555 18_565 n
C32 C2a2 H2a2 104.4636 15_555 4_556 n
C32 C2a2 H2a2 86.1151 15_555 18_565 n
C32 C2a2 Hme32 112.3891 15_555 18_565 n
C32 C2a2 Hme32 104.3483 15_555 21_566 n
C32 C2a2 Dme32 112.3891 15_555 18_565 n
C32 C2a2 Dme32 104.3483 15_555 21_566 n
C4a2 C2a2 C4a2 63.6614 1_555 4_556 n
C4a2 C2a2 C4a2 107.3598 1_555 18_565 n
C4a2 C2a2 C52 98.1708 1_555 4_556 n
C4a2 C2a2 C52 91.4112 1_555 18_565 n
C4a2 C2a2 C62 91.3317 1_555 18_565 n
C4a2 C2a2 H2a2 116.0327 1_555 4_556 n
C4a2 C2a2 H2a2 121.4581 1_555 18_565 n
C4a2 C2a2 Hme32 60.4962 1_555 18_565 n
C4a2 C2a2 Hme32 74.4244 1_555 21_566 n
C4a2 C2a2 Dme32 60.4962 1_555 18_565 n
C4a2 C2a2 Dme32 74.4244 1_555 21_566 n
C4a2 C2a2 C4a2 43.7 4_556 18_565 n
C4a2 C2a2 C52 57.334 4_556 4_556 n
C4a2 C2a2 C52 62.124 4_556 18_565 n
C4a2 C2a2 C62 117.2696 4_556 18_565 n
C4a2 C2a2 H2a2 84.5904 4_556 4_556 n
C4a2 C2a2 H2a2 72.7706 4_556 18_565 n
C4a2 C2a2 Hme32 120.9379 4_556 18_565 n
C4a2 C2a2 Hme32 132.9938 4_556 21_566 n
C4a2 C2a2 Dme32 120.9379 4_556 18_565 n
C4a2 C2a2 Dme32 132.9938 4_556 21_566 n
C4a2 C2a2 C52 47.1738 18_565 4_556 n
C4a2 C2a2 C52 59.2312 18_565 18_565 n
C4a2 C2a2 C62 118.3935 18_565 18_565 n
C4a2 C2a2 H2a2 63.6379 18_565 4_556 n
C4a2 C2a2 H2a2 43.8083 18_565 18_565 n
C4a2 C2a2 Hme32 158.2882 18_565 18_565 n
C4a2 C2a2 Hme32 159.3091 18_565 21_566 n
C4a2 C2a2 Dme32 158.2882 18_565 18_565 n
C4a2 C2a2 Dme32 159.3091 18_565 21_566 n
C52 C2a2 C52 12.4726 4_556 18_565 n
C52 C2a2 C62 72.7852 4_556 18_565 n
C52 C2a2 H2a2 109.2553 4_556 4_556 n
C52 C2a2 H2a2 88.7347 4_556 18_565 n
C52 C2a2 Hme32 113.7633 4_556 18_565 n
C52 C2a2 Hme32 112.2474 4_556 21_566 n
C52 C2a2 Dme32 113.7633 4_556 18_565 n
C52 C2a2 Dme32 112.2474 4_556 21_566 n
C52 C2a2 C62 62.2535 18_565 18_565 n
C52 C2a2 H2a2 121.7261 18_565 4_556 n
C52 C2a2 H2a2 101.2065 18_565 18_565 n
C52 C2a2 Hme32 101.313 18_565 18_565 n
C52 C2a2 Hme32 100.39 18_565 21_566 n
C52 C2a2 Dme32 101.313 18_565 18_565 n
C52 C2a2 Dme32 100.39 18_565 21_566 n
C62 C2a2 H2a2 151.2991 18_565 4_556 n
C62 C2a2 H2a2 144.7384 18_565 18_565 n
C62 C2a2 Hme32 49.0287 18_565 18_565 n
C62 C2a2 Hme32 41.2901 18_565 21_566 n
C62 C2a2 Dme32 49.0287 18_565 18_565 n
C62 C2a2 Dme32 41.2901 18_565 21_566 n
H2a2 C2a2 H2a2 20.5227 4_556 18_565 n
H2a2 C2a2 Hme32 136.9063 4_556 18_565 n
H2a2 C2a2 Hme32 135.0117 4_556 21_566 n
H2a2 C2a2 Dme32 136.9063 4_556 18_565 n
H2a2 C2a2 Dme32 135.0117 4_556 21_566 n
H2a2 C2a2 Hme32 157.327 18_565 18_565 n
H2a2 C2a2 Hme32 152.6358 18_565 21_566 n
H2a2 C2a2 Dme32 157.327 18_565 18_565 n
H2a2 C2a2 Dme32 152.6358 18_565 21_566 n
Hme32 C2a2 Hme32 14.0283 18_565 21_566 n
Hme32 C2a2 Dme32 0.0 18_565 18_565 n
Hme32 C2a2 Dme32 14.0283 18_565 21_566 n
Hme32 C2a2 Dme32 14.0283 21_566 18_565 n
Hme32 C2a2 Dme32 0.0 21_566 21_566 n
Dme32 C2a2 Dme32 14.0283 18_565 21_566 n
C1b2 C2b2 C1b2 51.0641 1_555 15_555 n
C1b2 C2b2 C2b2 60.0932 1_555 15_555 n
C1b2 C2b2 C32 119.9098 1_555 1_555 n
C1b2 C2b2 C32 113.5621 1_555 15_555 n
C1b2 C2b2 C4b2 119.9806 1_555 1_555 n
C1b2 C2b2 C4b2 111.0965 1_555 4_556 n
C1b2 C2b2 C4b2 85.8452 1_555 15_555 n
C1b2 C2b2 C4b2 90.8294 1_555 18_565 n
C1b2 C2b2 C4b2 117.5289 1_555 21_566 n
C1b2 C2b2 C52 129.28 1_555 4_556 n
C1b2 C2b2 C52 145.3562 1_555 18_565 n
C1b2 C2b2 H2b2 48.2979 1_555 4_556 n
C1b2 C2b2 H2b2 57.3874 1_555 12_566 n
C1b2 C2b2 H2b2 69.2002 1_555 18_565 n
C1b2 C2b2 H2b2 86.8719 1_555 21_566 n
C1b2 C2b2 C2b2 111.1574 15_555 15_555 n
C1b2 C2b2 C32 122.1979 15_555 1_555 n
C1b2 C2b2 C32 126.1649 15_555 15_555 n
C1b2 C2b2 C4b2 95.4924 15_555 1_555 n
C1b2 C2b2 C4b2 104.7572 15_555 4_556 n
C1b2 C2b2 C4b2 117.9752 15_555 15_555 n
C1b2 C2b2 C4b2 116.5199 15_555 18_565 n
C1b2 C2b2 C4b2 98.7212 15_555 21_566 n
C1b2 C2b2 C52 156.9478 15_555 4_556 n
C1b2 C2b2 C52 146.3115 15_555 18_565 n
C1b2 C2b2 H2b2 71.1999 15_555 4_556 n
C1b2 C2b2 H2b2 85.8259 15_555 12_566 n
C1b2 C2b2 H2b2 52.5247 15_555 18_565 n
C1b2 C2b2 H2b2 62.4965 15_555 21_566 n
C2b2 C2b2 C32 90.2308 15_555 1_555 n
C2b2 C2b2 C32 79.726 15_555 15_555 n
C2b2 C2b2 C4b2 119.5019 15_555 1_555 n
C2b2 C2b2 C4b2 98.4926 15_555 4_556 n
C2b2 C2b2 C4b2 52.438 15_555 15_555 n
C2b2 C2b2 C4b2 61.2992 15_555 18_565 n
C2b2 C2b2 C4b2 112.6544 15_555 21_566 n
C2b2 C2b2 C52 74.5525 15_555 4_556 n
C2b2 C2b2 C52 93.3888 15_555 18_565 n
C2b2 C2b2 H2b2 63.9939 15_555 4_556 n
C2b2 C2b2 H2b2 55.5936 15_555 12_566 n
C2b2 C2b2 H2b2 104.6123 15_555 18_565 n
C2b2 C2b2 H2b2 116.693 15_555 21_566 n
C32 C2b2 C32 10.5048 1_555 15_555 n
C32 C2b2 C4b2 120.1096 1_555 1_555 n
C32 C2b2 C4b2 125.0474 1_555 4_556 n
C32 C2b2 C4b2 117.4622 1_555 15_555 n
C32 C2b2 C4b2 120.7803 1_555 18_565 n
C32 C2b2 C4b2 122.1289 1_555 21_566 n
C32 C2b2 C52 34.8322 1_555 4_556 n
C32 C2b2 C52 31.63 1_555 18_565 n
C32 C2b2 H2b2 154.2247 1_555 4_556 n
C32 C2b2 H2b2 143.4412 1_555 12_566 n
C32 C2b2 H2b2 165.1569 1_555 18_565 n
C32 C2b2 H2b2 149.9445 1_555 21_566 n
C32 C2b2 C4b2 125.69 15_555 1_555 n
C32 C2b2 C4b2 126.2974 15_555 4_556 n
C32 C2b2 C4b2 110.037 15_555 15_555 n
C32 C2b2 C4b2 114.5817 15_555 18_565 n
C32 C2b2 C4b2 126.4077 15_555 21_566 n
C32 C2b2 C52 31.1035 15_555 4_556 n
C32 C2b2 C52 34.2052 15_555 18_565 n
C32 C2b2 H2b2 143.7199 15_555 4_556 n
C32 C2b2 H2b2 133.4209 15_555 12_566 n
C32 C2b2 H2b2 175.6615 15_555 18_565 n
C32 C2b2 H2b2 158.9981 15_555 21_566 n
C4b2 C2b2 C4b2 21.01 1_555 4_556 n
C4b2 C2b2 C4b2 67.0639 1_555 15_555 n
C4b2 C2b2 C4b2 58.2029 1_555 18_565 n
C4b2 C2b2 C4b2 6.8476 1_555 21_566 n
C4b2 C2b2 C52 100.8196 1_555 4_556 n
C4b2 C2b2 C52 91.688 1_555 18_565 n
C4b2 C2b2 H2b2 76.3242 1_555 4_556 n
C4b2 C2b2 H2b2 74.5986 1_555 12_566 n
C4b2 C2b2 H2b2 52.3187 1_555 18_565 n
C4b2 C2b2 H2b2 35.8915 1_555 21_566 n
C4b2 C2b2 C4b2 46.0549 4_556 15_555 n
C4b2 C2b2 C4b2 37.1933 4_556 18_565 n
C4b2 C2b2 C4b2 14.1635 4_556 21_566 n
C4b2 C2b2 C52 96.1181 4_556 4_556 n
C4b2 C2b2 C52 93.4921 4_556 18_565 n
C4b2 C2b2 H2b2 63.1562 4_556 4_556 n
C4b2 C2b2 H2b2 57.5726 4_556 12_566 n
C4b2 C2b2 H2b2 53.6187 4_556 18_565 n
C4b2 C2b2 H2b2 42.4918 4_556 21_566 n
C4b2 C2b2 C4b2 8.8626 15_555 18_565 n
C4b2 C2b2 C4b2 60.2165 15_555 21_566 n
C4b2 C2b2 C52 83.6345 15_555 4_556 n
C4b2 C2b2 C52 95.1278 15_555 18_565 n
C4b2 C2b2 H2b2 47.2115 15_555 4_556 n
C4b2 C2b2 H2b2 32.8813 15_555 12_566 n
C4b2 C2b2 H2b2 73.1546 15_555 18_565 n
C4b2 C2b2 H2b2 74.7799 15_555 21_566 n
C4b2 C2b2 C4b2 51.3556 18_565 21_566 n
C4b2 C2b2 C52 86.0849 18_565 4_556 n
C4b2 C2b2 C52 95.1722 18_565 18_565 n
C4b2 C2b2 H2b2 48.0512 18_565 4_556 n
C4b2 C2b2 H2b2 34.8218 18_565 12_566 n
C4b2 C2b2 H2b2 68.17 18_565 18_565 n
C4b2 C2b2 H2b2 67.7041 18_565 21_566 n
C4b2 C2b2 C52 99.311 21_566 4_556 n
C4b2 C2b2 C52 92.209 21_566 18_565 n
C4b2 C2b2 H2b2 71.9302 21_566 4_556 n
C4b2 C2b2 H2b2 68.9869 21_566 12_566 n
C4b2 C2b2 H2b2 52.1961 21_566 18_565 n
C4b2 C2b2 H2b2 37.1551 21_566 21_566 n
C52 C2b2 C52 18.8364 4_556 18_565 n
C52 C2b2 H2b2 128.4703 4_556 4_556 n
C52 C2b2 H2b2 114.0919 4_556 12_566 n
C52 C2b2 H2b2 149.6262 4_556 18_565 n
C52 C2b2 H2b2 136.4407 4_556 21_566 n
C52 C2b2 H2b2 142.2948 18_565 4_556 n
C52 C2b2 H2b2 127.7369 18_565 12_566 n
C52 C2b2 H2b2 143.9993 18_565 18_565 n
C52 C2b2 H2b2 126.8724 18_565 21_566 n
H2b2 C2b2 H2b2 14.6355 4_556 12_566 n
H2b2 C2b2 H2b2 40.6185 4_556 18_565 n
H2b2 C2b2 H2b2 54.3747 4_556 21_566 n
H2b2 C2b2 H2b2 50.7705 12_566 18_565 n
H2b2 C2b2 H2b2 61.0994 12_566 21_566 n
H2b2 C2b2 H2b2 17.7245 18_565 21_566 n
C2a2 C32 C2a2 67.9202 1_555 15_555 n
C2a2 C32 C2b2 119.9241 1_555 1_555 n
C2a2 C32 C2b2 125.2726 1_555 15_555 n
C2a2 C32 C32 119.7775 1_555 15_555 n
C2a2 C32 C4a2 15.2267 1_555 4_556 n
C2a2 C32 C4a2 59.8272 1_555 18_565 n
C2a2 C32 C4b2 104.875 1_555 4_556 n
C2a2 C32 C52 86.147 1_555 4_556 n
C2a2 C32 C52 70.6123 1_555 18_565 n
C2a2 C32 C62 119.4315 1_555 4_556 n
C2a2 C32 C62 59.8483 1_555 18_565 n
C2a2 C32 H12 119.9836 1_555 1_555 n
C2a2 C32 H12 98.0128 1_555 15_555 n
C2a2 C32 Hme22 74.904 1_555 18_565 n
C2a2 C32 Dme22 74.904 1_555 18_565 n
C2a2 C32 C2b2 116.5974 15_555 1_555 n
C2a2 C32 C2b2 109.4409 15_555 15_555 n
C2a2 C32 C32 51.8572 15_555 15_555 n
C2a2 C32 C4a2 59.0697 15_555 4_556 n
C2a2 C32 C4a2 14.0356 15_555 18_565 n
C2a2 C32 C4b2 106.4659 15_555 4_556 n
C2a2 C32 C52 60.6858 15_555 4_556 n
C2a2 C32 C52 77.832 15_555 18_565 n
C2a2 C32 C62 51.5491 15_555 4_556 n
C2a2 C32 C62 127.7138 15_555 18_565 n
C2a2 C32 H12 85.6435 15_555 1_555 n
C2a2 C32 H12 115.3964 15_555 15_555 n
C2a2 C32 Hme22 122.8835 15_555 18_565 n
C2a2 C32 Dme22 122.8835 15_555 18_565 n
C2b2 C32 C2b2 10.0432 1_555 15_555 n
C2b2 C32 C32 89.7692 1_555 15_555 n
C2b2 C32 C4a2 111.0082 1_555 4_556 n
C2b2 C32 C4a2 109.2964 1_555 18_565 n
C2b2 C32 C4b2 16.3186 1_555 4_556 n
C2b2 C32 C52 57.7777 1_555 4_556 n
C2b2 C32 C52 54.6876 1_555 18_565 n
C2b2 C32 C62 88.4926 1_555 4_556 n
C2b2 C32 C62 88.6939 1_555 18_565 n
C2b2 C32 H12 120.0917 1_555 1_555 n
C2b2 C32 H12 123.8371 1_555 15_555 n
C2b2 C32 Hme22 119.2203 1_555 18_565 n
C2b2 C32 Dme22 119.2203 1_555 18_565 n
C2b2 C32 C32 79.726 15_555 15_555 n
C2b2 C32 C4a2 114.3061 15_555 4_556 n
C2b2 C32 C4a2 103.9504 15_555 18_565 n
C2b2 C32 C4b2 20.6047 15_555 4_556 n
C2b2 C32 C52 53.5096 15_555 4_556 n
C2b2 C32 C52 56.3535 15_555 18_565 n
C2b2 C32 C62 78.452 15_555 4_556 n
C2b2 C32 C62 98.7334 15_555 18_565 n
C2b2 C32 H12 114.0149 15_555 1_555 n
C2b2 C32 H12 126.6791 15_555 15_555 n
C2b2 C32 Hme22 127.4146 15_555 18_565 n
C2b2 C32 Dme22 127.4146 15_555 18_565 n
C32 C32 C4a2 109.724 15_555 4_556 n
C32 C32 C4a2 61.1763 15_555 18_565 n
C32 C32 C4b2 92.7291 15_555 4_556 n
C32 C32 C52 66.3247 15_555 4_556 n
C32 C32 C52 94.8365 15_555 18_565 n
C32 C32 C62 1.8181 15_555 4_556 n
C32 C32 C62 177.8113 15_555 18_565 n
C32 C32 H12 60.3106 15_555 1_555 n
C32 C32 H12 106.4635 15_555 15_555 n
C32 C32 Hme22 136.851 15_555 18_565 n
C32 C32 Dme22 136.851 15_555 18_565 n
C4a2 C32 C4a2 48.5476 4_556 18_565 n
C4a2 C32 C4b2 94.9442 4_556 4_556 n
C4a2 C32 C52 71.0862 4_556 4_556 n
C4a2 C32 C52 58.0908 4_556 18_565 n
C4a2 C32 C62 109.0025 4_556 4_556 n
C4a2 C32 C62 69.4308 4_556 18_565 n
C4a2 C32 H12 127.1583 4_556 1_555 n
C4a2 C32 H12 112.744 4_556 15_555 n
C4a2 C32 Hme22 90.0126 4_556 18_565 n
C4a2 C32 Dme22 90.0126 4_556 18_565 n
C4a2 C32 C4b2 96.7839 18_565 4_556 n
C4a2 C32 C52 51.5807 18_565 4_556 n
C4a2 C32 C52 64.8607 18_565 18_565 n
C4a2 C32 C62 60.4771 18_565 4_556 n
C4a2 C32 C62 117.9463 18_565 18_565 n
C4a2 C32 H12 99.66 18_565 1_555 n
C4a2 C32 H12 125.8368 18_565 15_555 n
C4a2 C32 Hme22 125.5285 18_565 18_565 n
C4a2 C32 Dme22 125.5285 18_565 18_565 n
C4b2 C32 C52 45.8004 4_556 4_556 n
C4b2 C32 C52 38.4331 4_556 18_565 n
C4b2 C32 C62 91.144 4_556 4_556 n
C4b2 C32 C62 85.3637 4_556 18_565 n
C4b2 C32 H12 134.6164 4_556 1_555 n
C4b2 C32 H12 137.3764 4_556 15_555 n
C4b2 C32 Hme22 124.3445 4_556 18_565 n
C4b2 C32 Dme22 124.3445 4_556 18_565 n
C52 C32 C52 28.5118 4_556 18_565 n
C52 C32 C62 64.5302 4_556 4_556 n
C52 C32 C62 111.5142 4_556 18_565 n
C52 C32 H12 126.6352 4_556 1_555 n
C52 C32 H12 172.7878 4_556 15_555 n
C52 C32 Hme22 155.5501 4_556 18_565 n
C52 C32 Dme22 155.5501 4_556 18_565 n
C52 C32 C62 93.0416 18_565 4_556 n
C52 C32 C62 83.003 18_565 18_565 n
C52 C32 H12 155.147 18_565 1_555 n
C52 C32 H12 158.7 18_565 15_555 n
C52 C32 Hme22 127.6027 18_565 18_565 n
C52 C32 Dme22 127.6027 18_565 18_565 n
C62 C32 C62 175.9937 4_556 18_565 n
C62 C32 H12 62.1054 4_556 1_555 n
C62 C32 H12 108.2577 4_556 15_555 n
C62 C32 Hme22 138.6688 4_556 18_565 n
C62 C32 Dme22 138.6688 4_556 18_565 n
C62 C32 H12 121.849 18_565 1_555 n
C62 C32 H12 75.697 18_565 15_555 n
C62 C32 Hme22 45.3373 18_565 18_565 n
C62 C32 Dme22 45.3373 18_565 18_565 n
H12 C32 H12 46.1529 1_555 15_555 n
H12 C32 Hme22 77.0489 1_555 18_565 n
H12 C32 Dme22 77.0489 1_555 18_565 n
H12 C32 Hme22 31.451 15_555 18_565 n
H12 C32 Dme22 31.451 15_555 18_565 n
Hme22 C32 Dme22 0.0 18_565 18_565 n
C1a2 C4a2 C2a2 103.1282 4_556 1_555 n
C1a2 C4a2 C2a2 49.9006 4_556 4_556 n
C1a2 C4a2 C2a2 88.5744 4_556 -20_556 n
C1a2 C4a2 C32 105.4626 4_556 4_556 n
C1a2 C4a2 C32 105.6136 4_556 -20_556 n
C1a2 C4a2 C4a2 113.2698 4_556 4_556 n
C1a2 C4a2 C4a2 97.184 4_556 21_566 n
C1a2 C4a2 C52 131.4874 4_556 1_555 n
C1a2 C4a2 C52 136.124 4_556 21_566 n
C1a2 C4a2 C62 99.7604 4_556 21_566 n
C1a2 C4a2 H2a2 27.1796 4_556 1_555 n
C1a2 C4a2 H2a2 49.5662 4_556 21_566 n
C1a2 C4a2 Hme32 79.3664 4_556 18_565 n
C1a2 C4a2 Hme32 85.9001 4_556 21_566 n
C1a2 C4a2 Dme32 79.3664 4_556 18_565 n
C1a2 C4a2 Dme32 85.9001 4_556 21_566 n
C2a2 C4a2 C2a2 85.5685 1_555 4_556 n
C2a2 C4a2 C2a2 162.6367 1_555 -20_556 n
C2a2 C4a2 C32 123.0815 1_555 4_556 n
C2a2 C4a2 C32 130.8493 1_555 -20_556 n
C2a2 C4a2 C4a2 15.385 1_555 4_556 n
C2a2 C4a2 C4a2 150.3837 1_555 21_566 n
C2a2 C4a2 C52 120.0722 1_555 1_555 n
C2a2 C4a2 C52 107.5628 1_555 21_566 n
C2a2 C4a2 C62 77.1381 1_555 21_566 n
C2a2 C4a2 H2a2 119.9798 1_555 1_555 n
C2a2 C4a2 H2a2 139.7509 1_555 21_566 n
C2a2 C4a2 Hme32 55.6454 1_555 18_565 n
C2a2 C4a2 Hme32 42.8364 1_555 21_566 n
C2a2 C4a2 Dme32 55.6454 1_555 18_565 n
C2a2 C4a2 Dme32 42.8364 1_555 21_566 n
C2a2 C4a2 C2a2 111.7873 4_556 -20_556 n
C2a2 C4a2 C32 77.1661 4_556 4_556 n
C2a2 C4a2 C32 83.5302 4_556 -20_556 n
C2a2 C4a2 C4a2 100.9534 4_556 4_556 n
C2a2 C4a2 C4a2 124.0437 4_556 21_566 n
C2a2 C4a2 C52 109.5375 4_556 1_555 n
C2a2 C4a2 C52 101.9928 4_556 21_566 n
C2a2 C4a2 C62 50.2117 4_556 21_566 n
C2a2 C4a2 H2a2 75.2185 4_556 1_555 n
C2a2 C4a2 H2a2 92.0888 4_556 21_566 n
C2a2 C4a2 Hme32 35.2427 4_556 18_565 n
C2a2 C4a2 Hme32 46.7115 4_556 21_566 n
C2a2 C4a2 Dme32 35.2427 4_556 18_565 n
C2a2 C4a2 Dme32 46.7115 4_556 21_566 n
C2a2 C4a2 C32 64.2077 -20_556 4_556 n
C2a2 C4a2 C32 55.3096 -20_556 -20_556 n
C2a2 C4a2 C4a2 147.2552 -20_556 4_556 n
C2a2 C4a2 C4a2 12.2564 -20_556 21_566 n
C2a2 C4a2 C52 55.9574 -20_556 1_555 n
C2a2 C4a2 C52 70.4134 -20_556 21_566 n
C2a2 C4a2 C62 113.9013 -20_556 21_566 n
C2a2 C4a2 H2a2 66.6734 -20_556 1_555 n
C2a2 C4a2 H2a2 43.3459 -20_556 21_566 n
C2a2 C4a2 Hme32 140.5634 -20_556 18_565 n
C2a2 C4a2 Hme32 152.9038 -20_556 21_566 n
C2a2 C4a2 Dme32 140.5634 -20_556 18_565 n
C2a2 C4a2 Dme32 152.9038 -20_556 21_566 n
C32 C4a2 C32 9.0997 4_556 -20_556 n
C32 C4a2 C4a2 126.6269 4_556 4_556 n
C32 C4a2 C4a2 70.2761 4_556 21_566 n
C32 C4a2 C52 32.7447 4_556 1_555 n
C32 C4a2 C52 30.7898 4_556 21_566 n
C32 C4a2 C62 50.2788 4_556 21_566 n
C32 C4a2 H2a2 107.2537 4_556 1_555 n
C32 C4a2 H2a2 95.2016 4_556 21_566 n
C32 C4a2 Hme32 82.9507 4_556 18_565 n
C32 C4a2 Hme32 91.8078 4_556 21_566 n
C32 C4a2 Dme32 82.9507 4_556 18_565 n
C32 C4a2 Dme32 91.8078 4_556 21_566 n
C32 C4a2 C4a2 132.3816 -20_556 4_556 n
C32 C4a2 C4a2 61.1764 -20_556 21_566 n
C32 C4a2 C52 28.4074 -20_556 1_555 n
C32 C4a2 C52 30.9328 -20_556 21_566 n
C32 C4a2 C62 59.3727 -20_556 21_566 n
C32 C4a2 H2a2 103.0903 -20_556 1_555 n
C32 C4a2 H2a2 88.5073 -20_556 21_566 n
C32 C4a2 Hme32 91.8877 -20_556 18_565 n
C32 C4a2 Hme32 100.9042 -20_556 21_566 n
C32 C4a2 Dme32 91.8877 -20_556 18_565 n
C32 C4a2 Dme32 100.9042 -20_556 21_566 n
C4a2 C4a2 C4a2 135.0 4_556 21_566 n
C4a2 C4a2 C52 113.8565 4_556 1_555 n
C4a2 C4a2 C52 103.9958 4_556 21_566 n
C4a2 C4a2 C62 87.1965 4_556 21_566 n
C4a2 C4a2 H2a2 124.0525 4_556 1_555 n
C4a2 C4a2 H2a2 137.8923 4_556 21_566 n
C4a2 C4a2 Hme32 70.2226 4_556 18_565 n
C4a2 C4a2 Hme32 57.3408 4_556 21_566 n
C4a2 C4a2 Dme32 70.2226 4_556 18_565 n
C4a2 C4a2 Dme32 57.3408 4_556 21_566 n
C4a2 C4a2 C52 54.8302 21_566 1_555 n
C4a2 C4a2 C52 69.7175 21_566 21_566 n
C4a2 C4a2 C62 120.5209 21_566 21_566 n
C4a2 C4a2 H2a2 72.8413 21_566 1_555 n
C4a2 C4a2 H2a2 48.9079 21_566 21_566 n
C4a2 C4a2 Hme32 151.1523 21_566 18_565 n
C4a2 C4a2 Hme32 162.0208 21_566 21_566 n
C4a2 C4a2 Dme32 151.1523 21_566 18_565 n
C4a2 C4a2 Dme32 162.0208 21_566 21_566 n
C52 C4a2 C52 14.8873 1_555 21_566 n
C52 C4a2 C62 71.8357 1_555 21_566 n
C52 C4a2 H2a2 119.9479 1_555 1_555 n
C52 C4a2 H2a2 98.5808 1_555 21_566 n
C52 C4a2 Hme32 106.406 1_555 18_565 n
C52 C4a2 Hme32 110.3963 1_555 21_566 n
C52 C4a2 Dme32 106.406 1_555 18_565 n
C52 C4a2 Dme32 110.3963 1_555 21_566 n
C52 C4a2 C62 58.8468 21_566 21_566 n
C52 C4a2 H2a2 131.7247 21_566 1_555 n
C52 C4a2 H2a2 112.1964 21_566 21_566 n
C52 C4a2 Hme32 92.7972 21_566 18_565 n
C52 C4a2 Hme32 95.7944 21_566 21_566 n
C52 C4a2 Dme32 92.7972 21_566 18_565 n
C52 C4a2 Dme32 95.7944 21_566 21_566 n
C62 C4a2 H2a2 122.4746 21_566 1_555 n
C62 C4a2 H2a2 129.7266 21_566 21_566 n
C62 C4a2 Hme32 34.7121 21_566 18_565 n
C62 C4a2 Hme32 41.6666 21_566 21_566 n
C62 C4a2 Dme32 34.7121 21_566 18_565 n
C62 C4a2 Dme32 41.6666 21_566 21_566 n
H2a2 C4a2 H2a2 23.9335 1_555 21_566 n
H2a2 C4a2 Hme32 106.5162 1_555 18_565 n
H2a2 C4a2 Hme32 112.7681 1_555 21_566 n
H2a2 C4a2 Dme32 106.5162 1_555 18_565 n
H2a2 C4a2 Dme32 112.7681 1_555 21_566 n
H2a2 C4a2 Hme32 126.5924 21_566 18_565 n
H2a2 C4a2 Hme32 135.1611 21_566 21_566 n
H2a2 C4a2 Dme32 126.5924 21_566 18_565 n
H2a2 C4a2 Dme32 135.1611 21_566 21_566 n
Hme32 C4a2 Hme32 12.8818 18_565 21_566 n
Hme32 C4a2 Dme32 0.0 18_565 18_565 n
Hme32 C4a2 Dme32 12.8818 18_565 21_566 n
Hme32 C4a2 Dme32 12.8818 21_566 18_565 n
Hme32 C4a2 Dme32 0.0 21_566 21_566 n
Dme32 C4a2 Dme32 12.8818 18_565 21_566 n
C1b2 C4b2 C2b2 95.7097 -20_556 1_555 n
C1b2 C4b2 C2b2 54.0879 -20_556 4_556 n
C1b2 C4b2 C2b2 101.1195 -20_556 15_555 n
C1b2 C4b2 C2b2 118.3065 -20_556 21_566 n
C1b2 C4b2 C2b2 64.2876 -20_556 -20_556 n
C1b2 C4b2 C32 88.6018 -20_556 4_556 n
C1b2 C4b2 C4b2 105.9015 -20_556 4_556 n
C1b2 C4b2 C4b2 132.6017 -20_556 12_566 n
C1b2 C4b2 C4b2 129.3943 -20_556 15_555 n
C1b2 C4b2 C4b2 115.1688 -20_556 18_565 n
C1b2 C4b2 C4b2 104.3107 -20_556 21_566 n
C1b2 C4b2 C4b2 128.5759 -20_556 -10_565 n
C1b2 C4b2 C4b2 122.1402 -20_556 -20_556 n
C1b2 C4b2 C52 110.783 -20_556 1_555 n
C1b2 C4b2 C52 119.8286 -20_556 18_565 n
C1b2 C4b2 C52 107.4684 -20_556 21_566 n
C1b2 C4b2 H2b2 63.0539 -20_556 1_555 n
C1b2 C4b2 H2b2 89.2659 -20_556 4_556 n
C1b2 C4b2 H2b2 61.8174 -20_556 18_565 n
C1b2 C4b2 H2b2 40.1907 -20_556 21_566 n
C1b2 C4b2 H2b2 84.3431 -20_556 -10_565 n
C2b2 C4b2 C2b2 127.9924 1_555 4_556 n
C2b2 C4b2 C2b2 8.0602 1_555 15_555 n
C2b2 C4b2 C2b2 127.8428 1_555 21_566 n
C2b2 C4b2 C2b2 148.1997 1_555 -20_556 n
C2b2 C4b2 C32 115.0331 1_555 4_556 n
C2b2 C4b2 C4b2 15.4988 1_555 4_556 n
C2b2 C4b2 C4b2 75.4172 1_555 12_566 n
C2b2 C4b2 C4b2 60.4981 1_555 15_555 n
C2b2 C4b2 C4b2 30.4175 1_555 18_565 n
C2b2 C4b2 C4b2 150.4976 1_555 21_566 n
C2b2 C4b2 C4b2 105.4979 1_555 -10_565 n
C2b2 C4b2 C4b2 120.417 1_555 -20_556 n
C2b2 C4b2 C52 119.7738 1_555 1_555 n
C2b2 C4b2 C52 38.5401 1_555 18_565 n
C2b2 C4b2 C52 105.6652 1_555 21_566 n
C2b2 C4b2 H2b2 120.0495 1_555 1_555 n
C2b2 C4b2 H2b2 46.6338 1_555 4_556 n
C2b2 C4b2 H2b2 51.4166 1_555 18_565 n
C2b2 C4b2 H2b2 79.4138 1_555 21_566 n
C2b2 C4b2 H2b2 119.4022 1_555 -10_565 n
C2b2 C4b2 C2b2 136.0522 4_556 15_555 n
C2b2 C4b2 C2b2 104.1606 4_556 21_566 n
C2b2 C4b2 C2b2 20.2082 4_556 -20_556 n
C2b2 C4b2 C32 38.6341 4_556 4_556 n
C2b2 C4b2 C4b2 143.4912 4_556 4_556 n
C2b2 C4b2 C4b2 156.5855 4_556 12_566 n
C2b2 C4b2 C4b2 171.4996 4_556 15_555 n
C2b2 C4b2 C4b2 158.409 4_556 18_565 n
C2b2 C4b2 C4b2 81.5074 4_556 21_566 n
C2b2 C4b2 C4b2 126.5064 4_556 -10_565 n
C2b2 C4b2 C4b2 111.5877 4_556 -20_556 n
C2b2 C4b2 C52 57.3138 4_556 1_555 n
C2b2 C4b2 C52 115.8293 4_556 18_565 n
C2b2 C4b2 C52 58.516 4_556 21_566 n
C2b2 C4b2 H2b2 85.7158 4_556 1_555 n
C2b2 C4b2 H2b2 143.3538 4_556 4_556 n
C2b2 C4b2 H2b2 115.6453 4_556 18_565 n
C2b2 C4b2 H2b2 92.49 4_556 21_566 n
C2b2 C4b2 H2b2 100.39 4_556 -10_565 n
C2b2 C4b2 C2b2 119.7828 15_555 21_566 n
C2b2 C4b2 C2b2 156.2589 15_555 -20_556 n
C2b2 C4b2 C32 120.72 15_555 4_556 n
C2b2 C4b2 C4b2 7.4393 15_555 4_556 n
C2b2 C4b2 C4b2 67.357 15_555 12_566 n
C2b2 C4b2 C4b2 52.4379 15_555 15_555 n
C2b2 C4b2 C4b2 22.3574 15_555 18_565 n
C2b2 C4b2 C4b2 142.4376 15_555 21_566 n
C2b2 C4b2 C4b2 97.4378 15_555 -10_565 n
C2b2 C4b2 C4b2 112.3569 15_555 -20_556 n
C2b2 C4b2 C52 122.1664 15_555 1_555 n
C2b2 C4b2 C52 39.9101 15_555 18_565 n
C2b2 C4b2 C52 109.2483 15_555 21_566 n
C2b2 C4b2 H2b2 117.0803 15_555 1_555 n
C2b2 C4b2 H2b2 41.6895 15_555 4_556 n
C2b2 C4b2 H2b2 51.2996 15_555 18_565 n
C2b2 C4b2 H2b2 80.3096 15_555 21_566 n
C2b2 C4b2 H2b2 113.6401 15_555 -10_565 n
C2b2 C4b2 C2b2 83.9526 21_566 -20_556 n
C2b2 C4b2 C32 104.7503 21_566 4_556 n
C2b2 C4b2 C4b2 112.3455 21_566 4_556 n
C2b2 C4b2 C4b2 52.4265 21_566 12_566 n
C2b2 C4b2 C4b2 67.3456 21_566 15_555 n
C2b2 C4b2 C4b2 97.4264 21_566 18_565 n
C2b2 C4b2 C4b2 22.6548 21_566 21_566 n
C2b2 C4b2 C4b2 22.3459 21_566 -10_565 n
C2b2 C4b2 C4b2 7.4275 21_566 -20_556 n
C2b2 C4b2 C52 85.4304 21_566 1_555 n
C2b2 C4b2 C52 121.2145 21_566 18_565 n
C2b2 C4b2 C52 100.4177 21_566 21_566 n
C2b2 C4b2 H2b2 57.9013 21_566 1_555 n
C2b2 C4b2 H2b2 92.7194 21_566 4_556 n
C2b2 C4b2 H2b2 110.0604 21_566 18_565 n
C2b2 C4b2 H2b2 101.2036 21_566 21_566 n
C2b2 C4b2 H2b2 38.9964 21_566 -10_565 n
C2b2 C4b2 C32 44.8136 -20_556 4_556 n
C2b2 C4b2 C4b2 163.6982 -20_556 4_556 n
C2b2 C4b2 C4b2 136.3786 -20_556 12_566 n
C2b2 C4b2 C4b2 151.2971 -20_556 15_555 n
C2b2 C4b2 C4b2 178.5832 -20_556 18_565 n
C2b2 C4b2 C4b2 61.2992 -20_556 21_566 n
C2b2 C4b2 C4b2 106.2985 -20_556 -10_565 n
C2b2 C4b2 C4b2 91.3796 -20_556 -20_556 n
C2b2 C4b2 C52 54.4871 -20_556 1_555 n
C2b2 C4b2 C52 129.2363 -20_556 18_565 n
C2b2 C4b2 C52 61.9794 -20_556 21_566 n
C2b2 C4b2 H2b2 74.4968 -20_556 1_555 n
C2b2 C4b2 H2b2 147.0212 -20_556 4_556 n
C2b2 C4b2 H2b2 124.3873 -20_556 18_565 n
C2b2 C4b2 H2b2 96.4389 -20_556 21_566 n
C2b2 C4b2 H2b2 84.666 -20_556 -10_565 n
C32 C4b2 C4b2 125.7537 4_556 4_556 n
C32 C4b2 C4b2 137.7489 4_556 12_566 n
C32 C4b2 C4b2 141.143 4_556 15_555 n
C32 C4b2 C4b2 134.2428 4_556 18_565 n
C32 C4b2 C4b2 87.271 4_556 21_566 n
C32 C4b2 C4b2 121.1289 4_556 -10_565 n
C32 C4b2 C4b2 110.4327 4_556 -20_556 n
C32 C4b2 C52 24.187 4_556 1_555 n
C32 C4b2 C52 84.7186 4_556 18_565 n
C32 C4b2 C52 19.9569 4_556 21_566 n
C32 C4b2 H2b2 119.22 4_556 1_555 n
C32 C4b2 H2b2 161.158 4_556 4_556 n
C32 C4b2 H2b2 142.0032 4_556 18_565 n
C32 C4b2 H2b2 128.7827 4_556 21_566 n
C32 C4b2 H2b2 125.5252 4_556 -10_565 n
C4b2 C4b2 C4b2 59.9191 4_556 12_566 n
C4b2 C4b2 C4b2 45.0 4_556 15_555 n
C4b2 C4b2 C4b2 14.9191 4_556 18_565 n
C4b2 C4b2 C4b2 135.0 4_556 21_566 n
C4b2 C4b2 C4b2 90.0 4_556 -10_565 n
C4b2 C4b2 C4b2 104.9191 4_556 -20_556 n
C4b2 C4b2 C52 123.9167 4_556 1_555 n
C4b2 C4b2 C52 42.4212 4_556 18_565 n
C4b2 C4b2 C52 112.3909 4_556 21_566 n
C4b2 C4b2 H2b2 113.788 4_556 1_555 n
C4b2 C4b2 H2b2 37.7752 4_556 4_556 n
C4b2 C4b2 H2b2 51.8621 4_556 18_565 n
C4b2 C4b2 H2b2 81.1748 4_556 21_566 n
C4b2 C4b2 H2b2 108.0271 4_556 -10_565 n
C4b2 C4b2 C4b2 14.9191 12_566 15_555 n
C4b2 C4b2 C4b2 45.0 12_566 18_565 n
C4b2 C4b2 C4b2 75.0809 12_566 21_566 n
C4b2 C4b2 C4b2 30.0809 12_566 -10_565 n
C4b2 C4b2 C4b2 45.0 12_566 -20_556 n
C4b2 C4b2 C52 113.9106 12_566 1_555 n
C4b2 C4b2 C52 81.5799 12_566 18_565 n
C4b2 C4b2 C52 119.8261 12_566 21_566 n
C4b2 C4b2 H2b2 81.1873 12_566 1_555 n
C4b2 C4b2 H2b2 50.6484 12_566 4_556 n
C4b2 C4b2 H2b2 77.8834 12_566 18_565 n
C4b2 C4b2 H2b2 92.767 12_566 21_566 n
C4b2 C4b2 H2b2 62.4041 12_566 -10_565 n
C4b2 C4b2 C4b2 30.0809 15_555 18_565 n
C4b2 C4b2 C4b2 90.0 15_555 21_566 n
C4b2 C4b2 C4b2 45.0 15_555 -10_565 n
C4b2 C4b2 C4b2 59.9191 15_555 -20_556 n
C4b2 C4b2 C52 119.8163 15_555 1_555 n
C4b2 C4b2 C52 70.1662 15_555 18_565 n
C4b2 C4b2 C52 121.3166 15_555 21_566 n
C4b2 C4b2 H2b2 89.7029 15_555 1_555 n
C4b2 C4b2 H2b2 41.1216 15_555 4_556 n
C4b2 C4b2 H2b2 69.1904 15_555 18_565 n
C4b2 C4b2 H2b2 89.6449 15_555 21_566 n
C4b2 C4b2 H2b2 73.3538 15_555 -10_565 n
C4b2 C4b2 C4b2 120.0809 18_565 21_566 n
C4b2 C4b2 C4b2 75.0809 18_565 -10_565 n
C4b2 C4b2 C4b2 90.0 18_565 -20_556 n
C4b2 C4b2 C52 125.2087 18_565 1_555 n
C4b2 C4b2 C52 49.6991 18_565 18_565 n
C4b2 C4b2 C52 117.3392 18_565 21_566 n
C4b2 C4b2 H2b2 106.5005 18_565 1_555 n
C4b2 C4b2 H2b2 33.4303 18_565 4_556 n
C4b2 C4b2 H2b2 55.452 18_565 18_565 n
C4b2 C4b2 H2b2 83.6266 18_565 21_566 n
C4b2 C4b2 H2b2 96.6072 18_565 -10_565 n
C4b2 C4b2 C4b2 45.0 21_566 -10_565 n
C4b2 C4b2 C4b2 30.0809 21_566 -20_556 n
C4b2 C4b2 C52 73.0288 21_566 1_555 n
C4b2 C4b2 C52 134.8043 21_566 18_565 n
C4b2 C4b2 C52 88.9148 21_566 21_566 n
C4b2 C4b2 H2b2 54.8574 21_566 1_555 n
C4b2 C4b2 H2b2 111.3773 21_566 4_556 n
C4b2 C4b2 H2b2 121.2044 21_566 18_565 n
C4b2 C4b2 H2b2 102.1676 21_566 21_566 n
C4b2 C4b2 H2b2 43.6047 21_566 -10_565 n
C4b2 C4b2 C4b2 14.9191 -10_565 -20_556 n
C4b2 C4b2 C52 98.3483 -10_565 1_555 n
C4b2 C4b2 C52 104.9735 -10_565 18_565 n
C4b2 C4b2 C52 110.7407 -10_565 21_566 n
C4b2 C4b2 H2b2 65.752 -10_565 1_555 n
C4b2 C4b2 H2b2 74.0422 -10_565 4_556 n
C4b2 C4b2 H2b2 96.6116 -10_565 18_565 n
C4b2 C4b2 H2b2 98.3173 -10_565 21_566 n
C4b2 C4b2 H2b2 44.3907 -10_565 -10_565 n
C4b2 C4b2 C52 89.8074 -20_556 1_555 n
C4b2 C4b2 C52 116.0859 -20_556 18_565 n
C4b2 C4b2 C52 104.1304 -20_556 21_566 n
C4b2 C4b2 H2b2 59.9545 -20_556 1_555 n
C4b2 C4b2 H2b2 86.436 -20_556 4_556 n
C4b2 C4b2 H2b2 105.6792 -20_556 18_565 n
C4b2 C4b2 H2b2 100.3277 -20_556 21_566 n
C4b2 C4b2 H2b2 39.6307 -20_556 -10_565 n
C52 C4b2 C52 82.2567 1_555 18_565 n
C52 C4b2 C52 15.886 1_555 21_566 n
C52 C4b2 H2b2 120.1767 1_555 1_555 n
C52 C4b2 H2b2 158.1585 1_555 4_556 n
C52 C4b2 H2b2 164.4891 1_555 18_565 n
C52 C4b2 H2b2 149.6873 1_555 21_566 n
C52 C4b2 H2b2 116.3381 1_555 -10_565 n
C52 C4b2 C52 69.9697 18_565 21_566 n
C52 C4b2 H2b2 155.9807 18_565 1_555 n
C52 C4b2 H2b2 80.1335 18_565 4_556 n
C52 C4b2 H2b2 89.9541 18_565 18_565 n
C52 C4b2 H2b2 117.2898 18_565 21_566 n
C52 C4b2 H2b2 143.5155 18_565 -10_565 n
C52 C4b2 H2b2 133.6455 21_566 1_555 n
C52 C4b2 H2b2 149.9957 21_566 4_556 n
C52 C4b2 H2b2 149.2045 21_566 18_565 n
C52 C4b2 H2b2 147.3634 21_566 21_566 n
C52 C4b2 H2b2 132.1456 21_566 -10_565 n
H2b2 C4b2 H2b2 76.0128 1_555 4_556 n
H2b2 C4b2 H2b2 70.1329 1_555 18_565 n
H2b2 C4b2 H2b2 47.3102 1_555 21_566 n
H2b2 C4b2 H2b2 21.3613 1_555 -10_565 n
H2b2 C4b2 H2b2 28.0688 4_556 18_565 n
H2b2 C4b2 H2b2 51.9323 4_556 21_566 n
H2b2 C4b2 H2b2 72.8258 4_556 -10_565 n
H2b2 C4b2 H2b2 29.3127 18_565 21_566 n
H2b2 C4b2 H2b2 77.5997 18_565 -10_565 n
H2b2 C4b2 H2b2 62.4566 21_566 -10_565 n
C2a2 C52 C2a2 68.5272 4_556 -20_556 n
C2a2 C52 C2b2 122.983 4_556 4_556 n
C2a2 C52 C2b2 134.7949 4_556 -20_556 n
C2a2 C52 C32 63.217 4_556 4_556 n
C2a2 C52 C32 74.8534 4_556 -20_556 n
C2a2 C52 C4a2 13.1286 4_556 1_555 n
C2a2 C52 C4a2 62.4128 4_556 21_566 n
C2a2 C52 C4b2 120.6764 4_556 1_555 n
C2a2 C52 C4b2 138.0549 4_556 21_566 n
C2a2 C52 C4b2 145.1045 4_556 -20_556 n
C2a2 C52 C52 49.5002 4_556 21_566 n
C2a2 C52 C62 117.8395 4_556 1_555 n
C2a2 C52 C62 47.5272 4_556 21_566 n
C2a2 C52 H12 83.0092 4_556 4_556 n
C2a2 C52 C2b2 163.3211 -20_556 4_556 n
C2a2 C52 C2b2 152.9042 -20_556 -20_556 n
C2a2 C52 C32 88.1848 -20_556 4_556 n
C2a2 C52 C32 78.4549 -20_556 -20_556 n
C2a2 C52 C4a2 64.8113 -20_556 1_555 n
C2a2 C52 C4a2 15.8832 -20_556 21_566 n
C2a2 C52 C4b2 161.7089 -20_556 1_555 n
C2a2 C52 C4b2 147.1667 -20_556 21_566 n
C2a2 C52 C4b2 122.473 -20_556 -20_556 n
C2a2 C52 C52 118.0273 -20_556 21_566 n
C2a2 C52 C62 58.4847 -20_556 1_555 n
C2a2 C52 C62 109.8999 -20_556 21_566 n
C2a2 C52 H12 72.6413 -20_556 4_556 n
C2b2 C52 C2b2 12.0587 4_556 -20_556 n
C2b2 C52 C32 87.3901 4_556 4_556 n
C2b2 C52 C32 92.543 4_556 -20_556 n
C2b2 C52 C4a2 129.2802 4_556 1_555 n
C2b2 C52 C4a2 174.1851 4_556 21_566 n
C2b2 C52 C4b2 26.5681 4_556 1_555 n
C2b2 C52 C4b2 31.9357 4_556 21_566 n
C2b2 C52 C4b2 56.4555 4_556 -20_556 n
C2b2 C52 C52 74.5525 4_556 21_566 n
C2b2 C52 C62 105.0389 4_556 1_555 n
C2b2 C52 C62 77.1461 4_556 21_566 n
C2b2 C52 H12 95.7415 4_556 4_556 n
C2b2 C52 C32 92.2853 -20_556 4_556 n
C2b2 C52 C32 93.6824 -20_556 -20_556 n
C2b2 C52 C4a2 141.3099 -20_556 1_555 n
C2b2 C52 C4a2 162.7852 -20_556 21_566 n
C2b2 C52 C4b2 30.3407 -20_556 1_555 n
C2b2 C52 C4b2 27.9919 -20_556 21_566 n
C2b2 C52 C4b2 49.7718 -20_556 -20_556 n
C2b2 C52 C52 86.6112 -20_556 21_566 n
C2b2 C52 C62 94.5965 -20_556 1_555 n
C2b2 C52 C62 88.2069 -20_556 21_566 n
C2b2 C52 H12 94.3467 -20_556 4_556 n
C32 C52 C32 18.8388 4_556 -20_556 n
C32 C52 C4a2 76.1692 4_556 1_555 n
C32 C52 C4a2 97.4865 4_556 21_566 n
C32 C52 C4b2 110.0127 4_556 1_555 n
C32 C52 C4b2 119.201 4_556 21_566 n
C32 C52 C4b2 141.6946 4_556 -20_556 n
C32 C52 C52 66.3248 4_556 21_566 n
C32 C52 C62 84.1479 4_556 1_555 n
C32 C52 C62 43.0544 4_556 21_566 n
C32 C52 H12 31.0489 4_556 4_556 n
C32 C52 C4a2 86.7319 -20_556 1_555 n
C32 C52 C4a2 91.1195 -20_556 21_566 n
C32 C52 C4b2 118.3764 -20_556 1_555 n
C32 C52 C4b2 121.6101 -20_556 21_566 n
C32 C52 C4b2 137.2357 -20_556 -20_556 n
C32 C52 C52 85.1635 -20_556 21_566 n
C32 C52 C62 65.3094 -20_556 1_555 n
C32 C52 C62 61.8929 -20_556 21_566 n
C32 C52 H12 12.21 -20_556 4_556 n
C4a2 C52 C4a2 55.4523 1_555 21_566 n
C4a2 C52 C4b2 120.1166 1_555 1_555 n
C4a2 C52 C4b2 135.3306 1_555 21_566 n
C4a2 C52 C4b2 135.0436 1_555 -20_556 n
C4a2 C52 C52 54.8302 1_555 21_566 n
C4a2 C52 C62 120.102 1_555 1_555 n
C4a2 C52 C62 58.0723 1_555 21_566 n
C4a2 C52 H12 93.7886 1_555 4_556 n
C4a2 C52 C4b2 150.4425 21_566 1_555 n
C4a2 C52 C4b2 142.8414 21_566 21_566 n
C4a2 C52 C4b2 118.0427 21_566 -20_556 n
C4a2 C52 C52 110.2825 21_566 21_566 n
C4a2 C52 C62 72.4697 21_566 1_555 n
C4a2 C52 C62 108.5889 21_566 21_566 n
C4a2 C52 H12 86.9335 21_566 4_556 n
C4b2 C52 C4b2 18.0564 1_555 21_566 n
C4b2 C52 C4b2 40.4935 1_555 -20_556 n
C4b2 C52 C52 73.0288 1_555 21_566 n
C4b2 C52 C62 119.7814 1_555 1_555 n
C4b2 C52 C62 85.7809 1_555 21_566 n
C4b2 C52 H12 122.3043 1_555 4_556 n
C4b2 C52 C4b2 25.188 21_566 -20_556 n
C4b2 C52 C52 91.0852 21_566 21_566 n
C4b2 C52 C62 103.7238 21_566 1_555 n
C4b2 C52 C62 102.7556 21_566 21_566 n
C4b2 C52 H12 121.1351 21_566 4_556 n
C4b2 C52 C52 109.8339 -20_556 21_566 n
C4b2 C52 C62 92.8833 -20_556 1_555 n
C4b2 C52 C62 126.063 -20_556 21_566 n
C4b2 C52 H12 131.1661 -20_556 4_556 n
C52 C52 C62 150.4709 21_566 1_555 n
C52 C52 C62 23.2724 21_566 21_566 n
C52 C52 H12 97.3736 21_566 4_556 n
C62 C52 C62 127.1987 1_555 21_566 n
C62 C52 H12 53.0992 1_555 4_556 n
C62 C52 H12 74.1027 21_566 4_556 n
C2a2 C62 C32 64.8344 -20_556 4_556 n
C2a2 C62 C32 64.8932 -20_556 -20_556 n
C2a2 C62 C4a2 12.5187 -20_556 21_566 n
C2a2 C62 C52 59.2617 -20_556 1_555 n
C2a2 C62 C52 59.6876 -20_556 21_566 n
C2a2 C62 C62 96.3254 -20_556 -10_565 n
C2a2 C62 H12 83.2518 -20_556 4_556 n
C2a2 C62 Hme12 158.1621 -20_556 1_555 n
C2a2 C62 Hme12 148.4603 -20_556 -10_565 n
C2a2 C62 Hme22 92.9266 -20_556 1_555 n
C2a2 C62 Hme32 62.9224 -20_556 1_555 n
C2a2 C62 Hme32 52.7879 -20_556 -10_565 n
C2a2 C62 Dme12 158.1621 -20_556 1_555 n
C2a2 C62 Dme12 148.4603 -20_556 -10_565 n
C2a2 C62 Dme22 92.9266 -20_556 1_555 n
C2a2 C62 Dme32 62.9224 -20_556 1_555 n
C2a2 C62 Dme32 52.7879 -20_556 -10_565 n
C2a2 C62 Dm15 78.5656 -20_556 18_565 n
C32 C62 C32 0.0 4_556 -20_556 n
C32 C62 C4a2 60.1502 4_556 21_566 n
C32 C62 C52 31.3219 4_556 1_555 n
C32 C62 C52 25.0656 4_556 21_566 n
C32 C62 C62 136.7922 4_556 -10_565 n
C32 C62 H12 43.206 4_556 4_556 n
C32 C62 Hme12 117.2836 4_556 1_555 n
C32 C62 Hme12 124.8012 4_556 -10_565 n
C32 C62 Hme22 79.1284 4_556 1_555 n
C32 C62 Hme32 127.4011 4_556 1_555 n
C32 C62 Hme32 116.8813 4_556 -10_565 n
C32 C62 Dme12 117.2836 4_556 1_555 n
C32 C62 Dme12 124.8012 4_556 -10_565 n
C32 C62 Dme22 79.1284 4_556 1_555 n
C32 C62 Dme32 127.4011 4_556 1_555 n
C32 C62 Dme32 116.8813 4_556 -10_565 n
C32 C62 Dm15 122.212 4_556 18_565 n
C32 C62 C4a2 60.2905 -20_556 21_566 n
C32 C62 C52 31.6876 -20_556 1_555 n
C32 C62 C52 25.4314 -20_556 21_566 n
C32 C62 C62 137.1574 -20_556 -10_565 n
C32 C62 H12 42.8402 -20_556 4_556 n
C32 C62 Hme12 117.3804 -20_556 1_555 n
C32 C62 Hme12 124.962 -20_556 -10_565 n
C32 C62 Hme22 78.7579 -20_556 1_555 n
C32 C62 Hme32 127.5034 -20_556 1_555 n
C32 C62 Hme32 116.8802 -20_556 -10_565 n
C32 C62 Dme12 117.3804 -20_556 1_555 n
C32 C62 Dme12 124.962 -20_556 -10_565 n
C32 C62 Dme22 78.7579 -20_556 1_555 n
C32 C62 Dme32 127.5034 -20_556 1_555 n
C32 C62 Dme32 116.8802 -20_556 -10_565 n
C32 C62 Dm15 121.9397 -20_556 18_565 n
C4a2 C62 C52 48.6835 21_566 1_555 n
C4a2 C62 C52 50.092 21_566 21_566 n
C4a2 C62 C62 92.8034 21_566 -10_565 n
C4a2 C62 H12 86.8341 21_566 4_556 n
C4a2 C62 Hme12 147.2224 21_566 1_555 n
C4a2 C62 Hme12 139.5231 21_566 -10_565 n
C4a2 C62 Hme22 102.6854 21_566 1_555 n
C4a2 C62 Hme32 67.4852 21_566 1_555 n
C4a2 C62 Hme32 60.5929 21_566 -10_565 n
C4a2 C62 Dme12 147.2224 21_566 1_555 n
C4a2 C62 Dme12 139.5231 21_566 -10_565 n
C4a2 C62 Dme22 102.6854 21_566 1_555 n
C4a2 C62 Dme32 67.4852 21_566 1_555 n
C4a2 C62 Dme32 60.5929 21_566 -10_565 n
C4a2 C62 Dm15 90.4071 21_566 18_565 n
C52 C62 C52 6.2567 1_555 21_566 n
C52 C62 C62 105.4712 1_555 -10_565 n
C52 C62 H12 74.5278 1_555 4_556 n
C52 C62 Hme12 110.1015 1_555 1_555 n
C52 C62 Hme12 111.4544 1_555 -10_565 n
C52 C62 Hme22 109.9933 1_555 1_555 n
C52 C62 Hme32 109.9753 1_555 1_555 n
C52 C62 Hme32 108.1982 1_555 -10_565 n
C52 C62 Dme12 110.1015 1_555 1_555 n
C52 C62 Dme12 111.4544 1_555 -10_565 n
C52 C62 Dme22 109.9933 1_555 1_555 n
C52 C62 Dme32 109.9753 1_555 1_555 n
C52 C62 Dme32 108.1982 1_555 -10_565 n
C52 C62 Dm15 136.5556 1_555 18_565 n
C52 C62 C62 111.7279 21_566 -10_565 n
C52 C62 H12 68.2716 21_566 4_556 n
C52 C62 Hme12 112.0359 21_566 1_555 n
C52 C62 Hme12 114.6351 21_566 -10_565 n
C52 C62 Hme22 103.8449 21_566 1_555 n
C52 C62 Hme32 113.9879 21_566 1_555 n
C52 C62 Hme32 110.5054 21_566 -10_565 n
C52 C62 Dme12 112.0359 21_566 1_555 n
C52 C62 Dme12 114.6351 21_566 -10_565 n
C52 C62 Dme22 103.8449 21_566 1_555 n
C52 C62 Dme32 113.9879 21_566 1_555 n
C52 C62 Dme32 110.5054 21_566 -10_565 n
C52 C62 Dm15 134.7646 21_566 18_565 n
C62 C62 H12 180.0 -10_565 4_556 n
C62 C62 Hme12 66.9202 -10_565 1_555 n
C62 C62 Hme12 55.1265 -10_565 -10_565 n
C62 C62 Hme22 143.0309 -10_565 1_555 n
C62 C62 Hme32 47.1274 -10_565 1_555 n
C62 C62 Hme32 64.3982 -10_565 -10_565 n
C62 C62 Dme12 66.9202 -10_565 1_555 n
C62 C62 Dme12 55.1265 -10_565 -10_565 n
C62 C62 Dme22 143.0309 -10_565 1_555 n
C62 C62 Dme32 47.1274 -10_565 1_555 n
C62 C62 Dme32 64.3982 -10_565 -10_565 n
C62 C62 Dm15 87.9379 -10_565 18_565 n
H12 C62 Hme12 113.5502 4_556 1_555 n
H12 C62 Hme12 125.3439 4_556 -10_565 n
H12 C62 Hme22 36.8322 4_556 1_555 n
H12 C62 Hme32 132.3972 4_556 1_555 n
H12 C62 Hme32 115.1265 4_556 -10_565 n
H12 C62 Dme12 113.5502 4_556 1_555 n
H12 C62 Dme12 125.3439 4_556 -10_565 n
H12 C62 Dme22 36.8322 4_556 1_555 n
H12 C62 Dme32 132.3972 4_556 1_555 n
H12 C62 Dme32 115.1265 4_556 -10_565 n
H12 C62 Dm15 91.7368 4_556 18_565 n
Hme12 C62 Hme12 11.7937 1_555 -10_565 n
Hme12 C62 Hme22 108.8889 1_555 1_555 n
Hme12 C62 Hme32 108.9288 1_555 1_555 n
Hme12 C62 Hme32 123.9163 1_555 -10_565 n
Hme12 C62 Dme12 0.0 1_555 1_555 n
Hme12 C62 Dme12 11.7937 1_555 -10_565 n
Hme12 C62 Dme22 108.8889 1_555 1_555 n
Hme12 C62 Dme32 108.9288 1_555 1_555 n
Hme12 C62 Dme32 123.9163 1_555 -10_565 n
Hme12 C62 Dm15 113.1497 1_555 18_565 n
Hme12 C62 Hme22 117.7886 -10_565 1_555 n
Hme12 C62 Hme32 97.9398 -10_565 1_555 n
Hme12 C62 Hme32 113.6783 -10_565 -10_565 n
Hme12 C62 Dme12 11.7937 -10_565 1_555 n
Hme12 C62 Dme12 0.0 -10_565 -10_565 n
Hme12 C62 Dme22 117.7886 -10_565 1_555 n
Hme12 C62 Dme32 97.9398 -10_565 1_555 n
Hme12 C62 Dme32 113.6783 -10_565 -10_565 n
Hme12 C62 Dm15 110.0354 -10_565 18_565 n
Hme22 C62 Hme32 108.9227 1_555 1_555 n
Hme22 C62 Hme32 94.3236 1_555 -10_565 n
Hme22 C62 Dme12 108.8889 1_555 1_555 n
Hme22 C62 Dme12 117.7886 1_555 -10_565 n
Hme22 C62 Dme22 0.0 1_555 1_555 n
Hme22 C62 Dme32 108.9227 1_555 1_555 n
Hme22 C62 Dme32 94.3236 1_555 -10_565 n
Hme22 C62 Dm15 59.0001 1_555 18_565 n
Hme32 C62 Hme32 17.2708 1_555 -10_565 n
Hme32 C62 Dme12 108.9288 1_555 1_555 n
Hme32 C62 Dme12 97.9398 1_555 -10_565 n
Hme32 C62 Dme22 108.9227 1_555 1_555 n
Hme32 C62 Dme32 0.0 1_555 1_555 n
Hme32 C62 Dme32 17.2708 1_555 -10_565 n
Hme32 C62 Dm15 51.3378 1_555 18_565 n
Hme32 C62 Dme12 123.9163 -10_565 1_555 n
Hme32 C62 Dme12 113.6783 -10_565 -10_565 n
Hme32 C62 Dme22 94.3236 -10_565 1_555 n
Hme32 C62 Dme32 17.2708 -10_565 1_555 n
Hme32 C62 Dme32 0.0 -10_565 -10_565 n
Hme32 C62 Dm15 41.047 -10_565 18_565 n
Dme12 C62 Dme12 11.7937 1_555 -10_565 n
Dme12 C62 Dme22 108.8889 1_555 1_555 n
Dme12 C62 Dme32 108.9288 1_555 1_555 n
Dme12 C62 Dme32 123.9163 1_555 -10_565 n
Dme12 C62 Dm15 113.1497 1_555 18_565 n
Dme12 C62 Dme22 117.7886 -10_565 1_555 n
Dme12 C62 Dme32 97.9398 -10_565 1_555 n
Dme12 C62 Dme32 113.6783 -10_565 -10_565 n
Dme12 C62 Dm15 110.0354 -10_565 18_565 n
Dme22 C62 Dme32 108.9227 1_555 1_555 n
Dme22 C62 Dme32 94.3236 1_555 -10_565 n
Dme22 C62 Dm15 59.0001 1_555 18_565 n
Dme32 C62 Dme32 17.2708 1_555 -10_565 n
Dme32 C62 Dm15 51.3378 1_555 18_565 n
Dme32 C62 Dm15 41.047 -10_565 18_565 n
C1a2 O1a2 C1a2 85.8463 1_555 -16_665 n
C1a2 O1a2 O1a2 128.1727 1_555 4_556 n
C1a2 O1a2 O1a2 115.9654 1_555 -13_666 n
C1a2 O1a2 O1a2 42.059 1_555 -16_665 n
C1a2 O1a2 H2a2 115.2221 1_555 -13_666 n
C1a2 O1a2 Dm13 95.0919 1_555 12_566 n
C1a2 O1a2 O1a2 136.7142 -16_665 4_556 n
C1a2 O1a2 O1a2 147.7947 -16_665 -13_666 n
C1a2 O1a2 O1a2 127.9052 -16_665 -16_665 n
C1a2 O1a2 H2a2 31.3113 -16_665 -13_666 n
C1a2 O1a2 Dm13 108.6399 -16_665 12_566 n
O1a2 O1a2 O1a2 12.8238 4_556 -13_666 n
O1a2 O1a2 O1a2 90.0003 4_556 -16_665 n
O1a2 O1a2 H2a2 114.34 4_556 -13_666 n
O1a2 O1a2 Dm13 50.6073 4_556 12_566 n
O1a2 O1a2 O1a2 77.1765 -13_666 -16_665 n
O1a2 O1a2 H2a2 127.1611 -13_666 -13_666 n
O1a2 O1a2 Dm13 49.393 -13_666 12_566 n
O1a2 O1a2 H2a2 155.6368 -16_665 -13_666 n
O1a2 O1a2 Dm13 81.6939 -16_665 12_566 n
H2a2 O1a2 Dm13 113.9796 -13_666 12_566 n
C1b2 O1b2 C1b2 52.505 1_555 15_555 n
C1b2 O1b2 O1b2 101.2284 1_555 15_555 n
C1b2 O1b2 O1b2 101.0946 1_555 -10_565 n
C1b2 O1b2 H2b2 49.7416 1_555 4_556 n
C1b2 O1b2 O1b2 48.7234 15_555 15_555 n
C1b2 O1b2 O1b2 136.0059 15_555 -10_565 n
C1b2 O1b2 H2b2 60.6257 15_555 4_556 n
O1b2 O1b2 O1b2 134.9998 15_555 -10_565 n
O1b2 O1b2 H2b2 90.3282 15_555 4_556 n
O1b2 O1b2 H2b2 75.4564 -10_565 4_556 n
C1a2 O2a2 C1a2 86.2139 1_555 15_555 n
C1a2 O2a2 O2a2 95.8316 1_555 11_665 n
C1a2 O2a2 O2a2 132.2347 1_555 15_555 n
C1a2 O2a2 O2a2 138.3637 1_555 19_656 n
C1a2 O2a2 O2a2 139.2974 1_555 -6_656 n
C1a2 O2a2 O2a2 94.3131 1_555 -16_665 n
C1a2 O2a2 H2a2 34.0908 1_555 4_556 n
C1a2 O2a2 H2a2 54.5199 1_555 18_565 n
C1a2 O2a2 C2d 122.8803 1_555 9_566 n
C1a2 O2a2 C2d 100.6755 1_555 24_566 n
C1a2 O2a2 C3d 127.8072 1_555 12_566 n
C1a2 O2a2 C3d 98.3746 1_555 21_566 n
C1a2 O2a2 H2d 109.036 1_555 -5_566 n
C1a2 O2a2 H2d 71.8906 1_555 -17_566 n
C1a2 O2a2 H5d 75.3244 1_555 9_566 n
C1a2 O2a2 H5d 87.2721 1_555 24_566 n
C1a2 O2a2 O2a2 137.2727 15_555 11_665 n
C1a2 O2a2 O2a2 46.0207 15_555 15_555 n
C1a2 O2a2 O2a2 93.0115 15_555 19_656 n
C1a2 O2a2 O2a2 91.4707 15_555 -6_656 n
C1a2 O2a2 O2a2 138.3254 15_555 -16_665 n
C1a2 O2a2 H2a2 54.475 15_555 4_556 n
C1a2 O2a2 H2a2 34.0212 15_555 18_565 n
C1a2 O2a2 C2d 98.2717 15_555 9_566 n
C1a2 O2a2 C2d 121.3319 15_555 24_566 n
C1a2 O2a2 C3d 96.0607 15_555 12_566 n
C1a2 O2a2 C3d 126.6001 15_555 21_566 n
C1a2 O2a2 H2d 70.1688 15_555 -5_566 n
C1a2 O2a2 H2d 108.5887 15_555 -17_566 n
C1a2 O2a2 H5d 85.5598 15_555 9_566 n
C1a2 O2a2 H5d 73.312 15_555 24_566 n
O2a2 O2a2 O2a2 118.1514 11_665 15_555 n
O2a2 O2a2 O2a2 58.1515 11_665 19_656 n
O2a2 O2a2 O2a2 60.0 11_665 -6_656 n
O2a2 O2a2 O2a2 1.8485 11_665 -16_665 n
O2a2 O2a2 H2a2 126.6622 11_665 4_556 n
O2a2 O2a2 H2a2 139.8444 11_665 18_565 n
O2a2 O2a2 C2d 115.4163 11_665 9_566 n
O2a2 O2a2 C2d 100.2892 11_665 24_566 n
O2a2 O2a2 C3d 115.0063 11_665 12_566 n
O2a2 O2a2 C3d 95.4278 11_665 21_566 n
O2a2 O2a2 H2d 145.2278 11_665 -5_566 n
O2a2 O2a2 H2d 112.5751 11_665 -17_566 n
O2a2 O2a2 H5d 136.3166 11_665 9_566 n
O2a2 O2a2 H5d 149.3292 11_665 24_566 n
O2a2 O2a2 O2a2 60.0001 15_555 19_656 n
O2a2 O2a2 O2a2 58.1503 15_555 -6_656 n
O2a2 O2a2 O2a2 119.9989 15_555 -16_665 n
O2a2 O2a2 H2a2 99.56 15_555 4_556 n
O2a2 O2a2 H2a2 78.6719 15_555 18_565 n
O2a2 O2a2 C2d 73.4557 15_555 9_566 n
O2a2 O2a2 C2d 104.6109 15_555 24_566 n
O2a2 O2a2 C3d 68.6702 15_555 12_566 n
O2a2 O2a2 C3d 109.7171 15_555 21_566 n
O2a2 O2a2 H2d 60.86 15_555 -5_566 n
O2a2 O2a2 H2d 117.432 15_555 -17_566 n
O2a2 O2a2 H5d 97.1957 15_555 9_566 n
O2a2 O2a2 H5d 79.7028 15_555 24_566 n
O2a2 O2a2 O2a2 1.8485 19_656 -6_656 n
O2a2 O2a2 O2a2 60.0 19_656 -16_665 n
O2a2 O2a2 H2a2 138.2866 19_656 4_556 n
O2a2 O2a2 H2a2 124.1572 19_656 18_565 n
O2a2 O2a2 C2d 98.4659 19_656 9_566 n
O2a2 O2a2 C2d 114.7376 19_656 24_566 n
O2a2 O2a2 C3d 93.7139 19_656 12_566 n
O2a2 O2a2 C3d 114.7048 19_656 21_566 n
O2a2 O2a2 H2d 109.7362 19_656 -5_566 n
O2a2 O2a2 H2d 145.1759 19_656 -17_566 n
O2a2 O2a2 H5d 146.2 19_656 9_566 n
O2a2 O2a2 H5d 132.2683 19_656 24_566 n
O2a2 O2a2 O2a2 61.8485 -6_656 -16_665 n
O2a2 O2a2 H2a2 137.5933 -6_656 4_556 n
O2a2 O2a2 H2a2 122.9154 -6_656 18_565 n
O2a2 O2a2 C2d 97.6889 -6_656 9_566 n
O2a2 O2a2 C2d 114.8249 -6_656 24_566 n
O2a2 O2a2 C3d 92.8651 -6_656 12_566 n
O2a2 O2a2 C3d 114.9929 -6_656 21_566 n
O2a2 O2a2 H2d 108.2453 -6_656 -5_566 n
O2a2 O2a2 H2d 145.3209 -6_656 -17_566 n
O2a2 O2a2 H5d 145.0587 -6_656 9_566 n
O2a2 O2a2 H5d 130.7732 -6_656 24_566 n
O2a2 O2a2 H2a2 125.4788 -16_665 4_556 n
O2a2 O2a2 H2a2 139.2787 -16_665 18_565 n
O2a2 O2a2 C2d 115.5931 -16_665 9_566 n
O2a2 O2a2 C2d 99.5675 -16_665 24_566 n
O2a2 O2a2 C3d 115.3729 -16_665 12_566 n
O2a2 O2a2 C3d 94.621 -16_665 21_566 n
O2a2 O2a2 H2d 145.5514 -16_665 -5_566 n
O2a2 O2a2 H2d 111.1132 -16_665 -17_566 n
O2a2 O2a2 H5d 134.888 -16_665 9_566 n
O2a2 O2a2 H5d 148.3595 -16_665 24_566 n
H2a2 O2a2 H2a2 20.888 4_556 18_565 n
H2a2 O2a2 C2d 110.4224 4_556 9_566 n
H2a2 O2a2 C2d 105.2247 4_556 24_566 n
H2a2 O2a2 C3d 113.1367 4_556 12_566 n
H2a2 O2a2 C3d 106.2607 4_556 21_566 n
H2a2 O2a2 H2d 85.0616 4_556 -5_566 n
H2a2 O2a2 H2d 75.7491 4_556 -17_566 n
H2a2 O2a2 H5d 64.8631 4_556 9_566 n
H2a2 O2a2 H5d 68.2263 4_556 24_566 n
H2a2 O2a2 C2d 104.1228 18_565 9_566 n
H2a2 O2a2 C2d 110.6293 18_565 24_566 n
H2a2 O2a2 C3d 105.0216 18_565 12_566 n
H2a2 O2a2 C3d 113.6033 18_565 21_566 n
H2a2 O2a2 H2d 74.8315 18_565 -5_566 n
H2a2 O2a2 H2d 85.5148 18_565 -17_566 n
H2a2 O2a2 H5d 67.8468 18_565 9_566 n
H2a2 O2a2 H5d 64.3121 18_565 24_566 n
C2d O2a2 C2d 31.1552 9_566 24_566 n
C2d O2a2 C3d 5.3859 9_566 12_566 n
C2d O2a2 C3d 36.3524 9_566 21_566 n
C2d O2a2 H2d 30.0808 9_566 -5_566 n
C2d O2a2 H2d 52.611 9_566 -17_566 n
C2d O2a2 H5d 48.7066 9_566 9_566 n
C2d O2a2 H5d 42.2076 9_566 24_566 n
C2d O2a2 C3d 36.0321 24_566 12_566 n
C2d O2a2 C3d 5.6839 24_566 21_566 n
C2d O2a2 H2d 52.3603 24_566 -5_566 n
C2d O2a2 H2d 30.5031 24_566 -17_566 n
C2d O2a2 H5d 42.7978 24_566 9_566 n
C2d O2a2 H5d 49.3646 24_566 24_566 n
C3d O2a2 C3d 41.0469 12_566 21_566 n
C3d O2a2 H2d 30.2234 12_566 -5_566 n
C3d O2a2 H2d 57.9615 12_566 -17_566 n
C3d O2a2 H5d 53.0646 12_566 9_566 n
C3d O2a2 H5d 45.0789 12_566 24_566 n
C3d O2a2 H2d 57.9984 21_566 -5_566 n
C3d O2a2 H2d 30.5842 21_566 -17_566 n
C3d O2a2 H5d 45.9263 21_566 9_566 n
C3d O2a2 H5d 54.0134 21_566 24_566 n
H2d O2a2 H2d 56.572 -5_566 -17_566 n
H2d O2a2 H5d 38.4985 -5_566 9_566 n
H2d O2a2 H5d 22.5322 -5_566 24_566 n
H2d O2a2 H5d 23.7987 -17_566 9_566 n
H2d O2a2 H5d 39.8434 -17_566 24_566 n
H5d O2a2 H5d 17.493 9_566 24_566 n
C1b2 O2b2 Hme12 86.8846 1_555 4_556 n
C1b2 O2b2 Dme12 86.8846 1_555 4_556 n
C1b2 O2b2 Dm1 91.898 1_555 21_566 n
Hme12 O2b2 Dme12 0.0 4_556 4_556 n
Hme12 O2b2 Dm1 97.8487 4_556 21_566 n
Dme12 O2b2 Dm1 97.8487 4_556 21_566 n
C32 H12 C32 13.226 1_555 15_555 n
C32 H12 C52 22.3157 1_555 4_556 n
C32 H12 C62 74.6884 1_555 4_556 n
C32 H12 H12 60.3106 1_555 15_555 n
C32 H12 Hme22 123.7892 1_555 4_556 n
C32 H12 Dme22 123.7892 1_555 4_556 n
C32 H12 H1d 148.1167 1_555 -17_566 n
C32 H12 H2d 117.4796 1_555 -5_566 n
C32 H12 H4d 138.467 1_555 9_566 n
C32 H12 H7d 107.5784 1_555 12_566 n
C32 H12 H7d 121.75 1_555 21_566 n
C32 H12 C52 9.0898 15_555 4_556 n
C32 H12 C62 61.4627 15_555 4_556 n
C32 H12 H12 73.5365 15_555 15_555 n
C32 H12 Hme22 110.9341 15_555 4_556 n
C32 H12 Dme22 110.9341 15_555 4_556 n
C32 H12 H1d 161.0145 15_555 -17_566 n
C32 H12 H2d 116.5808 15_555 -5_566 n
C32 H12 H4d 150.9901 15_555 9_566 n
C32 H12 H7d 117.8176 15_555 12_566 n
C32 H12 H7d 129.3914 15_555 21_566 n
C52 H12 C62 52.3729 4_556 4_556 n
C52 H12 H12 82.6263 4_556 15_555 n
C52 H12 Hme22 102.0678 4_556 4_556 n
C52 H12 Dme22 102.0678 4_556 4_556 n
C52 H12 H1d 169.4424 4_556 -17_566 n
C52 H12 H2d 115.1167 4_556 -5_566 n
C52 H12 H4d 159.165 4_556 9_566 n
C52 H12 H7d 124.4889 4_556 12_566 n
C52 H12 H7d 133.6476 4_556 21_566 n
C62 H12 H12 134.9979 4_556 15_555 n
C62 H12 Hme22 51.0935 4_556 4_556 n
C62 H12 Dme22 51.0935 4_556 4_556 n
C62 H12 H1d 136.5837 4_556 -17_566 n
C62 H12 H2d 96.8604 4_556 -5_566 n
C62 H12 H4d 144.4282 4_556 9_566 n
C62 H12 H7d 144.1766 4_556 12_566 n
C62 H12 H7d 131.1797 4_556 21_566 n
H12 H12 Hme22 167.023 15_555 4_556 n
H12 H12 Dme22 167.023 15_555 4_556 n
H12 H12 H1d 88.2085 15_555 -17_566 n
H12 H12 H2d 103.5994 15_555 -5_566 n
H12 H12 H4d 79.4614 15_555 9_566 n
H12 H12 H7d 59.6026 15_555 12_566 n
H12 H12 H7d 78.2315 15_555 21_566 n
Hme22 H12 Dme22 0.0 4_556 4_556 n
Hme22 H12 H1d 85.821 4_556 -17_566 n
Hme22 H12 H2d 63.4319 4_556 -5_566 n
Hme22 H12 H4d 93.3519 4_556 9_566 n
Hme22 H12 H7d 108.5473 4_556 12_566 n
Hme22 H12 H7d 90.0082 4_556 21_566 n
Dme22 H12 H1d 85.821 4_556 -17_566 n
Dme22 H12 H2d 63.4319 4_556 -5_566 n
Dme22 H12 H4d 93.3519 4_556 9_566 n
Dme22 H12 H7d 108.5473 4_556 12_566 n
Dme22 H12 H7d 90.0082 4_556 21_566 n
H1d H12 H2d 61.9975 -17_566 -5_566 n
H1d H12 H4d 10.28 -17_566 9_566 n
H1d H12 H7d 45.3681 -17_566 12_566 n
H1d H12 H7d 38.2038 -17_566 21_566 n
H2d H12 H4d 59.8132 -5_566 9_566 n
H2d H12 H7d 49.429 -5_566 12_566 n
H2d H12 H7d 34.3838 -5_566 21_566 n
H4d H12 H7d 35.5546 9_566 12_566 n
H4d H12 H7d 31.1675 9_566 21_566 n
H7d H12 H7d 18.6288 12_566 21_566 n
C1a2 H2a2 C1a2 92.8031 4_556 -20_556 n
C1a2 H2a2 C2a2 100.6127 4_556 4_556 n
C1a2 H2a2 C2a2 143.9322 4_556 -20_556 n
C1a2 H2a2 C4a2 119.8368 4_556 1_555 n
C1a2 H2a2 C4a2 156.4501 4_556 21_566 n
C1a2 H2a2 O1a2 35.3941 4_556 -13_666 n
C1a2 H2a2 O2a2 47.3549 4_556 4_556 n
C1a2 H2a2 O2a2 49.0668 4_556 -20_556 n
C1a2 H2a2 H2a2 126.093 4_556 21_566 n
C1a2 H2a2 H5d 61.4145 4_556 6_565 n
C1a2 H2a2 H5d 69.3235 4_556 -22_565 n
C1a2 H2a2 C2a2 138.3802 -20_556 4_556 n
C1a2 H2a2 C2a2 65.903 -20_556 -20_556 n
C1a2 H2a2 C4a2 134.6366 -20_556 1_555 n
C1a2 H2a2 C4a2 79.0623 -20_556 21_566 n
C1a2 H2a2 O1a2 112.3513 -20_556 -13_666 n
C1a2 H2a2 O2a2 48.2837 -20_556 4_556 n
C1a2 H2a2 O2a2 46.542 -20_556 -20_556 n
C1a2 H2a2 H2a2 33.2901 -20_556 21_566 n
C1a2 H2a2 H5d 63.114 -20_556 6_565 n
C1a2 H2a2 H5d 53.8667 -20_556 -22_565 n
C2a2 H2a2 C2a2 80.9992 4_556 -20_556 n
C2a2 H2a2 C4a2 20.1912 4_556 1_555 n
C2a2 H2a2 C4a2 73.0162 4_556 21_566 n
C2a2 H2a2 O1a2 100.6775 4_556 -13_666 n
C2a2 H2a2 O2a2 120.7894 4_556 4_556 n
C2a2 H2a2 O2a2 121.6507 4_556 -20_556 n
C2a2 H2a2 H2a2 120.2384 4_556 21_566 n
C2a2 H2a2 H5d 89.2388 4_556 6_565 n
C2a2 H2a2 H5d 94.5737 4_556 -22_565 n
C2a2 H2a2 C4a2 69.5183 -20_556 1_555 n
C2a2 H2a2 C4a2 15.1407 -20_556 21_566 n
C2a2 H2a2 O1a2 178.2362 -20_556 -13_666 n
C2a2 H2a2 O2a2 100.6566 -20_556 4_556 n
C2a2 H2a2 O2a2 99.186 -20_556 -20_556 n
C2a2 H2a2 H2a2 39.2391 -20_556 21_566 n
C2a2 H2a2 H5d 82.6811 -20_556 6_565 n
C2a2 H2a2 H5d 74.6226 -20_556 -22_565 n
C4a2 H2a2 C4a2 58.2508 1_555 21_566 n
C4a2 H2a2 O1a2 112.2439 1_555 -13_666 n
C4a2 H2a2 O2a2 137.6109 1_555 4_556 n
C4a2 H2a2 O2a2 138.0412 1_555 -20_556 n
C4a2 H2a2 H2a2 107.1587 1_555 21_566 n
C4a2 H2a2 H5d 103.6749 1_555 6_565 n
C4a2 H2a2 H5d 106.3901 1_555 -22_565 n
C4a2 H2a2 O1a2 166.1864 21_566 -13_666 n
C4a2 H2a2 O2a2 115.77 21_566 4_556 n
C4a2 H2a2 O2a2 114.3134 21_566 -20_556 n
C4a2 H2a2 H2a2 48.9079 21_566 21_566 n
C4a2 H2a2 H5d 95.4441 21_566 6_565 n
C4a2 H2a2 H5d 88.3203 21_566 -22_565 n
O1a2 H2a2 O2a2 78.0414 -13_666 4_556 n
O1a2 H2a2 O2a2 79.4912 -13_666 -20_556 n
O1a2 H2a2 H2a2 139.0807 -13_666 21_566 n
O1a2 H2a2 H5d 96.7627 -13_666 6_565 n
O1a2 H2a2 H5d 104.6206 -13_666 -22_565 n
O2a2 H2a2 O2a2 1.7681 4_556 -20_556 n
O2a2 H2a2 H2a2 80.4401 4_556 21_566 n
O2a2 H2a2 H5d 34.3873 4_556 6_565 n
O2a2 H2a2 H5d 34.285 4_556 -22_565 n
O2a2 H2a2 H2a2 78.672 -20_556 21_566 n
O2a2 H2a2 H5d 34.5352 -20_556 6_565 n
O2a2 H2a2 H5d 33.8587 -20_556 -22_565 n
H2a2 H2a2 H5d 84.0925 21_566 6_565 n
H2a2 H2a2 H5d 73.5593 21_566 -22_565 n
H5d H2a2 H5d 10.5332 6_565 -22_565 n
C1b2 H2b2 C1b2 81.3428 4_556 12_566 n
C1b2 H2b2 C1b2 53.948 4_556 -20_556 n
C1b2 H2b2 C2b2 79.8484 4_556 4_556 n
C1b2 H2b2 C2b2 124.6285 4_556 12_566 n
C1b2 H2b2 C2b2 117.6126 4_556 21_566 n
C1b2 H2b2 C2b2 76.5417 4_556 -20_556 n
C1b2 H2b2 C4b2 110.704 4_556 1_555 n
C1b2 H2b2 C4b2 130.701 4_556 4_556 n
C1b2 H2b2 C4b2 109.2274 4_556 21_566 n
C1b2 H2b2 C4b2 143.9567 4_556 -10_565 n
C1b2 H2b2 C4b2 130.3991 4_556 -20_556 n
C1b2 H2b2 O1b2 52.6455 4_556 4_556 n
C1b2 H2b2 H2b2 118.5036 4_556 18_565 n
C1b2 H2b2 H2b2 101.2736 4_556 21_566 n
C1b2 H2b2 H2b2 121.4556 4_556 -10_565 n
C1b2 H2b2 H2b2 145.6654 4_556 -20_556 n
C1b2 H2b2 C1b2 133.1921 12_566 -20_556 n
C1b2 H2b2 C2b2 130.5523 12_566 4_556 n
C1b2 H2b2 C2b2 57.0113 12_566 12_566 n
C1b2 H2b2 C2b2 55.1813 12_566 21_566 n
C1b2 H2b2 C2b2 119.1703 12_566 -20_556 n
C1b2 H2b2 C4b2 137.9854 12_566 1_555 n
C1b2 H2b2 C4b2 144.2084 12_566 4_556 n
C1b2 H2b2 C4b2 115.2476 12_566 21_566 n
C1b2 H2b2 C4b2 77.4413 12_566 -10_565 n
C1b2 H2b2 C4b2 76.9273 12_566 -20_556 n
C1b2 H2b2 O1b2 80.3724 12_566 4_556 n
C1b2 H2b2 H2b2 152.0108 12_566 18_565 n
C1b2 H2b2 H2b2 165.269 12_566 21_566 n
C1b2 H2b2 H2b2 40.1128 12_566 -10_565 n
C1b2 H2b2 H2b2 65.7506 12_566 -20_556 n
C1b2 H2b2 C2b2 60.4224 -20_556 4_556 n
C1b2 H2b2 C2b2 159.999 -20_556 12_566 n
C1b2 H2b2 C2b2 154.6512 -20_556 21_566 n
C1b2 H2b2 C2b2 67.5142 -20_556 -20_556 n
C1b2 H2b2 C4b2 77.9077 -20_556 1_555 n
C1b2 H2b2 C4b2 82.4062 -20_556 4_556 n
C1b2 H2b2 C4b2 94.1935 -20_556 21_566 n
C1b2 H2b2 C4b2 147.3868 -20_556 -10_565 n
C1b2 H2b2 C4b2 141.1463 -20_556 -20_556 n
C1b2 H2b2 O1b2 62.6395 -20_556 4_556 n
C1b2 H2b2 H2b2 64.8235 -20_556 18_565 n
C1b2 H2b2 H2b2 47.3256 -20_556 21_566 n
C1b2 H2b2 H2b2 166.9422 -20_556 -10_565 n
C1b2 H2b2 H2b2 151.2211 -20_556 -20_556 n
C2b2 H2b2 C2b2 99.6776 4_556 12_566 n
C2b2 H2b2 C2b2 95.6168 4_556 21_566 n
C2b2 H2b2 C2b2 11.3938 4_556 -20_556 n
C2b2 H2b2 C4b2 31.1279 4_556 1_555 n
C2b2 H2b2 C4b2 57.042 4_556 4_556 n
C2b2 H2b2 C4b2 35.5099 4_556 21_566 n
C2b2 H2b2 C4b2 92.2439 4_556 -10_565 n
C2b2 H2b2 C4b2 81.4889 4_556 -20_556 n
C2b2 H2b2 O1b2 120.352 4_556 4_556 n
C2b2 H2b2 H2b2 75.2269 4_556 18_565 n
C2b2 H2b2 H2b2 63.9939 4_556 21_566 n
C2b2 H2b2 H2b2 132.521 4_556 -10_565 n
C2b2 H2b2 H2b2 128.9316 4_556 -20_556 n
C2b2 H2b2 C2b2 7.7133 12_566 21_566 n
C2b2 H2b2 C2b2 92.5235 12_566 -20_556 n
C2b2 H2b2 C4b2 85.3762 12_566 1_555 n
C2b2 H2b2 C4b2 88.1314 12_566 4_556 n
C2b2 H2b2 C4b2 66.8091 12_566 21_566 n
C2b2 H2b2 C4b2 22.0373 12_566 -10_565 n
C2b2 H2b2 C4b2 20.7909 12_566 -20_556 n
C2b2 H2b2 O1b2 135.048 12_566 4_556 n
C2b2 H2b2 H2b2 114.5504 12_566 18_565 n
C2b2 H2b2 H2b2 128.5429 12_566 21_566 n
C2b2 H2b2 H2b2 32.8435 12_566 -10_565 n
C2b2 H2b2 H2b2 42.9981 12_566 -20_556 n
C2b2 H2b2 C2b2 87.5393 21_566 -20_556 n
C2b2 H2b2 C4b2 84.9436 21_566 1_555 n
C2b2 H2b2 C4b2 91.3745 21_566 4_556 n
C2b2 H2b2 C4b2 64.6948 21_566 21_566 n
C2b2 H2b2 C4b2 27.6299 21_566 -10_565 n
C2b2 H2b2 C4b2 21.8629 21_566 -20_556 n
C2b2 H2b2 O1b2 135.195 21_566 4_556 n
C2b2 H2b2 H2b2 120.048 21_566 18_565 n
C2b2 H2b2 H2b2 132.4339 21_566 21_566 n
C2b2 H2b2 H2b2 37.3681 21_566 -10_565 n
C2b2 H2b2 H2b2 50.3984 21_566 -20_556 n
C2b2 H2b2 C4b2 37.3332 -20_556 1_555 n
C2b2 H2b2 C4b2 65.1559 -20_556 4_556 n
C2b2 H2b2 C4b2 33.8913 -20_556 21_566 n
C2b2 H2b2 C4b2 88.8076 -20_556 -10_565 n
C2b2 H2b2 C4b2 76.2647 -20_556 -20_556 n
C2b2 H2b2 O1b2 123.046 -20_556 4_556 n
C2b2 H2b2 H2b2 86.2314 -20_556 18_565 n
C2b2 H2b2 H2b2 75.3877 -20_556 21_566 n
C2b2 H2b2 H2b2 124.9074 -20_556 -10_565 n
C2b2 H2b2 H2b2 127.4402 -20_556 -20_556 n
C4b2 H2b2 C4b2 28.4368 1_555 4_556 n
C4b2 H2b2 C4b2 22.975 1_555 21_566 n
C4b2 H2b2 C4b2 69.8572 1_555 -10_565 n
C4b2 H2b2 C4b2 64.5935 1_555 -20_556 n
C4b2 H2b2 O1b2 139.5564 1_555 4_556 n
C4b2 H2b2 H2b2 56.9609 1_555 18_565 n
C4b2 H2b2 H2b2 54.8574 1_555 21_566 n
C4b2 H2b2 H2b2 114.248 1_555 -10_565 n
C4b2 H2b2 H2b2 100.6419 1_555 -20_556 n
C4b2 H2b2 C4b2 46.242 4_556 21_566 n
C4b2 H2b2 C4b2 66.9475 4_556 -10_565 n
C4b2 H2b2 C4b2 69.688 4_556 -20_556 n
C4b2 H2b2 O1b2 129.4895 4_556 4_556 n
C4b2 H2b2 H2b2 33.9558 4_556 18_565 n
C4b2 H2b2 H2b2 41.1216 4_556 21_566 n
C4b2 H2b2 H2b2 105.9578 4_556 -10_565 n
C4b2 H2b2 H2b2 83.6245 4_556 -20_556 n
C4b2 H2b2 C4b2 56.7426 21_566 -10_565 n
C4b2 H2b2 C4b2 46.9631 21_566 -20_556 n
C4b2 H2b2 O1b2 155.8553 21_566 4_556 n
C4b2 H2b2 H2b2 78.5626 21_566 18_565 n
C4b2 H2b2 H2b2 77.8324 21_566 21_566 n
C4b2 H2b2 H2b2 98.8252 21_566 -10_565 n
C4b2 H2b2 H2b2 94.1119 21_566 -20_556 n
C4b2 H2b2 C4b2 15.1908 -10_565 -20_556 n
C4b2 H2b2 O1b2 147.4018 -10_565 4_556 n
C4b2 H2b2 H2b2 92.6377 -10_565 18_565 n
C4b2 H2b2 H2b2 106.6462 -10_565 21_566 n
C4b2 H2b2 H2b2 44.3907 -10_565 -10_565 n
C4b2 H2b2 H2b2 38.9807 -10_565 -20_556 n
C4b2 H2b2 O1b2 155.7915 -20_556 4_556 n
C4b2 H2b2 H2b2 100.1203 -20_556 18_565 n
C4b2 H2b2 H2b2 110.8096 -20_556 21_566 n
C4b2 H2b2 H2b2 51.8621 -20_556 -10_565 n
C4b2 H2b2 H2b2 52.9061 -20_556 -20_556 n
O1b2 H2b2 H2b2 95.9502 4_556 18_565 n
O1b2 H2b2 H2b2 89.6718 4_556 21_566 n
O1b2 H2b2 H2b2 104.5435 4_556 -10_565 n
O1b2 H2b2 H2b2 109.4947 4_556 -20_556 n
H2b2 H2b2 H2b2 18.1958 18_565 21_566 n
H2b2 H2b2 H2b2 116.8042 18_565 -10_565 n
H2b2 H2b2 H2b2 90.0 18_565 -20_556 n
H2b2 H2b2 H2b2 135.0 21_566 -10_565 n
H2b2 H2b2 H2b2 108.1958 21_566 -20_556 n
H2b2 H2b2 H2b2 26.8042 -10_565 -20_556 n
C62 Hme12 C62 57.9532 1_555 -10_565 n
C62 Hme12 O2b2 124.315 1_555 4_556 n
C62 Hme12 Hme12 113.0796 1_555 -10_565 n
C62 Hme12 Dme12 113.0796 1_555 -10_565 n
C62 Hme12 O2b2 172.5316 -10_565 4_556 n
C62 Hme12 Hme12 55.1265 -10_565 -10_565 n
C62 Hme12 Dme12 55.1265 -10_565 -10_565 n
O2b2 Hme12 Hme12 122.0385 4_556 -10_565 n
O2b2 Hme12 Dme12 122.0385 4_556 -10_565 n
Hme12 Hme12 Dme12 0.0 -10_565 -10_565 n
C32 Hme22 C62 55.9047 -20_556 1_555 n
C32 Hme22 H12 37.6149 -20_556 4_556 n
C32 Hme22 Hme32 77.2011 -20_556 -10_565 n
C32 Hme22 Dme32 77.2011 -20_556 -10_565 n
C32 Hme22 O4d 149.9876 -20_556 -10_565 n
C32 Hme22 H2d 91.4004 -20_556 -7_565 n
C32 Hme22 H6d 128.1873 -20_556 6_565 n
C32 Hme22 H7d 80.107 -20_556 18_565 n
C32 Hme22 Dm15 118.9722 -20_556 18_565 n
C62 Hme22 H12 92.0743 1_555 4_556 n
C62 Hme22 Hme32 37.295 1_555 -10_565 n
C62 Hme22 Dme32 37.295 1_555 -10_565 n
C62 Hme22 O4d 144.6458 1_555 -10_565 n
C62 Hme22 H2d 124.6111 1_555 -7_565 n
C62 Hme22 H6d 134.972 1_555 6_565 n
C62 Hme22 H7d 133.0251 1_555 18_565 n
C62 Hme22 Dm15 77.5353 1_555 18_565 n
H12 Hme22 Hme32 113.4405 4_556 -10_565 n
H12 Hme22 Dme32 113.4405 4_556 -10_565 n
H12 Hme22 O4d 120.8082 4_556 -10_565 n
H12 Hme22 H2d 76.8493 4_556 -7_565 n
H12 Hme22 H6d 111.2268 4_556 6_565 n
H12 Hme22 H7d 51.286 4_556 18_565 n
H12 Hme22 Dm15 148.015 4_556 18_565 n
Hme32 Hme22 Dme32 0.0 -10_565 -10_565 n
Hme32 Hme22 O4d 110.5728 -10_565 -10_565 n
Hme32 Hme22 H2d 98.3754 -10_565 -7_565 n
Hme32 Hme22 H6d 97.7466 -10_565 6_565 n
Hme32 Hme22 H7d 124.3953 -10_565 18_565 n
Hme32 Hme22 Dm15 43.8949 -10_565 18_565 n
Dme32 Hme22 O4d 110.5728 -10_565 -10_565 n
Dme32 Hme22 H2d 98.3754 -10_565 -7_565 n
Dme32 Hme22 H6d 97.7466 -10_565 6_565 n
Dme32 Hme22 H7d 124.3953 -10_565 18_565 n
Dme32 Hme22 Dm15 43.8949 -10_565 18_565 n
O4d Hme22 H2d 59.1826 -10_565 -7_565 n
O4d Hme22 H6d 24.976 -10_565 6_565 n
O4d Hme22 H7d 71.6452 -10_565 18_565 n
O4d Hme22 Dm15 67.6498 -10_565 18_565 n
H2d Hme22 H6d 37.5921 -7_565 6_565 n
H2d Hme22 H7d 32.4952 -7_565 18_565 n
H2d Hme22 Dm15 84.345 -7_565 18_565 n
H6d Hme22 H7d 60.3172 6_565 18_565 n
H6d Hme22 Dm15 62.1448 6_565 18_565 n
H7d Hme22 Dm15 116.508 18_565 18_565 n
C2a2 Hme32 C2a2 73.5033 21_566 -20_556 n
C2a2 Hme32 C4a2 62.7392 21_566 21_566 n
C2a2 Hme32 C4a2 11.7634 21_566 -20_556 n
C2a2 Hme32 C62 116.9925 21_566 1_555 n
C2a2 Hme32 C62 85.922 21_566 -10_565 n
C2a2 Hme32 Hme22 87.5871 21_566 -10_565 n
C2a2 Hme32 Hme32 119.7373 21_566 -10_565 n
C2a2 Hme32 Dme22 87.5871 21_566 -10_565 n
C2a2 Hme32 Dme32 119.7373 21_566 -10_565 n
C2a2 Hme32 Dm15 119.5261 21_566 15_555 n
C2a2 Hme32 Dm15 147.2257 21_566 18_565 n
C2a2 Hme32 C4a2 12.3505 -20_556 21_566 n
C2a2 Hme32 C4a2 63.8585 -20_556 -20_556 n
C2a2 Hme32 C62 68.0489 -20_556 1_555 n
C2a2 Hme32 C62 114.7096 -20_556 -10_565 n
C2a2 Hme32 Hme22 156.4023 -20_556 -10_565 n
C2a2 Hme32 Hme32 46.2342 -20_556 -10_565 n
C2a2 Hme32 Dme22 156.4023 -20_556 -10_565 n
C2a2 Hme32 Dme32 46.2342 -20_556 -10_565 n
C2a2 Hme32 Dm15 138.6996 -20_556 15_555 n
C2a2 Hme32 Dm15 94.4284 -20_556 18_565 n
C4a2 Hme32 C4a2 52.4366 21_566 -20_556 n
C4a2 Hme32 C62 70.8482 21_566 1_555 n
C4a2 Hme32 C62 106.3365 21_566 -10_565 n
C4a2 Hme32 Hme22 144.1735 21_566 -10_565 n
C4a2 Hme32 Hme32 57.3408 21_566 -10_565 n
C4a2 Hme32 Dme22 144.1735 21_566 -10_565 n
C4a2 Hme32 Dme32 57.3408 21_566 -10_565 n
C4a2 Hme32 Dm15 148.0758 21_566 15_555 n
C4a2 Hme32 Dm15 106.7635 21_566 18_565 n
C4a2 Hme32 C62 105.8964 -20_556 1_555 n
C4a2 Hme32 C62 84.695 -20_556 -10_565 n
C4a2 Hme32 Hme22 95.4542 -20_556 -10_565 n
C4a2 Hme32 Hme32 109.7774 -20_556 -10_565 n
C4a2 Hme32 Dme22 95.4542 -20_556 -10_565 n
C4a2 Hme32 Dme32 109.7774 -20_556 -10_565 n
C4a2 Hme32 Dm15 131.117 -20_556 15_555 n
C4a2 Hme32 Dm15 148.5178 -20_556 18_565 n
C62 Hme32 C62 68.4742 1_555 -10_565 n
C62 Hme32 Hme22 110.4256 1_555 -10_565 n
C62 Hme32 Hme32 47.1275 1_555 -10_565 n
C62 Hme32 Dme22 110.4256 1_555 -10_565 n
C62 Hme32 Dme32 47.1275 1_555 -10_565 n
C62 Hme32 Dm15 122.4952 1_555 15_555 n
C62 Hme32 Dm15 84.3015 1_555 18_565 n
C62 Hme32 Hme22 48.3814 -10_565 -10_565 n
C62 Hme32 Hme32 115.6016 -10_565 -10_565 n
C62 Hme32 Dme22 48.3814 -10_565 -10_565 n
C62 Hme32 Dme32 115.6016 -10_565 -10_565 n
C62 Hme32 Dm15 105.585 -10_565 15_555 n
C62 Hme32 Dm15 126.363 -10_565 18_565 n
Hme22 Hme32 Hme32 149.493 -10_565 -10_565 n
Hme22 Hme32 Dme22 0.0 -10_565 -10_565 n
Hme22 Hme32 Dme32 149.493 -10_565 -10_565 n
Hme22 Hme32 Dm15 63.2259 -10_565 15_555 n
Hme22 Hme32 Dm15 108.9903 -10_565 18_565 n
Hme32 Hme32 Dme22 149.493 -10_565 -10_565 n
Hme32 Hme32 Dme32 0.0 -10_565 -10_565 n
Hme32 Hme32 Dm15 108.0079 -10_565 15_555 n
Hme32 Hme32 Dm15 55.7118 -10_565 18_565 n
Dme22 Hme32 Dme32 149.493 -10_565 -10_565 n
Dme22 Hme32 Dm15 63.2259 -10_565 15_555 n
Dme22 Hme32 Dm15 108.9903 -10_565 18_565 n
Dme32 Hme32 Dm15 108.0079 -10_565 15_555 n
Dme32 Hme32 Dm15 55.7118 -10_565 18_565 n
Dm15 Hme32 Dm15 52.2961 15_555 18_565 n
C62 Dme12 C62 57.9532 1_555 -10_565 n
C62 Dme12 O2b2 124.315 1_555 4_556 n
C62 Dme12 Hme12 113.0796 1_555 -10_565 n
C62 Dme12 Dme12 113.0796 1_555 -10_565 n
C62 Dme12 O2b2 172.5316 -10_565 4_556 n
C62 Dme12 Hme12 55.1265 -10_565 -10_565 n
C62 Dme12 Dme12 55.1265 -10_565 -10_565 n
O2b2 Dme12 Hme12 122.0385 4_556 -10_565 n
O2b2 Dme12 Dme12 122.0385 4_556 -10_565 n
Hme12 Dme12 Dme12 0.0 -10_565 -10_565 n
C32 Dme22 C62 55.9047 -20_556 1_555 n
C32 Dme22 H12 37.6149 -20_556 4_556 n
C32 Dme22 Hme32 77.2011 -20_556 -10_565 n
C32 Dme22 Dme32 77.2011 -20_556 -10_565 n
C32 Dme22 O4d 149.9876 -20_556 -10_565 n
C32 Dme22 H2d 91.4004 -20_556 -7_565 n
C32 Dme22 H6d 128.1873 -20_556 6_565 n
C32 Dme22 H7d 80.107 -20_556 18_565 n
C32 Dme22 Dm15 118.9722 -20_556 18_565 n
C62 Dme22 H12 92.0743 1_555 4_556 n
C62 Dme22 Hme32 37.295 1_555 -10_565 n
C62 Dme22 Dme32 37.295 1_555 -10_565 n
C62 Dme22 O4d 144.6458 1_555 -10_565 n
C62 Dme22 H2d 124.6111 1_555 -7_565 n
C62 Dme22 H6d 134.972 1_555 6_565 n
C62 Dme22 H7d 133.0251 1_555 18_565 n
C62 Dme22 Dm15 77.5353 1_555 18_565 n
H12 Dme22 Hme32 113.4405 4_556 -10_565 n
H12 Dme22 Dme32 113.4405 4_556 -10_565 n
H12 Dme22 O4d 120.8082 4_556 -10_565 n
H12 Dme22 H2d 76.8493 4_556 -7_565 n
H12 Dme22 H6d 111.2268 4_556 6_565 n
H12 Dme22 H7d 51.286 4_556 18_565 n
H12 Dme22 Dm15 148.015 4_556 18_565 n
Hme32 Dme22 Dme32 0.0 -10_565 -10_565 n
Hme32 Dme22 O4d 110.5728 -10_565 -10_565 n
Hme32 Dme22 H2d 98.3754 -10_565 -7_565 n
Hme32 Dme22 H6d 97.7466 -10_565 6_565 n
Hme32 Dme22 H7d 124.3953 -10_565 18_565 n
Hme32 Dme22 Dm15 43.8949 -10_565 18_565 n
Dme32 Dme22 O4d 110.5728 -10_565 -10_565 n
Dme32 Dme22 H2d 98.3754 -10_565 -7_565 n
Dme32 Dme22 H6d 97.7466 -10_565 6_565 n
Dme32 Dme22 H7d 124.3953 -10_565 18_565 n
Dme32 Dme22 Dm15 43.8949 -10_565 18_565 n
O4d Dme22 H2d 59.1826 -10_565 -7_565 n
O4d Dme22 H6d 24.976 -10_565 6_565 n
O4d Dme22 H7d 71.6452 -10_565 18_565 n
O4d Dme22 Dm15 67.6498 -10_565 18_565 n
H2d Dme22 H6d 37.5921 -7_565 6_565 n
H2d Dme22 H7d 32.4952 -7_565 18_565 n
H2d Dme22 Dm15 84.345 -7_565 18_565 n
H6d Dme22 H7d 60.3172 6_565 18_565 n
H6d Dme22 Dm15 62.1448 6_565 18_565 n
H7d Dme22 Dm15 116.508 18_565 18_565 n
C2a2 Dme32 C2a2 73.5033 21_566 -20_556 n
C2a2 Dme32 C4a2 62.7392 21_566 21_566 n
C2a2 Dme32 C4a2 11.7634 21_566 -20_556 n
C2a2 Dme32 C62 116.9925 21_566 1_555 n
C2a2 Dme32 C62 85.922 21_566 -10_565 n
C2a2 Dme32 Hme22 87.5871 21_566 -10_565 n
C2a2 Dme32 Hme32 119.7373 21_566 -10_565 n
C2a2 Dme32 Dme22 87.5871 21_566 -10_565 n
C2a2 Dme32 Dme32 119.7373 21_566 -10_565 n
C2a2 Dme32 Dm15 119.5261 21_566 15_555 n
C2a2 Dme32 Dm15 147.2257 21_566 18_565 n
C2a2 Dme32 C4a2 12.3505 -20_556 21_566 n
C2a2 Dme32 C4a2 63.8585 -20_556 -20_556 n
C2a2 Dme32 C62 68.0489 -20_556 1_555 n
C2a2 Dme32 C62 114.7096 -20_556 -10_565 n
C2a2 Dme32 Hme22 156.4023 -20_556 -10_565 n
C2a2 Dme32 Hme32 46.2342 -20_556 -10_565 n
C2a2 Dme32 Dme22 156.4023 -20_556 -10_565 n
C2a2 Dme32 Dme32 46.2342 -20_556 -10_565 n
C2a2 Dme32 Dm15 138.6996 -20_556 15_555 n
C2a2 Dme32 Dm15 94.4284 -20_556 18_565 n
C4a2 Dme32 C4a2 52.4366 21_566 -20_556 n
C4a2 Dme32 C62 70.8482 21_566 1_555 n
C4a2 Dme32 C62 106.3365 21_566 -10_565 n
C4a2 Dme32 Hme22 144.1735 21_566 -10_565 n
C4a2 Dme32 Hme32 57.3408 21_566 -10_565 n
C4a2 Dme32 Dme22 144.1735 21_566 -10_565 n
C4a2 Dme32 Dme32 57.3408 21_566 -10_565 n
C4a2 Dme32 Dm15 148.0758 21_566 15_555 n
C4a2 Dme32 Dm15 106.7635 21_566 18_565 n
C4a2 Dme32 C62 105.8964 -20_556 1_555 n
C4a2 Dme32 C62 84.695 -20_556 -10_565 n
C4a2 Dme32 Hme22 95.4542 -20_556 -10_565 n
C4a2 Dme32 Hme32 109.7774 -20_556 -10_565 n
C4a2 Dme32 Dme22 95.4542 -20_556 -10_565 n
C4a2 Dme32 Dme32 109.7774 -20_556 -10_565 n
C4a2 Dme32 Dm15 131.117 -20_556 15_555 n
C4a2 Dme32 Dm15 148.5178 -20_556 18_565 n
C62 Dme32 C62 68.4742 1_555 -10_565 n
C62 Dme32 Hme22 110.4256 1_555 -10_565 n
C62 Dme32 Hme32 47.1275 1_555 -10_565 n
C62 Dme32 Dme22 110.4256 1_555 -10_565 n
C62 Dme32 Dme32 47.1275 1_555 -10_565 n
C62 Dme32 Dm15 122.4952 1_555 15_555 n
C62 Dme32 Dm15 84.3015 1_555 18_565 n
C62 Dme32 Hme22 48.3814 -10_565 -10_565 n
C62 Dme32 Hme32 115.6016 -10_565 -10_565 n
C62 Dme32 Dme22 48.3814 -10_565 -10_565 n
C62 Dme32 Dme32 115.6016 -10_565 -10_565 n
C62 Dme32 Dm15 105.585 -10_565 15_555 n
C62 Dme32 Dm15 126.363 -10_565 18_565 n
Hme22 Dme32 Hme32 149.493 -10_565 -10_565 n
Hme22 Dme32 Dme22 0.0 -10_565 -10_565 n
Hme22 Dme32 Dme32 149.493 -10_565 -10_565 n
Hme22 Dme32 Dm15 63.2259 -10_565 15_555 n
Hme22 Dme32 Dm15 108.9903 -10_565 18_565 n
Hme32 Dme32 Dme22 149.493 -10_565 -10_565 n
Hme32 Dme32 Dme32 0.0 -10_565 -10_565 n
Hme32 Dme32 Dm15 108.0079 -10_565 15_555 n
Hme32 Dme32 Dm15 55.7118 -10_565 18_565 n
Dme22 Dme32 Dme32 149.493 -10_565 -10_565 n
Dme22 Dme32 Dm15 63.2259 -10_565 15_555 n
Dme22 Dme32 Dm15 108.9903 -10_565 18_565 n
Dme32 Dme32 Dm15 108.0079 -10_565 15_555 n
Dme32 Dme32 Dm15 55.7118 -10_565 18_565 n
Dm15 Dme32 Dm15 52.2961 15_555 18_565 n
Co2 N1a C6N2 113.9859 207_655 1_555 n
Co2 N1a C6N2 113.9859 207_655 19_656 n
Co2 N1a C7N1 114.0921 207_655 1_555 n
Co2 N1a C7N1 114.0922 207_655 19_656 n
Co2 N1a C7N1 114.0921 207_655 -10_565 n
Co2 N1a C7N1 114.0922 207_655 -14_666 n
C6N2 N1a C6N2 132.0282 1_555 19_656 n
C6N2 N1a C7N1 104.5431 1_555 1_555 n
C6N2 N1a C7N1 54.339 1_555 19_656 n
C6N2 N1a C7N1 104.5431 1_555 -10_565 n
C6N2 N1a C7N1 54.339 1_555 -14_666 n
C6N2 N1a C7N1 54.339 19_656 1_555 n
C6N2 N1a C7N1 104.5431 19_656 19_656 n
C6N2 N1a C7N1 54.339 19_656 -10_565 n
C6N2 N1a C7N1 104.5431 19_656 -14_666 n
C7N1 N1a C7N1 54.3186 1_555 19_656 n
C7N1 N1a C7N1 104.4784 1_555 -10_565 n
C7N1 N1a C7N1 131.8158 1_555 -14_666 n
C7N1 N1a C7N1 131.8158 19_656 -10_565 n
C7N1 N1a C7N1 104.4785 19_656 -14_666 n
C7N1 N1a C7N1 54.3186 -10_565 -14_666 n
N1a C6N2 C6N2 113.9858 1_555 214_554 n
N1a C6N2 D4N3 117.0119 1_555 1_555 n
N1a C6N2 D4N3 117.0119 1_555 -10_565 n
N1a C6N2 H4N3 117.0119 1_555 1_555 n
N1a C6N2 H4N3 117.0119 1_555 -10_565 n
N1a C6N2 C7N1 62.8742 1_555 19_656 n
N1a C6N2 C7N1 62.8742 1_555 -14_666 n
N1a C6N2 D5N3 99.5914 1_555 19_656 n
N1a C6N2 D5N3 99.5914 1_555 -14_666 n
N1a C6N2 H5N3 99.5914 1_555 19_656 n
N1a C6N2 H5N3 99.5914 1_555 -14_666 n
C6N2 C6N2 D4N3 106.3481 214_554 1_555 n
C6N2 C6N2 D4N3 106.3481 214_554 -10_565 n
C6N2 C6N2 H4N3 106.3481 214_554 1_555 n
C6N2 C6N2 H4N3 106.3481 214_554 -10_565 n
C6N2 C6N2 C7N1 89.8737 214_554 19_656 n
C6N2 C6N2 C7N1 89.8737 214_554 -14_666 n
C6N2 C6N2 D5N3 102.6487 214_554 19_656 n
C6N2 C6N2 D5N3 102.6487 214_554 -14_666 n
C6N2 C6N2 H5N3 102.6487 214_554 19_656 n
C6N2 C6N2 H5N3 102.6487 214_554 -14_666 n
D4N3 C6N2 D4N3 93.838 1_555 -10_565 n
D4N3 C6N2 H4N3 0.0 1_555 1_555 n
D4N3 C6N2 H4N3 93.838 1_555 -10_565 n
D4N3 C6N2 C7N1 71.2934 1_555 19_656 n
D4N3 C6N2 C7N1 160.7914 1_555 -14_666 n
D4N3 C6N2 D5N3 23.2926 1_555 19_656 n
D4N3 C6N2 D5N3 116.5495 1_555 -14_666 n
D4N3 C6N2 H5N3 23.2926 1_555 19_656 n
D4N3 C6N2 H5N3 116.5495 1_555 -14_666 n
D4N3 C6N2 H4N3 93.838 -10_565 1_555 n
D4N3 C6N2 H4N3 0.0 -10_565 -10_565 n
D4N3 C6N2 C7N1 160.7914 -10_565 19_656 n
D4N3 C6N2 C7N1 71.2934 -10_565 -14_666 n
D4N3 C6N2 D5N3 116.5495 -10_565 19_656 n
D4N3 C6N2 D5N3 23.2926 -10_565 -14_666 n
D4N3 C6N2 H5N3 116.5495 -10_565 19_656 n
D4N3 C6N2 H5N3 23.2926 -10_565 -14_666 n
H4N3 C6N2 H4N3 93.838 1_555 -10_565 n
H4N3 C6N2 C7N1 71.2934 1_555 19_656 n
H4N3 C6N2 C7N1 160.7914 1_555 -14_666 n
H4N3 C6N2 D5N3 23.2926 1_555 19_656 n
H4N3 C6N2 D5N3 116.5495 1_555 -14_666 n
H4N3 C6N2 H5N3 23.2926 1_555 19_656 n
H4N3 C6N2 H5N3 116.5495 1_555 -14_666 n
H4N3 C6N2 C7N1 160.7914 -10_565 19_656 n
H4N3 C6N2 C7N1 71.2934 -10_565 -14_666 n
H4N3 C6N2 D5N3 116.5495 -10_565 19_656 n
H4N3 C6N2 D5N3 23.2926 -10_565 -14_666 n
H4N3 C6N2 H5N3 116.5495 -10_565 19_656 n
H4N3 C6N2 H5N3 23.2926 -10_565 -14_666 n
C7N1 C6N2 C7N1 119.9966 19_656 -14_666 n
C7N1 C6N2 D5N3 48.0009 19_656 19_656 n
C7N1 C6N2 D5N3 161.7856 19_656 -14_666 n
C7N1 C6N2 H5N3 48.0009 19_656 19_656 n
C7N1 C6N2 H5N3 161.7856 19_656 -14_666 n
C7N1 C6N2 D5N3 161.7856 -14_666 19_656 n
C7N1 C6N2 D5N3 48.0009 -14_666 -14_666 n
C7N1 C6N2 H5N3 161.7856 -14_666 19_656 n
C7N1 C6N2 H5N3 48.0009 -14_666 -14_666 n
D5N3 C6N2 D5N3 138.3768 19_656 -14_666 n
D5N3 C6N2 H5N3 0.0 19_656 19_656 n
D5N3 C6N2 H5N3 138.3768 19_656 -14_666 n
D5N3 C6N2 H5N3 138.3768 -14_666 19_656 n
D5N3 C6N2 H5N3 0.0 -14_666 -14_666 n
H5N3 C6N2 H5N3 138.3768 19_656 -14_666 n
C6N2 D4N3 C7N1 60.6651 1_555 19_656 n
C6N2 D4N3 D5N3 108.6347 1_555 19_656 n
C6N2 D4N3 H5N3 108.6347 1_555 19_656 n
C7N1 D4N3 D5N3 47.9697 19_656 19_656 n
C7N1 D4N3 H5N3 47.9697 19_656 19_656 n
D5N3 D4N3 H5N3 0.0 19_656 19_656 n
C6N2 H4N3 C7N1 60.6651 1_555 19_656 n
C6N2 H4N3 D5N3 108.6347 1_555 19_656 n
C6N2 H4N3 H5N3 108.6347 1_555 19_656 n
C7N1 H4N3 D5N3 47.9697 19_656 19_656 n
C7N1 H4N3 H5N3 47.9697 19_656 19_656 n
D5N3 H4N3 H5N3 0.0 19_656 19_656 n
N1a C7N1 C6N2 62.7869 1_555 19_656 n
N1a C7N1 D4N3 99.5126 1_555 19_656 n
N1a C7N1 H4N3 99.5126 1_555 19_656 n
N1a C7N1 C7N1 62.8407 1_555 19_656 n
N1a C7N1 C7N1 114.0921 1_555 214_554 n
N1a C7N1 D5N3 117.0198 1_555 1_555 n
N1a C7N1 D5N4 116.8535 1_555 1_555 n
N1a C7N1 D5N4 99.4123 1_555 19_656 n
N1a C7N1 H5N3 117.0198 1_555 1_555 n
N1a C7N1 H5N4 116.8535 1_555 1_555 n
N1a C7N1 H5N4 99.4123 1_555 19_656 n
C6N2 C7N1 D4N3 48.0415 19_656 19_656 n
C6N2 C7N1 H4N3 48.0415 19_656 19_656 n
C6N2 C7N1 C7N1 120.0014 19_656 19_656 n
C6N2 C7N1 C7N1 90.1262 19_656 214_554 n
C6N2 C7N1 D5N3 71.3145 19_656 1_555 n
C6N2 C7N1 D5N4 160.4113 19_656 1_555 n
C6N2 C7N1 D5N4 161.4186 19_656 19_656 n
C6N2 C7N1 H5N3 71.3145 19_656 1_555 n
C6N2 C7N1 H5N4 160.4113 19_656 1_555 n
C6N2 C7N1 H5N4 161.4186 19_656 19_656 n
D4N3 C7N1 H4N3 0.0 19_656 19_656 n
D4N3 C7N1 C7N1 161.5894 19_656 19_656 n
D4N3 C7N1 C7N1 102.8861 19_656 214_554 n
D4N3 C7N1 D5N3 23.2732 19_656 1_555 n
D4N3 C7N1 D5N4 116.2886 19_656 1_555 n
D4N3 C7N1 D5N4 138.0609 19_656 19_656 n
D4N3 C7N1 H5N3 23.2732 19_656 1_555 n
D4N3 C7N1 H5N4 116.2886 19_656 1_555 n
D4N3 C7N1 H5N4 138.0609 19_656 19_656 n
H4N3 C7N1 C7N1 161.5894 19_656 19_656 n
H4N3 C7N1 C7N1 102.8861 19_656 214_554 n
H4N3 C7N1 D5N3 23.2732 19_656 1_555 n
H4N3 C7N1 D5N4 116.2886 19_656 1_555 n
H4N3 C7N1 D5N4 138.0609 19_656 19_656 n
H4N3 C7N1 H5N3 23.2732 19_656 1_555 n
H4N3 C7N1 H5N4 116.2886 19_656 1_555 n
H4N3 C7N1 H5N4 138.0609 19_656 19_656 n
C7N1 C7N1 C7N1 90.0 19_656 214_554 n
C7N1 C7N1 D5N3 160.618 19_656 1_555 n
C7N1 C7N1 D5N4 71.2943 19_656 1_555 n
C7N1 C7N1 D5N4 47.9782 19_656 19_656 n
C7N1 C7N1 H5N3 160.618 19_656 1_555 n
C7N1 C7N1 H5N4 71.2943 19_656 1_555 n
C7N1 C7N1 H5N4 47.9782 19_656 19_656 n
C7N1 C7N1 D5N3 106.362 214_554 1_555 n
C7N1 C7N1 D5N4 106.5289 214_554 1_555 n
C7N1 C7N1 D5N4 102.8934 214_554 19_656 n
C7N1 C7N1 H5N3 106.362 214_554 1_555 n
C7N1 C7N1 H5N4 106.5289 214_554 1_555 n
C7N1 C7N1 H5N4 102.8934 214_554 19_656 n
D5N3 C7N1 D5N4 93.6631 1_555 1_555 n
D5N3 C7N1 D5N4 116.3788 1_555 19_656 n
D5N3 C7N1 H5N3 0.0 1_555 1_555 n
D5N3 C7N1 H5N4 93.6631 1_555 1_555 n
D5N3 C7N1 H5N4 116.3788 1_555 19_656 n
D5N4 C7N1 D5N4 23.3161 1_555 19_656 n
D5N4 C7N1 H5N3 93.6631 1_555 1_555 n
D5N4 C7N1 H5N4 0.0 1_555 1_555 n
D5N4 C7N1 H5N4 23.3161 1_555 19_656 n
D5N4 C7N1 H5N3 116.3788 19_656 1_555 n
D5N4 C7N1 H5N4 23.3161 19_656 1_555 n
D5N4 C7N1 H5N4 0.0 19_656 19_656 n
H5N3 C7N1 H5N4 93.6631 1_555 1_555 n
H5N3 C7N1 H5N4 116.3788 1_555 19_656 n
H5N4 C7N1 H5N4 23.3161 1_555 19_656 n
C6N2 D5N3 D4N3 48.0728 19_656 19_656 n
C6N2 D5N3 H4N3 48.0728 19_656 19_656 n
C6N2 D5N3 C7N1 60.6846 19_656 1_555 n
D4N3 D5N3 H4N3 0.0 19_656 19_656 n
D4N3 D5N3 C7N1 108.7572 19_656 1_555 n
H4N3 D5N3 C7N1 108.7572 19_656 1_555 n
C7N1 D5N4 C7N1 60.7276 1_555 19_656 n
C7N1 D5N4 D5N4 108.7057 1_555 19_656 n
C7N1 D5N4 H5N4 108.7057 1_555 19_656 n
C7N1 D5N4 D5N4 47.9782 19_656 19_656 n
C7N1 D5N4 H5N4 47.9782 19_656 19_656 n
D5N4 D5N4 H5N4 0.0 19_656 19_656 n
C6N2 H5N3 D4N3 48.0728 19_656 19_656 n
C6N2 H5N3 H4N3 48.0728 19_656 19_656 n
C6N2 H5N3 C7N1 60.6846 19_656 1_555 n
D4N3 H5N3 H4N3 0.0 19_656 19_656 n
D4N3 H5N3 C7N1 108.7572 19_656 1_555 n
H4N3 H5N3 C7N1 108.7572 19_656 1_555 n
C7N1 H5N4 C7N1 60.7276 1_555 19_656 n
C7N1 H5N4 D5N4 108.7057 1_555 19_656 n
C7N1 H5N4 H5N4 108.7057 1_555 19_656 n
C7N1 H5N4 D5N4 47.9782 19_656 19_656 n
C7N1 H5N4 H5N4 47.9782 19_656 19_656 n
D5N4 H5N4 H5N4 0.0 19_656 19_656 n
C1d N1d C1d 119.694 1_555 2_555 n
C1d N1d C1d 119.694 1_555 3_555 n
C1d N1d C1d 33.6873 1_555 13_555 n
C1d N1d C1d 152.9923 1_555 14_555 n
C1d N1d C1d 86.0932 1_555 15_555 n
C1d N1d C2d 115.8778 1_555 1_555 n
C1d N1d C2d 20.5297 1_555 2_555 n
C1d N1d C2d 115.657 1_555 3_555 n
C1d N1d C2d 142.9717 1_555 13_555 n
C1d N1d C2d 85.1817 1_555 14_555 n
C1d N1d C2d 38.6114 1_555 15_555 n
C1d N1d C3d 110.104 1_555 1_555 n
C1d N1d C3d 125.4139 1_555 2_555 n
C1d N1d C3d 14.6317 1_555 3_555 n
C1d N1d C3d 77.7148 1_555 13_555 n
C1d N1d C3d 42.9896 1_555 14_555 n
C1d N1d C3d 154.1434 1_555 15_555 n
C1d N1d C1d 119.694 2_555 3_555 n
C1d N1d C1d 86.0932 2_555 13_555 n
C1d N1d C1d 33.6873 2_555 14_555 n
C1d N1d C1d 152.9923 2_555 15_555 n
C1d N1d C2d 115.657 2_555 1_555 n
C1d N1d C2d 115.8778 2_555 2_555 n
C1d N1d C2d 20.5297 2_555 3_555 n
C1d N1d C2d 38.6114 2_555 13_555 n
C1d N1d C2d 142.9717 2_555 14_555 n
C1d N1d C2d 85.1817 2_555 15_555 n
C1d N1d C3d 14.6317 2_555 1_555 n
C1d N1d C3d 110.104 2_555 2_555 n
C1d N1d C3d 125.4139 2_555 3_555 n
C1d N1d C3d 154.1434 2_555 13_555 n
C1d N1d C3d 77.7148 2_555 14_555 n
C1d N1d C3d 42.9896 2_555 15_555 n
C1d N1d C1d 152.9923 3_555 13_555 n
C1d N1d C1d 86.0932 3_555 14_555 n
C1d N1d C1d 33.6873 3_555 15_555 n
C1d N1d C2d 20.5297 3_555 1_555 n
C1d N1d C2d 115.657 3_555 2_555 n
C1d N1d C2d 115.8778 3_555 3_555 n
C1d N1d C2d 85.1817 3_555 13_555 n
C1d N1d C2d 38.6114 3_555 14_555 n
C1d N1d C2d 142.9717 3_555 15_555 n
C1d N1d C3d 125.4139 3_555 1_555 n
C1d N1d C3d 14.6317 3_555 2_555 n
C1d N1d C3d 110.104 3_555 3_555 n
C1d N1d C3d 42.9896 3_555 13_555 n
C1d N1d C3d 154.1434 3_555 14_555 n
C1d N1d C3d 77.7148 3_555 15_555 n
C1d N1d C1d 119.694 13_555 14_555 n
C1d N1d C1d 119.694 13_555 15_555 n
C1d N1d C2d 142.9717 13_555 1_555 n
C1d N1d C2d 38.6114 13_555 2_555 n
C1d N1d C2d 85.1817 13_555 3_555 n
C1d N1d C2d 115.8778 13_555 13_555 n
C1d N1d C2d 115.657 13_555 14_555 n
C1d N1d C2d 20.5297 13_555 15_555 n
C1d N1d C3d 77.7148 13_555 1_555 n
C1d N1d C3d 154.1434 13_555 2_555 n
C1d N1d C3d 42.9896 13_555 3_555 n
C1d N1d C3d 110.104 13_555 13_555 n
C1d N1d C3d 14.6317 13_555 14_555 n
C1d N1d C3d 125.4139 13_555 15_555 n
C1d N1d C1d 119.694 14_555 15_555 n
C1d N1d C2d 85.1817 14_555 1_555 n
C1d N1d C2d 142.9717 14_555 2_555 n
C1d N1d C2d 38.6114 14_555 3_555 n
C1d N1d C2d 20.5297 14_555 13_555 n
C1d N1d C2d 115.8778 14_555 14_555 n
C1d N1d C2d 115.657 14_555 15_555 n
C1d N1d C3d 42.9896 14_555 1_555 n
C1d N1d C3d 77.7148 14_555 2_555 n
C1d N1d C3d 154.1434 14_555 3_555 n
C1d N1d C3d 125.4139 14_555 13_555 n
C1d N1d C3d 110.104 14_555 14_555 n
C1d N1d C3d 14.6317 14_555 15_555 n
C1d N1d C2d 38.6114 15_555 1_555 n
C1d N1d C2d 85.1817 15_555 2_555 n
C1d N1d C2d 142.9717 15_555 3_555 n
C1d N1d C2d 115.657 15_555 13_555 n
C1d N1d C2d 20.5297 15_555 14_555 n
C1d N1d C2d 115.8778 15_555 15_555 n
C1d N1d C3d 154.1434 15_555 1_555 n
C1d N1d C3d 42.9896 15_555 2_555 n
C1d N1d C3d 77.7148 15_555 3_555 n
C1d N1d C3d 14.6317 15_555 13_555 n
C1d N1d C3d 125.4139 15_555 14_555 n
C1d N1d C3d 110.104 15_555 15_555 n
C2d N1d C2d 104.9137 1_555 2_555 n
C2d N1d C2d 104.9137 1_555 3_555 n
C2d N1d C2d 77.2841 1_555 13_555 n
C2d N1d C2d 31.0458 1_555 14_555 n
C2d N1d C2d 126.2707 1_555 15_555 n
C2d N1d C3d 115.8731 1_555 1_555 n
C2d N1d C3d 11.1953 1_555 2_555 n
C2d N1d C3d 102.9156 1_555 3_555 n
C2d N1d C3d 40.278 1_555 13_555 n
C2d N1d C3d 137.0803 1_555 14_555 n
C2d N1d C3d 73.114 1_555 15_555 n
C2d N1d C2d 104.9137 2_555 3_555 n
C2d N1d C2d 126.2707 2_555 13_555 n
C2d N1d C2d 77.2841 2_555 14_555 n
C2d N1d C2d 31.0458 2_555 15_555 n
C2d N1d C3d 102.9156 2_555 1_555 n
C2d N1d C3d 115.8731 2_555 2_555 n
C2d N1d C3d 11.1953 2_555 3_555 n
C2d N1d C3d 73.114 2_555 13_555 n
C2d N1d C3d 40.278 2_555 14_555 n
C2d N1d C3d 137.0803 2_555 15_555 n
C2d N1d C2d 31.0458 3_555 13_555 n
C2d N1d C2d 126.2707 3_555 14_555 n
C2d N1d C2d 77.2841 3_555 15_555 n
C2d N1d C3d 11.1953 3_555 1_555 n
C2d N1d C3d 102.9156 3_555 2_555 n
C2d N1d C3d 115.8731 3_555 3_555 n
C2d N1d C3d 137.0803 3_555 13_555 n
C2d N1d C3d 73.114 3_555 14_555 n
C2d N1d C3d 40.278 3_555 15_555 n
C2d N1d C2d 104.9137 13_555 14_555 n
C2d N1d C2d 104.9137 13_555 15_555 n
C2d N1d C3d 40.278 13_555 1_555 n
C2d N1d C3d 73.114 13_555 2_555 n
C2d N1d C3d 137.0803 13_555 3_555 n
C2d N1d C3d 115.8731 13_555 13_555 n
C2d N1d C3d 102.9156 13_555 14_555 n
C2d N1d C3d 11.1953 13_555 15_555 n
C2d N1d C2d 104.9137 14_555 15_555 n
C2d N1d C3d 137.0803 14_555 1_555 n
C2d N1d C3d 40.278 14_555 2_555 n
C2d N1d C3d 73.114 14_555 3_555 n
C2d N1d C3d 11.1953 14_555 13_555 n
C2d N1d C3d 115.8731 14_555 14_555 n
C2d N1d C3d 102.9156 14_555 15_555 n
C2d N1d C3d 73.114 15_555 1_555 n
C2d N1d C3d 137.0803 15_555 2_555 n
C2d N1d C3d 40.278 15_555 3_555 n
C2d N1d C3d 102.9156 15_555 13_555 n
C2d N1d C3d 11.1953 15_555 14_555 n
C2d N1d C3d 115.8731 15_555 15_555 n
C3d N1d C3d 113.19 1_555 2_555 n
C3d N1d C3d 113.19 1_555 3_555 n
C3d N1d C3d 147.593 1_555 13_555 n
C3d N1d C3d 67.1305 1_555 14_555 n
C3d N1d C3d 48.0821 1_555 15_555 n
C3d N1d C3d 113.19 2_555 3_555 n
C3d N1d C3d 48.0821 2_555 13_555 n
C3d N1d C3d 147.593 2_555 14_555 n
C3d N1d C3d 67.1305 2_555 15_555 n
C3d N1d C3d 67.1305 3_555 13_555 n
C3d N1d C3d 48.0821 3_555 14_555 n
C3d N1d C3d 147.593 3_555 15_555 n
C3d N1d C3d 113.19 13_555 14_555 n
C3d N1d C3d 113.19 13_555 15_555 n
C3d N1d C3d 113.19 14_555 15_555 n
N1d C1d C1d 73.1563 1_555 13_555 n
N1d C1d C2d 80.1761 1_555 2_555 n
N1d C1d C2d 70.9223 1_555 15_555 n
N1d C1d C3d 83.2306 1_555 3_555 n
N1d C1d C3d 51.2297 1_555 13_555 n
N1d C1d C3d 68.6833 1_555 14_555 n
N1d C1d O4d 116.0986 1_555 3_555 n
N1d C1d H1d 108.9737 1_555 1_555 n
N1d C1d H1d 136.9061 1_555 13_555 n
N1d C1d H2d 119.3188 1_555 1_555 n
N1d C1d H2d 94.5583 1_555 13_555 n
N1d C1d H3d 100.234 1_555 1_555 n
N1d C1d H4d 125.4387 1_555 2_555 n
N1d C1d H4d 113.4958 1_555 15_555 n
N1d C1d H5d 94.7103 1_555 2_555 n
N1d C1d H5d 98.229 1_555 15_555 n
N1d C1d H6d 103.4721 1_555 2_555 n
N1d C1d H7d 116.4988 1_555 3_555 n
N1d C1d H7d 132.3611 1_555 14_555 n
C1d C1d C2d 86.564 13_555 2_555 n
C1d C1d C2d 32.5507 13_555 15_555 n
C1d C1d C3d 117.7235 13_555 3_555 n
C1d C1d C3d 122.3841 13_555 13_555 n
C1d C1d C3d 17.9173 13_555 14_555 n
C1d C1d O4d 168.6559 13_555 3_555 n
C1d C1d H1d 44.7272 13_555 1_555 n
C1d C1d H1d 85.6233 13_555 13_555 n
C1d C1d H2d 105.4293 13_555 1_555 n
C1d C1d H2d 42.9432 13_555 13_555 n
C1d C1d H3d 142.1599 13_555 1_555 n
C1d C1d H4d 64.8574 13_555 2_555 n
C1d C1d H4d 49.2157 13_555 15_555 n
C1d C1d H5d 68.4274 13_555 2_555 n
C1d C1d H5d 78.8723 13_555 15_555 n
C1d C1d H6d 146.8594 13_555 2_555 n
C1d C1d H7d 52.7936 13_555 3_555 n
C1d C1d H7d 74.4316 13_555 14_555 n
C2d C1d C2d 54.0133 2_555 15_555 n
C2d C1d C3d 32.1272 2_555 3_555 n
C2d C1d C3d 71.8613 2_555 13_555 n
C2d C1d C3d 68.8361 2_555 14_555 n
C2d C1d O4d 88.6284 2_555 3_555 n
C2d C1d H1d 118.2174 2_555 1_555 n
C2d C1d H1d 136.5246 2_555 13_555 n
C2d C1d H2d 40.134 2_555 1_555 n
C2d C1d H2d 53.4534 2_555 13_555 n
C2d C1d H3d 129.859 2_555 1_555 n
C2d C1d H4d 127.8471 2_555 2_555 n
C2d C1d H4d 119.6923 2_555 15_555 n
C2d C1d H5d 27.6357 2_555 2_555 n
C2d C1d H5d 22.6237 2_555 15_555 n
C2d C1d H6d 60.6604 2_555 2_555 n
C2d C1d H7d 67.243 2_555 3_555 n
C2d C1d H7d 63.8891 2_555 14_555 n
C2d C1d C3d 85.4473 15_555 3_555 n
C2d C1d C3d 105.4473 15_555 13_555 n
C2d C1d C3d 15.0053 15_555 14_555 n
C2d C1d O4d 141.4323 15_555 3_555 n
C2d C1d H1d 71.2733 15_555 1_555 n
C2d C1d H1d 109.2254 15_555 13_555 n
C2d C1d H2d 78.6714 15_555 1_555 n
C2d C1d H2d 23.8848 15_555 13_555 n
C2d C1d H3d 170.2697 15_555 1_555 n
C2d C1d H4d 89.2156 15_555 2_555 n
C2d C1d H4d 74.7813 15_555 15_555 n
C2d C1d H5d 39.1436 15_555 2_555 n
C2d C1d H5d 49.1574 15_555 15_555 n
C2d C1d H6d 114.4966 15_555 2_555 n
C2d C1d H7d 45.6796 15_555 3_555 n
C2d C1d H7d 62.949 15_555 14_555 n
C3d C1d C3d 49.6778 3_555 13_555 n
C3d C1d C3d 99.8063 3_555 14_555 n
C3d C1d O4d 59.575 3_555 3_555 n
C3d C1d H1d 147.4344 3_555 1_555 n
C3d C1d H1d 139.5792 3_555 13_555 n
C3d C1d H2d 42.3998 3_555 1_555 n
C3d C1d H2d 84.6129 3_555 13_555 n
C3d C1d H3d 97.7503 3_555 1_555 n
C3d C1d H4d 147.0017 3_555 2_555 n
C3d C1d H4d 147.1458 3_555 15_555 n
C3d C1d H5d 56.9892 3_555 2_555 n
C3d C1d H5d 48.2786 3_555 15_555 n
C3d C1d H6d 31.3473 3_555 2_555 n
C3d C1d H7d 93.6071 3_555 3_555 n
C3d C1d H7d 81.9936 3_555 14_555 n
C3d C1d C3d 111.7972 13_555 14_555 n
C3d C1d O4d 65.4149 13_555 3_555 n
C3d C1d H1d 157.9609 13_555 1_555 n
C3d C1d H1d 144.5926 13_555 13_555 n
C3d C1d H2d 91.3362 13_555 1_555 n
C3d C1d H2d 120.6143 13_555 13_555 n
C3d C1d H3d 70.4463 13_555 1_555 n
C3d C1d H4d 160.2914 13_555 2_555 n
C3d C1d H4d 161.2528 13_555 15_555 n
C3d C1d H5d 99.3037 13_555 2_555 n
C3d C1d H5d 93.7938 13_555 15_555 n
C3d C1d H6d 54.9215 13_555 2_555 n
C3d C1d H7d 138.9676 13_555 3_555 n
C3d C1d H7d 131.636 13_555 14_555 n
C3d C1d O4d 156.2674 14_555 3_555 n
C3d C1d H1d 60.1337 14_555 1_555 n
C3d C1d H1d 100.3483 14_555 13_555 n
C3d C1d H2d 92.2647 14_555 1_555 n
C3d C1d H2d 32.0582 14_555 13_555 n
C3d C1d H3d 157.8157 14_555 1_555 n
C3d C1d H4d 79.5438 14_555 2_555 n
C3d C1d H4d 64.2025 14_555 15_555 n
C3d C1d H5d 53.2279 14_555 2_555 n
C3d C1d H5d 63.5043 14_555 15_555 n
C3d C1d H6d 129.4415 14_555 2_555 n
C3d C1d H7d 49.3633 14_555 3_555 n
C3d C1d H7d 69.6856 14_555 14_555 n
O4d C1d H1d 130.8482 3_555 1_555 n
O4d C1d H1d 90.8346 3_555 13_555 n
O4d C1d H2d 64.7726 3_555 1_555 n
O4d C1d H2d 126.9316 3_555 13_555 n
O4d C1d H3d 45.7228 3_555 1_555 n
O4d C1d H4d 110.8194 3_555 2_555 n
O4d C1d H4d 126.1077 3_555 15_555 n
O4d C1d H5d 103.184 3_555 2_555 n
O4d C1d H5d 92.8379 3_555 15_555 n
O4d C1d H6d 28.3972 3_555 2_555 n
O4d C1d H7d 115.8647 3_555 3_555 n
O4d C1d H7d 94.2269 3_555 14_555 n
H1d C1d H1d 40.8961 1_555 13_555 n
H1d C1d H2d 108.8529 1_555 1_555 n
H1d C1d H2d 64.8308 1_555 13_555 n
H1d C1d H3d 109.0353 1_555 1_555 n
H1d C1d H4d 20.2076 1_555 2_555 n
H1d C1d H4d 4.7655 1_555 15_555 n
H1d C1d H5d 91.311 1_555 2_555 n
H1d C1d H5d 99.3603 1_555 15_555 n
H1d C1d H6d 146.8389 1_555 2_555 n
H1d C1d H7d 53.837 1_555 3_555 n
H1d C1d H7d 67.3704 1_555 14_555 n
H1d C1d H2d 102.1419 13_555 1_555 n
H1d C1d H2d 94.4988 13_555 13_555 n
H1d C1d H3d 74.182 13_555 1_555 n
H1d C1d H4d 20.8724 13_555 2_555 n
H1d C1d H4d 36.4608 13_555 15_555 n
H1d C1d H5d 111.9918 13_555 2_555 n
H1d C1d H5d 114.2041 13_555 15_555 n
H1d C1d H6d 114.024 13_555 2_555 n
H1d C1d H7d 74.1264 13_555 3_555 n
H1d C1d H7d 72.8136 13_555 14_555 n
H2d C1d H2d 62.4861 1_555 13_555 n
H2d C1d H3d 109.868 1_555 1_555 n
H2d C1d H4d 104.6387 1_555 2_555 n
H2d C1d H4d 106.8953 1_555 15_555 n
H2d C1d H5d 39.5797 1_555 2_555 n
H2d C1d H5d 30.1085 1_555 15_555 n
H2d C1d H6d 46.3932 1_555 2_555 n
H2d C1d H7d 58.8848 1_555 3_555 n
H2d C1d H7d 41.5664 1_555 14_555 n
H2d C1d H3d 165.191 13_555 1_555 n
H2d C1d H4d 77.743 13_555 2_555 n
H2d C1d H4d 66.6967 13_555 15_555 n
H2d C1d H5d 27.9933 13_555 2_555 n
H2d C1d H5d 37.9119 13_555 15_555 n
H2d C1d H6d 106.4362 13_555 2_555 n
H2d C1d H7d 22.844 13_555 3_555 n
H2d C1d H7d 39.1305 13_555 14_555 n
H3d C1d H4d 92.9451 1_555 2_555 n
H3d C1d H4d 106.152 1_555 15_555 n
H3d C1d H5d 148.9047 1_555 2_555 n
H3d C1d H5d 138.5509 1_555 15_555 n
H3d C1d H6d 70.8673 1_555 2_555 n
H3d C1d H7d 142.5776 1_555 3_555 n
H3d C1d H7d 126.5073 1_555 14_555 n
H4d C1d H4d 15.6417 2_555 15_555 n
H4d C1d H5d 100.368 2_555 2_555 n
H4d C1d H5d 105.8259 2_555 15_555 n
H4d C1d H6d 130.7255 2_555 2_555 n
H4d C1d H7d 60.6847 2_555 3_555 n
H4d C1d H7d 66.7042 2_555 14_555 n
H4d C1d H5d 92.351 15_555 2_555 n
H4d C1d H5d 99.8241 15_555 15_555 n
H4d C1d H6d 142.6649 15_555 2_555 n
H4d C1d H7d 53.8696 15_555 3_555 n
H4d C1d H7d 65.7497 15_555 14_555 n
H5d C1d H5d 10.4449 2_555 15_555 n
H5d C1d H6d 79.2277 2_555 2_555 n
H5d C1d H7d 39.684 2_555 3_555 n
H5d C1d H7d 40.4857 2_555 14_555 n
H5d C1d H6d 68.8728 15_555 2_555 n
H5d C1d H7d 46.044 15_555 3_555 n
H5d C1d H7d 41.3958 15_555 14_555 n
H6d C1d H7d 105.112 2_555 3_555 n
H6d C1d H7d 85.8515 2_555 14_555 n
H7d C1d H7d 21.638 3_555 14_555 n
O2a2 C2d O2a2 1.9336 7_656 22_656 n
O2a2 C2d N1d 89.56 7_656 1_555 n
O2a2 C2d C1d 164.7875 7_656 3_555 n
O2a2 C2d C1d 105.7179 7_656 15_555 n
O2a2 C2d C2d 81.5341 7_656 13_555 n
O2a2 C2d C2d 73.4556 7_656 14_555 n
O2a2 C2d C3d 145.8132 7_656 2_555 n
O2a2 C2d C3d 84.1152 7_656 13_555 n
O2a2 C2d C3d 89.9332 7_656 15_555 n
O2a2 C2d O4d 123.7553 7_656 2_555 n
O2a2 C2d H1d 128.5684 7_656 3_555 n
O2a2 C2d H1d 154.7855 7_656 15_555 n
O2a2 C2d H2d 78.9586 7_656 3_555 n
O2a2 C2d H2d 64.9419 7_656 15_555 n
O2a2 C2d H3d 155.0319 7_656 3_555 n
O2a2 C2d H4d 145.12 7_656 1_555 n
O2a2 C2d H4d 134.5265 7_656 14_555 n
O2a2 C2d H5d 39.3228 7_656 1_555 n
O2a2 C2d H5d 39.2137 7_656 14_555 n
O2a2 C2d H6d 98.9114 7_656 1_555 n
O2a2 C2d H6d 91.539 7_656 13_555 n
O2a2 C2d H7d 94.8842 7_656 2_555 n
O2a2 C2d H7d 104.4057 7_656 13_555 n
O2a2 C2d N1d 90.0956 22_656 1_555 n
O2a2 C2d C1d 166.4024 22_656 3_555 n
O2a2 C2d C1d 107.6458 22_656 15_555 n
O2a2 C2d C2d 80.4323 22_656 13_555 n
O2a2 C2d C2d 75.3892 22_656 14_555 n
O2a2 C2d C3d 144.0795 22_656 2_555 n
O2a2 C2d C3d 86.0437 22_656 13_555 n
O2a2 C2d C3d 88.7601 22_656 15_555 n
O2a2 C2d O4d 121.8443 22_656 2_555 n
O2a2 C2d H1d 130.3867 22_656 3_555 n
O2a2 C2d H1d 156.0775 22_656 15_555 n
O2a2 C2d H2d 77.9955 22_656 3_555 n
O2a2 C2d H2d 66.5551 22_656 15_555 n
O2a2 C2d H3d 153.359 22_656 3_555 n
O2a2 C2d H4d 146.7867 22_656 1_555 n
O2a2 C2d H4d 136.3189 22_656 14_555 n
O2a2 C2d H5d 40.1952 22_656 1_555 n
O2a2 C2d H5d 39.35 22_656 14_555 n
O2a2 C2d H6d 96.9892 22_656 1_555 n
O2a2 C2d H6d 89.724 22_656 13_555 n
O2a2 C2d H7d 96.1812 22_656 2_555 n
O2a2 C2d H7d 105.0726 22_656 13_555 n
N1d C2d C1d 79.2941 1_555 3_555 n
N1d C2d C1d 70.4663 1_555 15_555 n
N1d C2d C2d 51.3579 1_555 13_555 n
N1d C2d C2d 74.4771 1_555 14_555 n
N1d C2d C3d 84.3033 1_555 2_555 n
N1d C2d C3d 69.8345 1_555 13_555 n
N1d C2d C3d 53.4299 1_555 15_555 n
N1d C2d O4d 110.8075 1_555 2_555 n
N1d C2d H1d 93.0416 1_555 3_555 n
N1d C2d H1d 102.8718 1_555 15_555 n
N1d C2d H2d 161.9852 1_555 3_555 n
N1d C2d H2d 105.7296 1_555 15_555 n
N1d C2d H3d 84.1082 1_555 3_555 n
N1d C2d H4d 98.1284 1_555 1_555 n
N1d C2d H4d 94.2926 1_555 14_555 n
N1d C2d H5d 117.78 1_555 1_555 n
N1d C2d H5d 126.3007 1_555 14_555 n
N1d C2d H6d 112.1278 1_555 1_555 n
N1d C2d H6d 85.914 1_555 13_555 n
N1d C2d H7d 121.645 1_555 2_555 n
N1d C2d H7d 141.313 1_555 13_555 n
C1d C2d C1d 60.8853 3_555 15_555 n
C1d C2d C2d 99.0917 3_555 13_555 n
C1d C2d C2d 93.436 3_555 14_555 n
C1d C2d C3d 43.8935 3_555 2_555 n
C1d C2d C3d 82.3423 3_555 13_555 n
C1d C2d C3d 91.6411 3_555 15_555 n
C1d C2d O4d 70.4557 3_555 2_555 n
C1d C2d H1d 43.0421 3_555 3_555 n
C1d C2d H1d 26.2924 3_555 15_555 n
C1d C2d H2d 114.2597 3_555 3_555 n
C1d C2d H2d 107.9622 3_555 15_555 n
C1d C2d H3d 34.5565 3_555 3_555 n
C1d C2d H4d 30.2105 3_555 1_555 n
C1d C2d H4d 37.8851 3_555 14_555 n
C1d C2d H5d 139.6934 3_555 1_555 n
C1d C2d H5d 145.7641 3_555 14_555 n
C1d C2d H6d 94.8948 3_555 1_555 n
C1d C2d H6d 97.8937 3_555 13_555 n
C1d C2d H7d 82.4488 3_555 2_555 n
C1d C2d H7d 78.9351 3_555 13_555 n
C1d C2d C2d 121.5191 15_555 13_555 n
C1d C2d C2d 32.5507 15_555 14_555 n
C1d C2d C3d 103.7747 15_555 2_555 n
C1d C2d C3d 21.6039 15_555 13_555 n
C1d C2d C3d 121.6133 15_555 15_555 n
C1d C2d O4d 130.3402 15_555 2_555 n
C1d C2d H1d 31.0781 15_555 3_555 n
C1d C2d H1d 59.753 15_555 15_555 n
C1d C2d H2d 125.8725 15_555 3_555 n
C1d C2d H2d 55.1387 15_555 15_555 n
C1d C2d H3d 94.8863 15_555 3_555 n
C1d C2d H4d 47.3172 15_555 1_555 n
C1d C2d H4d 36.2428 15_555 14_555 n
C1d C2d H5d 89.2594 15_555 1_555 n
C1d C2d H5d 103.0631 15_555 14_555 n
C1d C2d H6d 155.3004 15_555 1_555 n
C1d C2d H6d 150.2205 15_555 13_555 n
C1d C2d H7d 52.3337 15_555 2_555 n
C1d C2d H7d 71.0415 15_555 13_555 n
C2d C2d C2d 120.0 13_555 14_555 n
C2d C2d C3d 68.4154 13_555 2_555 n
C2d C2d C3d 119.1634 13_555 13_555 n
C2d C2d C3d 8.7591 13_555 15_555 n
C2d C2d O4d 73.8446 13_555 2_555 n
C2d C2d H1d 136.1517 13_555 3_555 n
C2d C2d H1d 123.3528 13_555 15_555 n
C2d C2d H2d 112.5573 13_555 3_555 n
C2d C2d H2d 140.5047 13_555 15_555 n
C2d C2d H3d 75.6459 13_555 3_555 n
C2d C2d H4d 129.1772 13_555 1_555 n
C2d C2d H4d 133.7439 13_555 14_555 n
C2d C2d H5d 120.3336 13_555 1_555 n
C2d C2d H5d 114.5991 13_555 14_555 n
C2d C2d H6d 63.5837 13_555 1_555 n
C2d C2d H6d 36.2624 13_555 13_555 n
C2d C2d H7d 171.8832 13_555 2_555 n
C2d C2d H7d 164.6545 13_555 13_555 n
C2d C2d C3d 135.7137 14_555 2_555 n
C2d C2d C3d 11.4093 14_555 13_555 n
C2d C2d C3d 125.5406 14_555 15_555 n
C2d C2d O4d 161.0213 14_555 2_555 n
C2d C2d H1d 58.0982 14_555 3_555 n
C2d C2d H1d 88.6594 14_555 15_555 n
C2d C2d H2d 114.6129 14_555 3_555 n
C2d C2d H2d 32.5409 14_555 15_555 n
C2d C2d H3d 127.1947 14_555 3_555 n
C2d C2d H4d 75.9733 14_555 1_555 n
C2d C2d H4d 64.1869 14_555 14_555 n
C2d C2d H5d 61.0255 14_555 1_555 n
C2d C2d H5d 75.4691 14_555 14_555 n
C2d C2d H6d 170.2266 14_555 1_555 n
C2d C2d H6d 155.1083 14_555 13_555 n
C2d C2d H7d 51.8845 14_555 2_555 n
C2d C2d H7d 75.3447 14_555 13_555 n
C3d C2d C3d 124.3044 2_555 13_555 n
C3d C2d C3d 59.6563 2_555 15_555 n
C3d C2d O4d 33.0157 2_555 2_555 n
C3d C2d H1d 85.4139 2_555 3_555 n
C3d C2d H1d 58.4729 2_555 15_555 n
C3d C2d H2d 97.3711 2_555 3_555 n
C3d C2d H2d 148.8464 2_555 15_555 n
C3d C2d H3d 9.4455 2_555 3_555 n
C3d C2d H4d 69.0425 2_555 1_555 n
C3d C2d H4d 79.5625 2_555 14_555 n
C3d C2d H5d 157.3836 2_555 1_555 n
C3d C2d H5d 144.817 2_555 14_555 n
C3d C2d H6d 53.6456 2_555 1_555 n
C3d C2d H6d 54.5474 2_555 13_555 n
C3d C2d H7d 116.9104 2_555 2_555 n
C3d C2d H7d 101.2046 2_555 13_555 n
C3d C2d C3d 122.9945 13_555 15_555 n
C3d C2d O4d 151.7848 13_555 2_555 n
C3d C2d H1d 49.6202 13_555 3_555 n
C3d C2d H1d 79.8736 13_555 15_555 n
C3d C2d H2d 121.9426 13_555 3_555 n
C3d C2d H2d 40.9861 13_555 15_555 n
C3d C2d H3d 115.8309 13_555 3_555 n
C3d C2d H4d 67.1654 13_555 1_555 n
C3d C2d H4d 55.4957 13_555 14_555 n
C3d C2d H5d 71.846 13_555 1_555 n
C3d C2d H5d 86.2572 13_555 14_555 n
C3d C2d H6d 176.321 13_555 1_555 n
C3d C2d H6d 155.343 13_555 13_555 n
C3d C2d H7d 52.986 13_555 2_555 n
C3d C2d H7d 75.8616 13_555 13_555 n
C3d C2d O4d 66.6993 15_555 2_555 n
C3d C2d H1d 131.0125 15_555 3_555 n
C3d C2d H1d 115.127 15_555 15_555 n
C3d C2d H2d 112.15 15_555 3_555 n
C3d C2d H2d 148.9074 15_555 15_555 n
C3d C2d H3d 66.944 15_555 3_555 n
C3d C2d H4d 121.8516 15_555 1_555 n
C3d C2d H4d 127.7378 15_555 14_555 n
C3d C2d H5d 128.3081 15_555 1_555 n
C3d C2d H5d 121.3445 15_555 14_555 n
C3d C2d H6d 59.3378 15_555 1_555 n
C3d C2d H6d 32.5071 15_555 13_555 n
C3d C2d H7d 173.1754 15_555 2_555 n
C3d C2d H7d 157.9452 15_555 13_555 n
O4d C2d H1d 102.9918 2_555 3_555 n
O4d C2d H1d 72.4446 2_555 15_555 n
O4d C2d H2d 66.0202 2_555 3_555 n
O4d C2d H2d 142.1617 2_555 15_555 n
O4d C2d H3d 39.4227 2_555 3_555 n
O4d C2d H4d 85.1569 2_555 1_555 n
O4d C2d H4d 96.9359 2_555 14_555 n
O4d C2d H5d 125.6497 2_555 1_555 n
O4d C2d H5d 112.0421 2_555 14_555 n
O4d C2d H6d 24.9617 2_555 1_555 n
O4d C2d H6d 42.1534 2_555 13_555 n
O4d C2d H7d 114.0478 2_555 2_555 n
O4d C2d H7d 91.2943 2_555 13_555 n
H1d C2d H1d 30.5612 3_555 15_555 n
H1d C2d H2d 104.9677 3_555 3_555 n
H1d C2d H2d 64.9814 3_555 15_555 n
H1d C2d H3d 76.008 3_555 3_555 n
H1d C2d H4d 17.8988 3_555 1_555 n
H1d C2d H4d 6.1522 3_555 14_555 n
H1d C2d H5d 97.4451 3_555 1_555 n
H1d C2d H5d 107.1005 3_555 14_555 n
H1d C2d H6d 126.7547 3_555 1_555 n
H1d C2d H6d 139.8892 3_555 13_555 n
H1d C2d H7d 42.2943 3_555 2_555 n
H1d C2d H7d 50.0456 3_555 13_555 n
H1d C2d H2d 93.1357 15_555 3_555 n
H1d C2d H2d 90.3939 15_555 15_555 n
H1d C2d H3d 49.6999 15_555 3_555 n
H1d C2d H4d 12.7252 15_555 1_555 n
H1d C2d H4d 24.4918 15_555 14_555 n
H1d C2d H5d 116.2774 15_555 1_555 n
H1d C2d H5d 119.7715 15_555 14_555 n
H1d C2d H6d 96.5709 15_555 1_555 n
H1d C2d H6d 110.9369 15_555 13_555 n
H1d C2d H7d 59.9085 15_555 2_555 n
H1d C2d H7d 52.793 15_555 13_555 n
H2d C2d H2d 82.072 3_555 15_555 n
H2d C2d H3d 100.4551 3_555 3_555 n
H2d C2d H4d 99.2106 3_555 1_555 n
H2d C2d H4d 103.6629 3_555 14_555 n
H2d C2d H5d 60.1583 3_555 1_555 n
H2d C2d H5d 47.983 3_555 14_555 n
H2d C2d H6d 57.0136 3_555 1_555 n
H2d C2d H6d 80.6202 3_555 13_555 n
H2d C2d H7d 73.6165 3_555 2_555 n
H2d C2d H7d 56.1105 3_555 13_555 n
H2d C2d H3d 139.9916 15_555 3_555 n
H2d C2d H4d 80.2502 15_555 1_555 n
H2d C2d H4d 70.4504 15_555 14_555 n
H2d C2d H5d 34.6991 15_555 1_555 n
H2d C2d H5d 47.9819 15_555 14_555 n
H2d C2d H6d 138.7198 15_555 1_555 n
H2d C2d H6d 153.0998 15_555 13_555 n
H2d C2d H7d 32.9303 15_555 2_555 n
H2d C2d H7d 52.7328 15_555 13_555 n
H3d C2d H4d 59.8433 3_555 1_555 n
H3d C2d H4d 70.1925 3_555 14_555 n
H3d C2d H5d 157.7247 3_555 1_555 n
H3d C2d H5d 148.3834 3_555 14_555 n
H3d C2d H6d 61.8515 3_555 1_555 n
H3d C2d H6d 63.9839 3_555 13_555 n
H3d C2d H7d 109.008 3_555 2_555 n
H3d C2d H7d 95.4288 3_555 13_555 n
H4d C2d H4d 11.7864 1_555 14_555 n
H4d C2d H5d 109.6282 1_555 1_555 n
H4d C2d H5d 116.1548 1_555 14_555 n
H4d C2d H6d 109.2664 1_555 1_555 n
H4d C2d H6d 122.7975 1_555 13_555 n
H4d C2d H7d 52.2992 1_555 2_555 n
H4d C2d H7d 50.998 1_555 13_555 n
H4d C2d H5d 102.1048 14_555 1_555 n
H4d C2d H5d 110.8661 14_555 14_555 n
H4d C2d H6d 120.9074 14_555 1_555 n
H4d C2d H6d 133.9152 14_555 13_555 n
H4d C2d H7d 45.7817 14_555 2_555 n
H4d C2d H7d 50.4144 14_555 13_555 n
H5d C2d H5d 14.4437 1_555 14_555 n
H5d C2d H6d 109.2035 1_555 1_555 n
H5d C2d H6d 118.4284 1_555 13_555 n
H5d C2d H7d 57.3318 1_555 2_555 n
H5d C2d H7d 65.2523 1_555 13_555 n
H5d C2d H6d 94.7599 14_555 1_555 n
H5d C2d H6d 105.5534 14_555 13_555 n
H5d C2d H7d 65.0847 14_555 2_555 n
H5d C2d H7d 66.9786 14_555 13_555 n
H6d C2d H6d 27.3212 1_555 13_555 n
H6d C2d H7d 124.3625 1_555 2_555 n
H6d C2d H7d 101.2678 1_555 13_555 n
H6d C2d H7d 151.6579 13_555 2_555 n
H6d C2d H7d 128.555 13_555 13_555 n
H7d C2d H7d 23.4601 2_555 13_555 n
O2a2 C3d O2a2 1.6128 12_566 21_566 n
O2a2 C3d N1d 80.7362 12_566 1_555 n
O2a2 C3d C1d 130.8678 12_566 2_555 n
O2a2 C3d C1d 93.579 12_566 13_555 n
O2a2 C3d C1d 86.5667 12_566 14_555 n
O2a2 C3d C2d 28.8007 12_566 3_555 n
O2a2 C3d C2d 57.9241 12_566 13_555 n
O2a2 C3d C2d 77.794 12_566 15_555 n
O2a2 C3d C3d 86.2861 12_566 14_555 n
O2a2 C3d C3d 68.6702 12_566 15_555 n
O2a2 C3d O4d 121.8753 12_566 1_555 n
O2a2 C3d O4d 109.1716 12_566 14_555 n
O2a2 C3d H1d 111.7972 12_566 2_555 n
O2a2 C3d H1d 136.9001 12_566 14_555 n
O2a2 C3d H2d 62.7515 12_566 2_555 n
O2a2 C3d H2d 54.2173 12_566 14_555 n
O2a2 C3d H3d 162.5291 12_566 2_555 n
O2a2 C3d H4d 124.7968 12_566 3_555 n
O2a2 C3d H4d 115.2732 12_566 13_555 n
O2a2 C3d H5d 32.8373 12_566 3_555 n
O2a2 C3d H5d 32.347 12_566 13_555 n
O2a2 C3d H6d 90.2543 12_566 3_555 n
O2a2 C3d H6d 88.0728 12_566 15_555 n
O2a2 C3d H7d 76.8515 12_566 1_555 n
O2a2 C3d N1d 81.3512 21_566 1_555 n
O2a2 C3d C1d 132.4775 21_566 2_555 n
O2a2 C3d C1d 92.8386 21_566 13_555 n
O2a2 C3d C1d 88.1792 21_566 14_555 n
O2a2 C3d C2d 30.2361 21_566 3_555 n
O2a2 C3d C2d 59.5324 21_566 13_555 n
O2a2 C3d C2d 76.9403 21_566 15_555 n
O2a2 C3d C3d 85.3788 21_566 14_555 n
O2a2 C3d C3d 70.2829 21_566 15_555 n
O2a2 C3d O4d 120.317 21_566 1_555 n
O2a2 C3d O4d 107.6527 21_566 14_555 n
O2a2 C3d H1d 113.2949 21_566 2_555 n
O2a2 C3d H1d 138.1025 21_566 14_555 n
O2a2 C3d H2d 62.1679 21_566 2_555 n
O2a2 C3d H2d 55.5573 21_566 14_555 n
O2a2 C3d H3d 161.187 21_566 2_555 n
O2a2 C3d H4d 126.1914 21_566 3_555 n
O2a2 C3d H4d 116.7496 21_566 13_555 n
O2a2 C3d H5d 33.6091 21_566 3_555 n
O2a2 C3d H5d 32.573 21_566 13_555 n
O2a2 C3d H6d 88.6689 21_566 3_555 n
O2a2 C3d H6d 86.5609 21_566 15_555 n
O2a2 C3d H7d 77.9747 21_566 1_555 n
N1d C3d C1d 82.1377 1_555 2_555 n
N1d C3d C1d 51.0555 1_555 13_555 n
N1d C3d C1d 68.327 1_555 14_555 n
N1d C3d C2d 84.5014 1_555 3_555 n
N1d C3d C2d 69.8875 1_555 13_555 n
N1d C3d C2d 53.4561 1_555 15_555 n
N1d C3d C3d 56.4348 1_555 14_555 n
N1d C3d C3d 65.959 1_555 15_555 n
N1d C3d O4d 126.4125 1_555 1_555 n
N1d C3d O4d 95.423 1_555 14_555 n
N1d C3d H1d 92.8279 1_555 2_555 n
N1d C3d H1d 109.6374 1_555 14_555 n
N1d C3d H2d 143.4815 1_555 2_555 n
N1d C3d H2d 94.0132 1_555 14_555 n
N1d C3d H3d 95.0489 1_555 2_555 n
N1d C3d H4d 101.4483 1_555 3_555 n
N1d C3d H4d 95.0756 1_555 13_555 n
N1d C3d H5d 102.1323 1_555 3_555 n
N1d C3d H5d 108.991 1_555 13_555 n
N1d C3d H6d 122.45 1_555 3_555 n
N1d C3d H6d 91.5994 1_555 15_555 n
N1d C3d H7d 110.4561 1_555 1_555 n
C1d C3d C1d 110.1194 2_555 13_555 n
C1d C3d C1d 44.3592 2_555 14_555 n
C1d C3d C2d 103.9793 2_555 3_555 n
C1d C3d C2d 72.9488 2_555 13_555 n
C1d C3d C2d 124.5655 2_555 15_555 n
C1d C3d C3d 120.2208 2_555 14_555 n
C1d C3d C3d 62.2765 2_555 15_555 n
C1d C3d O4d 105.2909 2_555 1_555 n
C1d C3d O4d 118.0635 2_555 14_555 n
C1d C3d H1d 24.537 2_555 2_555 n
C1d C3d H1d 27.6465 2_555 14_555 n
C1d C3d H2d 120.6617 2_555 2_555 n
C1d C3d H2d 81.6861 2_555 14_555 n
C1d C3d H3d 64.4695 2_555 2_555 n
C1d C3d H4d 21.6895 2_555 3_555 n
C1d C3d H4d 22.9069 2_555 13_555 n
C1d C3d H5d 109.8375 2_555 3_555 n
C1d C3d H5d 118.7736 2_555 13_555 n
C1d C3d H6d 136.9698 2_555 3_555 n
C1d C3d H6d 138.1417 2_555 15_555 n
C1d C3d H7d 66.8543 2_555 1_555 n
C1d C3d C1d 118.301 13_555 14_555 n
C1d C3d C2d 116.666 13_555 3_555 n
C1d C3d C2d 118.4335 13_555 13_555 n
C1d C3d C2d 16.4975 13_555 15_555 n
C1d C3d C3d 10.1014 13_555 14_555 n
C1d C3d C3d 116.6735 13_555 15_555 n
C1d C3d O4d 77.7347 13_555 1_555 n
C1d C3d O4d 44.747 13_555 14_555 n
C1d C3d H1d 132.4919 13_555 2_555 n
C1d C3d H1d 126.0774 13_555 14_555 n
C1d C3d H2d 127.7317 13_555 2_555 n
C1d C3d H2d 138.3702 13_555 14_555 n
C1d C3d H3d 71.0345 13_555 2_555 n
C1d C3d H4d 130.7572 13_555 3_555 n
C1d C3d H4d 132.3201 13_555 13_555 n
C1d C3d H5d 126.4161 13_555 3_555 n
C1d C3d H5d 123.5707 13_555 13_555 n
C1d C3d H6d 73.3158 13_555 3_555 n
C1d C3d H6d 42.6867 13_555 15_555 n
C1d C3d H7d 160.9015 13_555 1_555 n
C1d C3d C2d 61.22 14_555 3_555 n
C1d C3d C2d 28.8217 14_555 13_555 n
C1d C3d C2d 121.2438 14_555 15_555 n
C1d C3d C3d 124.7391 14_555 14_555 n
C1d C3d C3d 17.9173 14_555 15_555 n
C1d C3d O4d 147.8521 14_555 1_555 n
C1d C3d O4d 155.7739 14_555 14_555 n
C1d C3d H1d 32.3895 14_555 2_555 n
C1d C3d H1d 61.5564 14_555 14_555 n
C1d C3d H2d 106.6509 14_555 2_555 n
C1d C3d H2d 44.5773 14_555 14_555 n
C1d C3d H3d 107.7585 14_555 2_555 n
C1d C3d H4d 46.925 14_555 3_555 n
C1d C3d H4d 36.1677 14_555 13_555 n
C1d C3d H5d 72.0808 14_555 3_555 n
C1d C3d H5d 82.9911 14_555 13_555 n
C1d C3d H6d 168.1034 14_555 3_555 n
C1d C3d H6d 159.8082 14_555 15_555 n
C1d C3d H7d 45.5921 14_555 1_555 n
C2d C3d C2d 32.8769 3_555 13_555 n
C2d C3d C2d 102.8254 3_555 15_555 n
C2d C3d C3d 111.5846 3_555 14_555 n
C2d C3d C3d 44.2863 3_555 15_555 n
C2d C3d O4d 139.7146 3_555 1_555 n
C2d C3d O4d 137.5927 3_555 14_555 n
C2d C3d H1d 83.1433 3_555 2_555 n
C2d C3d H1d 108.6442 3_555 14_555 n
C2d C3d H2d 63.4405 3_555 2_555 n
C2d C3d H2d 25.7366 3_555 14_555 n
C2d C3d H3d 168.3313 3_555 2_555 n
C2d C3d H4d 96.0113 3_555 3_555 n
C2d C3d H4d 86.5394 3_555 13_555 n
C2d C3d H5d 18.0184 3_555 3_555 n
C2d C3d H5d 27.5588 3_555 13_555 n
C2d C3d H6d 112.4411 3_555 3_555 n
C2d C3d H6d 116.6165 3_555 15_555 n
C2d C3d H7d 49.8394 3_555 1_555 n
C2d C3d C2d 112.2933 13_555 15_555 n
C2d C3d C3d 119.5338 13_555 14_555 n
C2d C3d C3d 11.4093 13_555 15_555 n
C2d C3d O4d 163.5956 13_555 1_555 n
C2d C3d O4d 161.0627 13_555 14_555 n
C2d C3d H1d 56.3715 13_555 2_555 n
C2d C3d H1d 85.6862 13_555 14_555 n
C2d C3d H2d 88.9066 13_555 2_555 n
C2d C3d H2d 24.9243 13_555 14_555 n
C2d C3d H3d 136.4778 13_555 2_555 n
C2d C3d H4d 71.0524 13_555 3_555 n
C2d C3d H4d 60.2235 13_555 13_555 n
C2d C3d H5d 46.5005 13_555 3_555 n
C2d C3d H5d 57.5927 13_555 13_555 n
C2d C3d H6d 145.2103 13_555 3_555 n
C2d C3d H6d 142.7456 13_555 15_555 n
C2d C3d H7d 42.5208 13_555 1_555 n
C2d C3d C3d 8.7591 15_555 14_555 n
C2d C3d C3d 114.0202 15_555 15_555 n
C2d C3d O4d 82.4309 15_555 1_555 n
C2d C3d O4d 48.9621 15_555 14_555 n
C2d C3d H1d 144.1388 15_555 2_555 n
C2d C3d H1d 142.5699 15_555 14_555 n
C2d C3d H2d 114.6712 15_555 2_555 n
C2d C3d H2d 127.0176 15_555 14_555 n
C2d C3d H3d 86.0542 15_555 2_555 n
C2d C3d H4d 146.0087 15_555 3_555 n
C2d C3d H4d 145.1059 15_555 13_555 n
C2d C3d H5d 110.5264 15_555 3_555 n
C2d C3d H5d 107.105 15_555 13_555 n
C2d C3d H6d 69.0413 15_555 3_555 n
C2d C3d H6d 38.5724 15_555 15_555 n
C2d C3d H7d 152.0323 15_555 1_555 n
C3d C3d C3d 120.0 14_555 15_555 n
C3d C3d O4d 75.8326 14_555 1_555 n
C3d C3d O4d 42.1444 14_555 14_555 n
C3d C3d H1d 142.3292 14_555 2_555 n
C3d C3d H1d 135.0218 14_555 14_555 n
C3d C3d H2d 117.8982 14_555 2_555 n
C3d C3d H2d 135.631 14_555 14_555 n
C3d C3d H3d 77.3746 14_555 2_555 n
C3d C3d H4d 140.7464 14_555 3_555 n
C3d C3d H4d 142.3387 14_555 13_555 n
C3d C3d H5d 118.8758 14_555 3_555 n
C3d C3d H5d 114.7686 14_555 13_555 n
C3d C3d H6d 66.3755 14_555 3_555 n
C3d C3d H6d 35.3564 14_555 15_555 n
C3d C3d H7d 160.5644 14_555 1_555 n
C3d C3d O4d 162.9284 15_555 1_555 n
C3d C3d O4d 161.3687 15_555 14_555 n
C3d C3d H1d 48.0219 15_555 2_555 n
C3d C3d H1d 77.6869 15_555 14_555 n
C3d C3d H2d 97.9548 15_555 2_555 n
C3d C3d H2d 33.0467 15_555 14_555 n
C3d C3d H3d 125.1567 15_555 2_555 n
C3d C3d H4d 62.882 15_555 3_555 n
C3d C3d H4d 51.9174 15_555 13_555 n
C3d C3d H5d 57.3931 15_555 3_555 n
C3d C3d H5d 68.5124 15_555 13_555 n
C3d C3d H6d 156.5283 15_555 3_555 n
C3d C3d H6d 149.3801 15_555 15_555 n
C3d C3d H7d 44.5195 15_555 1_555 n
O4d C3d O4d 33.6881 1_555 14_555 n
O4d C3d H1d 115.8519 1_555 2_555 n
O4d C3d H1d 86.3671 1_555 14_555 n
O4d C3d H2d 77.9333 1_555 2_555 n
O4d C3d H2d 139.3788 1_555 14_555 n
O4d C3d H3d 48.1556 1_555 2_555 n
O4d C3d H4d 101.0955 1_555 3_555 n
O4d C3d H4d 111.9912 1_555 13_555 n
O4d C3d H5d 122.8816 1_555 3_555 n
O4d C3d H5d 112.3858 1_555 13_555 n
O4d C3d H6d 31.9029 1_555 3_555 n
O4d C3d H6d 47.6347 1_555 15_555 n
O4d C3d H7d 121.3618 1_555 1_555 n
O4d C3d H1d 138.9888 14_555 2_555 n
O4d C3d H1d 111.1505 14_555 14_555 n
O4d C3d H2d 97.0653 14_555 2_555 n
O4d C3d H2d 159.1047 14_555 14_555 n
O4d C3d H3d 54.0758 14_555 2_555 n
O4d C3d H4d 125.1813 14_555 3_555 n
O4d C3d H4d 135.3996 14_555 13_555 n
O4d C3d H5d 130.6909 14_555 3_555 n
O4d C3d H5d 120.2141 14_555 13_555 n
O4d C3d H6d 35.2376 14_555 3_555 n
O4d C3d H6d 21.1077 14_555 15_555 n
O4d C3d H7d 154.1113 14_555 1_555 n
H1d C3d H1d 29.665 2_555 14_555 n
H1d C3d H2d 99.7543 2_555 2_555 n
H1d C3d H2d 58.7801 2_555 14_555 n
H1d C3d H3d 85.2353 2_555 2_555 n
H1d C3d H4d 14.8603 2_555 3_555 n
H1d C3d H4d 3.8962 2_555 13_555 n
H1d C3d H5d 86.0518 2_555 3_555 n
H1d C3d H5d 94.4201 2_555 13_555 n
H1d C3d H6d 141.6071 2_555 3_555 n
H1d C3d H6d 160.0908 2_555 15_555 n
H1d C3d H7d 42.3256 2_555 1_555 n
H1d C3d H2d 97.4999 14_555 2_555 n
H1d C3d H2d 82.9269 14_555 14_555 n
H1d C3d H3d 60.4936 14_555 2_555 n
H1d C3d H4d 14.8051 14_555 3_555 n
H1d C3d H4d 25.7696 14_555 13_555 n
H1d C3d H5d 105.5615 14_555 3_555 n
H1d C3d H5d 110.1912 14_555 13_555 n
H1d C3d H6d 114.7953 14_555 3_555 n
H1d C3d H6d 131.5098 14_555 15_555 n
H1d C3d H7d 60.2015 14_555 1_555 n
H2d C3d H2d 64.9081 2_555 14_555 n
H2d C3d H3d 119.9286 2_555 2_555 n
H2d C3d H4d 99.0033 2_555 3_555 n
H2d C3d H4d 99.6695 2_555 13_555 n
H2d C3d H5d 45.5507 2_555 3_555 n
H2d C3d H5d 36.3698 2_555 13_555 n
H2d C3d H6d 61.8632 2_555 3_555 n
H2d C3d H6d 88.0132 2_555 15_555 n
H2d C3d H7d 62.5151 2_555 1_555 n
H2d C3d H3d 143.2504 14_555 2_555 n
H2d C3d H4d 70.6917 14_555 3_555 n
H2d C3d H4d 61.8663 14_555 13_555 n
H2d C3d H5d 28.5563 14_555 3_555 n
H2d C3d H5d 38.8931 14_555 13_555 n
H2d C3d H6d 125.3876 14_555 3_555 n
H2d C3d H6d 140.1599 14_555 15_555 n
H2d C3d H7d 25.0256 14_555 1_555 n
H3d C3d H4d 72.6127 2_555 3_555 n
H3d C3d H4d 81.8816 2_555 13_555 n
H3d C3d H5d 161.0786 2_555 3_555 n
H3d C3d H5d 155.9349 2_555 13_555 n
H3d C3d H6d 77.6406 2_555 3_555 n
H3d C3d H6d 75.0409 2_555 15_555 n
H3d C3d H7d 120.2684 2_555 1_555 n
H4d C3d H4d 10.9646 3_555 13_555 n
H4d C3d H5d 95.999 3_555 3_555 n
H4d C3d H5d 102.6971 3_555 13_555 n
H4d C3d H6d 128.4934 3_555 3_555 n
H4d C3d H6d 145.9617 3_555 15_555 n
H4d C3d H7d 50.3297 3_555 1_555 n
H4d C3d H5d 88.6975 13_555 3_555 n
H4d C3d H5d 96.667 13_555 13_555 n
H4d C3d H6d 138.2834 13_555 3_555 n
H4d C3d H6d 156.4507 13_555 15_555 n
H4d C3d H7d 44.2009 13_555 1_555 n
H5d C3d H5d 11.1193 3_555 13_555 n
H5d C3d H6d 99.2954 3_555 3_555 n
H5d C3d H6d 111.9402 3_555 15_555 n
H5d C3d H7d 45.7817 3_555 1_555 n
H5d C3d H6d 88.1906 13_555 3_555 n
H5d C3d H6d 102.4568 13_555 15_555 n
H5d C3d H7d 52.6197 13_555 1_555 n
H6d C3d H6d 31.0191 3_555 15_555 n
H6d C3d H7d 122.5114 3_555 1_555 n
H6d C3d H7d 150.4438 15_555 1_555 n
Hme22 O4d Dme22 0.0 -10_565 -10_565 n
Hme22 O4d C1d 80.089 -10_565 2_555 n
Hme22 O4d C2d 75.7362 -10_565 3_555 n
Hme22 O4d C3d 80.5319 -10_565 1_555 n
Hme22 O4d C3d 135.4167 -10_565 14_555 n
Hme22 O4d O4d 155.0851 -10_565 14_555 n
Hme22 O4d H1d 67.218 -10_565 14_555 n
Hme22 O4d H2d 49.2208 -10_565 2_555 n
Hme22 O4d H3d 111.597 -10_565 2_555 n
Hme22 O4d H3d 159.3114 -10_565 13_555 n
Hme22 O4d H6d 81.7697 -10_565 3_555 n
Hme22 O4d H6d 126.5977 -10_565 15_555 n
Hme22 O4d H7d 50.521 -10_565 15_555 n
Hme22 O4d Dm14 89.8428 -10_565 6_565 n
Hme22 O4d Dm15 52.7212 -10_565 15_555 n
Dme22 O4d C1d 80.089 -10_565 2_555 n
Dme22 O4d C2d 75.7362 -10_565 3_555 n
Dme22 O4d C3d 80.5319 -10_565 1_555 n
Dme22 O4d C3d 135.4167 -10_565 14_555 n
Dme22 O4d O4d 155.0851 -10_565 14_555 n
Dme22 O4d H1d 67.218 -10_565 14_555 n
Dme22 O4d H2d 49.2208 -10_565 2_555 n
Dme22 O4d H3d 111.597 -10_565 2_555 n
Dme22 O4d H3d 159.3114 -10_565 13_555 n
Dme22 O4d H6d 81.7697 -10_565 3_555 n
Dme22 O4d H6d 126.5977 -10_565 15_555 n
Dme22 O4d H7d 50.521 -10_565 15_555 n
Dme22 O4d Dm14 89.8428 -10_565 6_565 n
Dme22 O4d Dm15 52.7212 -10_565 15_555 n
C1d O4d C2d 20.9158 2_555 3_555 n
C1d O4d C3d 15.1342 2_555 1_555 n
C1d O4d C3d 69.8382 2_555 14_555 n
C1d O4d O4d 110.7953 2_555 14_555 n
C1d O4d H1d 29.3917 2_555 14_555 n
C1d O4d H2d 47.6303 2_555 2_555 n
C1d O4d H3d 52.3595 2_555 2_555 n
C1d O4d H3d 81.2471 2_555 13_555 n
C1d O4d H6d 65.5033 2_555 3_555 n
C1d O4d H6d 91.537 2_555 15_555 n
C1d O4d H7d 30.4117 2_555 15_555 n
C1d O4d Dm14 122.7547 2_555 6_565 n
C1d O4d Dm15 118.6503 2_555 15_555 n
C2d O4d C3d 7.2697 3_555 1_555 n
C2d O4d C3d 64.3386 3_555 14_555 n
C2d O4d O4d 106.1554 3_555 14_555 n
C2d O4d H1d 46.6272 3_555 14_555 n
C2d O4d H2d 31.8423 3_555 2_555 n
C2d O4d H3d 71.8961 3_555 2_555 n
C2d O4d H3d 89.773 3_555 13_555 n
C2d O4d H6d 44.9497 3_555 3_555 n
C2d O4d H6d 78.4945 3_555 15_555 n
C2d O4d H7d 27.6651 3_555 15_555 n
C2d O4d Dm14 101.9871 3_555 6_565 n
C2d O4d Dm15 101.7284 3_555 15_555 n
C3d O4d C3d 62.023 1_555 14_555 n
C3d O4d O4d 104.1674 1_555 14_555 n
C3d O4d H1d 43.1953 1_555 14_555 n
C3d O4d H2d 38.7604 1_555 2_555 n
C3d O4d H3d 64.7875 1_555 2_555 n
C3d O4d H3d 83.7819 1_555 13_555 n
C3d O4d H6d 50.4354 1_555 3_555 n
C3d O4d H6d 79.4117 1_555 15_555 n
C3d O4d H7d 30.7236 1_555 15_555 n
C3d O4d Dm14 107.7194 1_555 6_565 n
C3d O4d Dm15 108.9874 1_555 15_555 n
C3d O4d O4d 42.1444 14_555 14_555 n
C3d O4d H1d 96.2921 14_555 14_555 n
C3d O4d H2d 86.3811 14_555 2_555 n
C3d O4d H3d 74.8706 14_555 2_555 n
C3d O4d H3d 42.4891 14_555 13_555 n
C3d O4d H6d 56.2771 14_555 3_555 n
C3d O4d H6d 28.9997 14_555 15_555 n
C3d O4d H7d 91.9954 14_555 15_555 n
C3d O4d Dm14 80.24 14_555 6_565 n
C3d O4d Dm15 115.9565 14_555 15_555 n
O4d O4d H1d 132.3948 14_555 14_555 n
O4d O4d H2d 121.5449 14_555 2_555 n
O4d O4d H3d 92.1265 14_555 2_555 n
O4d O4d H3d 43.34 14_555 13_555 n
O4d O4d H6d 82.7862 14_555 3_555 n
O4d O4d H6d 34.8526 14_555 15_555 n
O4d O4d H7d 133.7393 14_555 15_555 n
O4d O4d Dm14 65.3317 14_555 6_565 n
O4d O4d Dm15 103.493 14_555 15_555 n
H1d O4d H2d 59.6459 14_555 2_555 n
H1d O4d H3d 46.7179 14_555 2_555 n
H1d O4d H3d 92.1024 14_555 13_555 n
H1d O4d H6d 90.5184 14_555 3_555 n
H1d O4d H6d 120.6462 14_555 15_555 n
H1d O4d H7d 34.4364 14_555 15_555 n
H1d O4d Dm14 143.6262 14_555 6_565 n
H1d O4d Dm15 118.4608 14_555 15_555 n
H2d O4d H3d 99.4501 2_555 2_555 n
H2d O4d H3d 120.4372 2_555 13_555 n
H2d O4d H6d 39.5259 2_555 3_555 n
H2d O4d H6d 86.9717 2_555 15_555 n
H2d O4d H7d 25.2608 2_555 15_555 n
H2d O4d Dm14 83.9804 2_555 6_565 n
H2d O4d Dm15 71.1812 2_555 15_555 n
H3d O4d H3d 48.7865 2_555 13_555 n
H3d O4d H6d 110.6584 2_555 3_555 n
H3d O4d H6d 103.3551 2_555 15_555 n
H3d O4d H7d 77.1981 2_555 15_555 n
H3d O4d Dm14 154.5594 2_555 6_565 n
H3d O4d Dm15 164.3049 2_555 15_555 n
H3d O4d H6d 98.4978 13_555 3_555 n
H3d O4d H6d 62.6705 13_555 15_555 n
H3d O4d H7d 111.6092 13_555 15_555 n
H3d O4d Dm14 107.8195 13_555 6_565 n
H3d O4d Dm15 146.8074 13_555 15_555 n
H6d O4d H6d 47.9336 3_555 15_555 n
H6d O4d H7d 60.6053 3_555 15_555 n
H6d O4d Dm14 57.2848 3_555 6_565 n
H6d O4d Dm15 70.5004 3_555 15_555 n
H6d O4d H7d 103.5695 15_555 15_555 n
H6d O4d Dm14 51.4182 15_555 6_565 n
H6d O4d Dm15 88.9868 15_555 15_555 n
H7d O4d Dm14 109.2056 15_555 6_565 n
H7d O4d Dm15 90.6274 15_555 15_555 n
Dm14 O4d Dm15 39.5554 6_565 15_555 n
H1 H1d H12 69.6429 8_665 23_665 n
H1 H1d C1d 117.2525 8_665 1_555 n
H1 H1d C1d 160.846 8_665 13_555 n
H1 H1d C2d 122.961 8_665 2_555 n
H1 H1d C2d 144.7949 8_665 15_555 n
H1 H1d C3d 117.4828 8_665 3_555 n
H1 H1d C3d 154.8081 8_665 14_555 n
H1 H1d O4d 127.2194 8_665 14_555 n
H1 H1d H1d 74.146 8_665 13_555 n
H1 H1d H2d 120.2235 8_665 13_555 n
H1 H1d H3d 132.2387 8_665 13_555 n
H1 H1d H4d 89.3244 8_665 2_555 n
H1 H1d H4d 102.8537 8_665 15_555 n
H1 H1d H7d 105.4413 8_665 3_555 n
H1 H1d H7d 97.831 8_665 14_555 n
H12 H1d C1d 95.5999 23_665 1_555 n
H12 H1d C1d 95.9928 23_665 13_555 n
H12 H1d C2d 81.8216 23_665 2_555 n
H12 H1d C2d 79.181 23_665 15_555 n
H12 H1d C3d 88.2468 23_665 3_555 n
H12 H1d C3d 85.7359 23_665 14_555 n
H12 H1d O4d 81.8606 23_665 14_555 n
H12 H1d H1d 91.7916 23_665 13_555 n
H12 H1d H2d 50.5913 23_665 13_555 n
H12 H1d H3d 119.7927 23_665 13_555 n
H12 H1d H4d 90.7396 23_665 2_555 n
H12 H1d H4d 89.748 23_665 15_555 n
H12 H1d H7d 42.5594 23_665 3_555 n
H12 H1d H7d 50.6639 23_665 14_555 n
C1d H1d C1d 49.6496 1_555 13_555 n
C1d H1d C2d 18.7406 1_555 2_555 n
C1d H1d C2d 48.9737 1_555 15_555 n
C1d H1d C3d 8.0286 1_555 3_555 n
C1d H1d C3d 58.3099 1_555 14_555 n
C1d H1d O4d 108.7176 1_555 14_555 n
C1d H1d H1d 44.7272 1_555 13_555 n
C1d H1d H2d 72.4377 1_555 13_555 n
C1d H1d H3d 108.5459 1_555 13_555 n
C1d H1d H4d 28.387 1_555 2_555 n
C1d H1d H4d 14.4227 1_555 15_555 n
C1d H1d H7d 58.6738 1_555 3_555 n
C1d H1d H7d 44.9929 1_555 14_555 n
C1d H1d C2d 39.6964 13_555 2_555 n
C1d H1d C2d 17.1829 13_555 15_555 n
C1d H1d C3d 47.2622 13_555 3_555 n
C1d H1d C3d 12.7743 13_555 14_555 n
C1d H1d O4d 59.7738 13_555 14_555 n
C1d H1d H1d 94.3767 13_555 13_555 n
C1d H1d H2d 46.705 13_555 13_555 n
C1d H1d H3d 65.5432 13_555 13_555 n
C1d H1d H4d 77.9297 13_555 2_555 n
C1d H1d H4d 63.3113 13_555 15_555 n
C1d H1d H7d 56.6936 13_555 3_555 n
C1d H1d H7d 63.0155 13_555 14_555 n
C2d H1d C2d 33.2425 2_555 15_555 n
C2d H1d C3d 11.4429 2_555 3_555 n
C2d H1d C3d 44.6936 2_555 14_555 n
C2d H1d O4d 94.1571 2_555 14_555 n
C2d H1d H1d 58.0982 2_555 13_555 n
C2d H1d H2d 53.7227 2_555 13_555 n
C2d H1d H3d 104.7606 2_555 13_555 n
C2d H1d H4d 41.5928 2_555 2_555 n
C2d H1d H4d 27.035 2_555 15_555 n
C2d H1d H7d 41.4779 2_555 3_555 n
C2d H1d H7d 32.4958 2_555 14_555 n
C2d H1d C3d 43.7549 15_555 3_555 n
C2d H1d C3d 12.8829 15_555 14_555 n
C2d H1d O4d 60.9282 15_555 14_555 n
C2d H1d H1d 91.3406 15_555 13_555 n
C2d H1d H2d 31.7068 15_555 13_555 n
C2d H1d H3d 77.5533 15_555 13_555 n
C2d H1d H4d 74.802 15_555 2_555 n
C2d H1d H4d 60.0968 15_555 15_555 n
C2d H1d H7d 39.6049 15_555 3_555 n
C2d H1d H7d 48.2158 15_555 14_555 n
C3d H1d C3d 54.2912 3_555 14_555 n
C3d H1d O4d 104.5167 3_555 14_555 n
C3d H1d H1d 48.0219 3_555 13_555 n
C3d H1d H2d 65.0127 3_555 13_555 n
C3d H1d H3d 109.7873 3_555 13_555 n
C3d H1d H4d 31.3432 3_555 2_555 n
C3d H1d H4d 16.4953 3_555 15_555 n
C3d H1d H7d 50.6487 3_555 3_555 n
C3d H1d H7d 37.5897 3_555 14_555 n
C3d H1d O4d 50.4377 14_555 14_555 n
C3d H1d H1d 102.3131 14_555 13_555 n
C3d H1d H2d 35.3525 14_555 13_555 n
C3d H1d H3d 64.7098 14_555 13_555 n
C3d H1d H4d 85.6341 14_555 2_555 n
C3d H1d H4d 70.7842 14_555 15_555 n
C3d H1d H7d 49.8955 14_555 3_555 n
C3d H1d H7d 60.7627 14_555 14_555 n
O4d H1d H1d 152.216 14_555 13_555 n
O4d H1d H2d 51.87 14_555 13_555 n
O4d H1d H3d 38.5167 14_555 13_555 n
O4d H1d H4d 135.7285 14_555 2_555 n
O4d H1d H4d 120.9709 14_555 15_555 n
O4d H1d H7d 77.0578 14_555 3_555 n
O4d H1d H7d 96.7559 14_555 14_555 n
H1d H1d H2d 103.7952 13_555 13_555 n
H1d H1d H3d 142.9809 13_555 13_555 n
H1d H1d H4d 16.6798 13_555 2_555 n
H1d H1d H4d 31.5304 13_555 15_555 n
H1d H1d H7d 80.0286 13_555 3_555 n
H1d H1d H7d 59.5855 13_555 14_555 n
H2d H1d H3d 85.1291 13_555 13_555 n
H2d H1d H4d 90.3093 13_555 2_555 n
H2d H1d H4d 78.2821 13_555 15_555 n
H2d H1d H7d 25.2684 13_555 3_555 n
H2d H1d H7d 44.9869 13_555 14_555 n
H3d H1d H4d 133.4576 13_555 2_555 n
H3d H1d H4d 122.6988 13_555 15_555 n
H3d H1d H7d 109.373 13_555 3_555 n
H3d H1d H7d 125.0022 13_555 14_555 n
H4d H1d H4d 14.8506 2_555 15_555 n
H4d H1d H7d 68.6555 2_555 3_555 n
H4d H1d H7d 48.821 2_555 14_555 n
H4d H1d H7d 59.4337 15_555 3_555 n
H4d H1d H7d 41.6209 15_555 14_555 n
H7d H1d H7d 20.4431 3_555 14_555 n
C1a2 H2d O2a2 46.7451 23_665 8_665 n
C1a2 H2d O2a2 45.6594 23_665 23_665 n
C1a2 H2d H12 117.8569 23_665 8_665 n
C1a2 H2d Hme22 112.1323 23_665 -9_655 n
C1a2 H2d Dme22 112.1323 23_665 -9_655 n
C1a2 H2d C1d 139.6612 23_665 1_555 n
C1a2 H2d C1d 125.4555 23_665 13_555 n
C1a2 H2d C2d 114.5306 23_665 2_555 n
C1a2 H2d C2d 106.9186 23_665 15_555 n
C1a2 H2d C3d 125.2304 23_665 3_555 n
C1a2 H2d C3d 112.0603 23_665 14_555 n
C1a2 H2d O4d 118.2758 23_665 3_555 n
C1a2 H2d H1d 168.1388 23_665 13_555 n
C1a2 H2d H2d 94.3612 23_665 13_555 n
C1a2 H2d H4d 157.542 23_665 2_555 n
C1a2 H2d H4d 150.0145 23_665 15_555 n
C1a2 H2d H5d 65.4021 23_665 2_555 n
C1a2 H2d H5d 54.8497 23_665 15_555 n
C1a2 H2d H6d 95.4215 23_665 2_555 n
C1a2 H2d H7d 123.2951 23_665 3_555 n
C1a2 H2d H7d 138.2209 23_665 14_555 n
O2a2 H2d O2a2 1.7081 8_665 23_665 n
O2a2 H2d H12 129.2155 8_665 8_665 n
O2a2 H2d Hme22 154.4048 8_665 -9_655 n
O2a2 H2d Dme22 154.4048 8_665 -9_655 n
O2a2 H2d C1d 96.3419 8_665 1_555 n
O2a2 H2d C1d 79.2321 8_665 13_555 n
O2a2 H2d C2d 70.9606 8_665 2_555 n
O2a2 H2d C2d 61.0846 8_665 15_555 n
O2a2 H2d C3d 87.0251 8_665 3_555 n
O2a2 H2d C3d 66.4443 8_665 14_555 n
O2a2 H2d O4d 128.0867 8_665 3_555 n
O2a2 H2d H1d 121.4361 8_665 13_555 n
O2a2 H2d H2d 60.86 8_665 13_555 n
O2a2 H2d H4d 111.3545 8_665 2_555 n
O2a2 H2d H4d 104.995 8_665 15_555 n
O2a2 H2d H5d 36.0605 8_665 2_555 n
O2a2 H2d H5d 28.6886 8_665 15_555 n
O2a2 H2d H6d 103.2769 8_665 2_555 n
O2a2 H2d H7d 87.9013 8_665 3_555 n
O2a2 H2d H7d 102.0635 8_665 14_555 n
O2a2 H2d H12 130.5784 23_665 8_665 n
O2a2 H2d Hme22 154.3468 23_665 -9_655 n
O2a2 H2d Dme22 154.3468 23_665 -9_655 n
O2a2 H2d C1d 96.9687 23_665 1_555 n
O2a2 H2d C1d 80.5102 23_665 13_555 n
O2a2 H2d C2d 71.5013 23_665 2_555 n
O2a2 H2d C2d 62.447 23_665 15_555 n
O2a2 H2d C3d 87.2478 23_665 3_555 n
O2a2 H2d C3d 67.8211 23_665 14_555 n
O2a2 H2d O4d 126.8733 23_665 3_555 n
O2a2 H2d H1d 122.5557 23_665 13_555 n
O2a2 H2d H2d 62.568 23_665 13_555 n
O2a2 H2d H4d 112.5796 23_665 2_555 n
O2a2 H2d H4d 106.3348 23_665 15_555 n
O2a2 H2d H5d 37.6556 23_665 2_555 n
O2a2 H2d H5d 30.0869 23_665 15_555 n
O2a2 H2d H6d 101.8759 23_665 2_555 n
O2a2 H2d H7d 89.5722 23_665 3_555 n
O2a2 H2d H7d 103.6904 23_665 14_555 n
H12 H2d Hme22 39.7189 8_665 -9_655 n
H12 H2d Dme22 39.7189 8_665 -9_655 n
H12 H2d C1d 97.4538 8_665 1_555 n
H12 H2d C1d 87.9238 8_665 13_555 n
H12 H2d C2d 115.9843 8_665 2_555 n
H12 H2d C2d 96.8311 8_665 15_555 n
H12 H2d C3d 114.214 8_665 3_555 n
H12 H2d C3d 92.6743 8_665 14_555 n
H12 H2d O4d 102.299 8_665 3_555 n
H12 H2d H1d 67.4113 8_665 13_555 n
H12 H2d H2d 76.4006 8_665 13_555 n
H12 H2d H4d 69.6132 8_665 2_555 n
H12 H2d H4d 68.9329 8_665 15_555 n
H12 H2d H5d 94.0803 8_665 2_555 n
H12 H2d H5d 100.5286 8_665 15_555 n
H12 H2d H6d 127.4857 8_665 2_555 n
H12 H2d H7d 60.7393 8_665 3_555 n
H12 H2d H7d 54.9642 8_665 14_555 n
Hme22 H2d Dme22 0.0 -9_655 -9_655 n
Hme22 H2d C1d 107.4566 -9_655 1_555 n
Hme22 H2d C1d 116.8395 -9_655 13_555 n
Hme22 H2d C2d 133.0432 -9_655 2_555 n
Hme22 H2d C2d 131.795 -9_655 15_555 n
Hme22 H2d C3d 118.3429 -9_655 3_555 n
Hme22 H2d C3d 126.6457 -9_655 14_555 n
Hme22 H2d O4d 71.5966 -9_655 3_555 n
Hme22 H2d H1d 78.8715 -9_655 13_555 n
Hme22 H2d H2d 116.118 -9_655 13_555 n
Hme22 H2d H4d 87.2252 -9_655 2_555 n
Hme22 H2d H4d 91.4649 -9_655 15_555 n
Hme22 H2d H5d 129.5762 -9_655 2_555 n
Hme22 H2d H5d 132.062 -9_655 15_555 n
Hme22 H2d H6d 91.8982 -9_655 2_555 n
Hme22 H2d H7d 97.1082 -9_655 3_555 n
Hme22 H2d H7d 86.6132 -9_655 14_555 n
Dme22 H2d C1d 107.4566 -9_655 1_555 n
Dme22 H2d C1d 116.8395 -9_655 13_555 n
Dme22 H2d C2d 133.0432 -9_655 2_555 n
Dme22 H2d C2d 131.795 -9_655 15_555 n
Dme22 H2d C3d 118.3429 -9_655 3_555 n
Dme22 H2d C3d 126.6457 -9_655 14_555 n
Dme22 H2d O4d 71.5966 -9_655 3_555 n
Dme22 H2d H1d 78.8715 -9_655 13_555 n
Dme22 H2d H2d 116.118 -9_655 13_555 n
Dme22 H2d H4d 87.2252 -9_655 2_555 n
Dme22 H2d H4d 91.4649 -9_655 15_555 n
Dme22 H2d H5d 129.5762 -9_655 2_555 n
Dme22 H2d H5d 132.062 -9_655 15_555 n
Dme22 H2d H6d 91.8982 -9_655 2_555 n
Dme22 H2d H7d 97.1082 -9_655 3_555 n
Dme22 H2d H7d 86.6132 -9_655 14_555 n
C1d H2d C1d 31.6276 1_555 13_555 n
C1d H2d C2d 25.6063 1_555 2_555 n
C1d H2d C2d 46.1899 1_555 15_555 n
C1d H2d C3d 16.9385 1_555 3_555 n
C1d H2d C3d 43.158 1_555 14_555 n
C1d H2d O4d 67.5971 1_555 3_555 n
C1d H2d H1d 31.1531 1_555 13_555 n
C1d H2d H2d 74.5707 1_555 13_555 n
C1d H2d H4d 28.005 1_555 2_555 n
C1d H2d H4d 30.8656 1_555 15_555 n
C1d H2d H5d 94.9717 1_555 2_555 n
C1d H2d H5d 102.4058 1_555 15_555 n
C1d H2d H6d 75.5615 1_555 2_555 n
C1d H2d H7d 56.9466 1_555 3_555 n
C1d H2d H7d 50.3098 1_555 14_555 n
C1d H2d C2d 30.2427 13_555 2_555 n
C1d H2d C2d 18.5844 13_555 15_555 n
C1d H2d C3d 41.2908 13_555 3_555 n
C1d H2d C3d 13.7011 13_555 14_555 n
C1d H2d O4d 99.0649 13_555 3_555 n
C1d H2d H1d 42.7315 13_555 13_555 n
C1d H2d H2d 42.9432 13_555 13_555 n
C1d H2d H4d 32.2003 13_555 2_555 n
C1d H2d H4d 25.9917 13_555 15_555 n
C1d H2d H5d 65.5832 13_555 2_555 n
C1d H2d H5d 74.6186 13_555 15_555 n
C1d H2d H6d 105.2718 13_555 2_555 n
C1d H2d H7d 30.7193 13_555 3_555 n
C1d H2d H7d 32.9962 13_555 14_555 n
C2d H2d C2d 32.8462 2_555 15_555 n
C2d H2d C3d 19.1884 2_555 3_555 n
C2d H2d C3d 33.1332 2_555 14_555 n
C2d H2d O4d 82.1374 2_555 3_555 n
C2d H2d H1d 55.1575 2_555 13_555 n
C2d H2d H2d 65.3871 2_555 13_555 n
C2d H2d H4d 48.7446 2_555 2_555 n
C2d H2d H4d 47.4782 2_555 15_555 n
C2d H2d H5d 76.5349 2_555 2_555 n
C2d H2d H5d 81.498 2_555 15_555 n
C2d H2d H6d 78.9665 2_555 2_555 n
C2d H2d H7d 60.8938 2_555 3_555 n
C2d H2d H7d 61.749 2_555 14_555 n
C2d H2d C3d 50.1074 15_555 3_555 n
C2d H2d C3d 5.4171 15_555 14_555 n
C2d H2d O4d 112.7828 15_555 3_555 n
C2d H2d H1d 61.2959 15_555 13_555 n
C2d H2d H2d 32.5409 15_555 13_555 n
C2d H2d H4d 50.6666 15_555 2_555 n
C2d H2d H4d 43.9174 15_555 15_555 n
C2d H2d H5d 48.8319 15_555 2_555 n
C2d H2d H5d 56.9844 15_555 15_555 n
C2d H2d H6d 111.6468 15_555 2_555 n
C2d H2d H7d 36.1136 15_555 3_555 n
C2d H2d H7d 45.1823 15_555 14_555 n
C3d H2d C3d 48.9984 3_555 14_555 n
C3d H2d O4d 63.3063 3_555 3_555 n
C3d H2d H1d 47.1476 3_555 13_555 n
C3d H2d H2d 82.0452 3_555 13_555 n
C3d H2d H4d 44.9376 3_555 2_555 n
C3d H2d H4d 47.4492 3_555 15_555 n
C3d H2d H5d 95.7024 3_555 2_555 n
C3d H2d H5d 100.5484 3_555 15_555 n
C3d H2d H6d 64.0416 3_555 2_555 n
C3d H2d H7d 70.5049 3_555 3_555 n
C3d H2d H7d 66.1803 3_555 14_555 n
C3d H2d O4d 110.527 14_555 3_555 n
C3d H2d H1d 56.2072 14_555 13_555 n
C3d H2d H2d 33.0467 14_555 13_555 n
C3d H2d H4d 45.4905 14_555 2_555 n
C3d H2d H4d 38.5861 14_555 15_555 n
C3d H2d H5d 52.4015 14_555 2_555 n
C3d H2d H5d 61.0904 14_555 15_555 n
C3d H2d H6d 112.0113 14_555 2_555 n
C3d H2d H7d 32.0035 14_555 3_555 n
C3d H2d H7d 40.0956 14_555 14_555 n
O4d H2d H1d 68.4841 3_555 13_555 n
O4d H2d H2d 141.6977 3_555 13_555 n
O4d H2d H4d 77.6647 3_555 2_555 n
O4d H2d H4d 85.8656 3_555 15_555 n
O4d H2d H5d 157.2839 3_555 2_555 n
O4d H2d H5d 156.0679 3_555 15_555 n
O4d H2d H6d 26.4134 3_555 2_555 n
O4d H2d H7d 116.6789 3_555 3_555 n
O4d H2d H7d 102.8236 3_555 14_555 n
H1d H2d H2d 76.2048 13_555 13_555 n
H1d H2d H4d 10.9231 13_555 2_555 n
H1d H2d H4d 19.0158 13_555 15_555 n
H1d H2d H5d 104.4699 13_555 2_555 n
H1d H2d H5d 114.7577 13_555 15_555 n
H1d H2d H6d 88.3999 13_555 2_555 n
H1d H2d H7d 48.3353 13_555 3_555 n
H1d H2d H7d 34.4661 13_555 14_555 n
H2d H2d H4d 65.892 13_555 2_555 n
H2d H2d H4d 57.5105 13_555 15_555 n
H2d H2d H5d 29.2542 13_555 2_555 n
H2d H2d H5d 39.9432 13_555 15_555 n
H2d H2d H6d 143.9126 13_555 2_555 n
H2d H2d H7d 29.3428 13_555 3_555 n
H2d H2d H7d 44.5984 13_555 14_555 n
H4d H2d H4d 8.3815 2_555 15_555 n
H4d H2d H5d 93.7427 2_555 2_555 n
H4d H2d H5d 103.9329 2_555 15_555 n
H4d H2d H6d 95.1745 2_555 2_555 n
H4d H2d H7d 39.0835 2_555 3_555 n
H4d H2d H7d 26.7629 2_555 14_555 n
H4d H2d H5d 85.4686 15_555 2_555 n
H4d H2d H5d 95.7435 15_555 15_555 n
H4d H2d H6d 102.2627 15_555 2_555 n
H4d H2d H7d 31.073 15_555 3_555 n
H4d H2d H7d 20.1475 15_555 14_555 n
H5d H2d H5d 10.689 2_555 15_555 n
H5d H2d H6d 137.9352 2_555 2_555 n
H5d H2d H7d 58.5945 2_555 3_555 n
H5d H2d H7d 73.8494 2_555 14_555 n
H5d H2d H6d 131.9607 15_555 2_555 n
H5d H2d H7d 69.283 15_555 3_555 n
H5d H2d H7d 84.5375 15_555 14_555 n
H6d H2d H7d 132.2242 2_555 3_555 n
H6d H2d H7d 121.9369 2_555 14_555 n
H7d H2d H7d 15.2556 3_555 14_555 n
C1d H3d C2d 15.5846 1_555 2_555 n
C1d H3d C3d 17.7802 1_555 3_555 n
C1d H3d O4d 81.9177 1_555 3_555 n
C1d H3d O4d 101.036 1_555 13_555 n
C1d H3d H1d 40.2748 1_555 13_555 n
C1d H3d H3d 114.2267 1_555 15_555 n
C1d H3d H4d 31.664 1_555 2_555 n
C1d H3d H4d 31.1426 1_555 15_555 n
C1d H3d H6d 59.8335 1_555 2_555 n
C2d H3d C3d 2.2233 2_555 3_555 n
C2d H3d O4d 68.6812 2_555 3_555 n
C2d H3d O4d 85.6584 2_555 13_555 n
C2d H3d H1d 52.7468 2_555 13_555 n
C2d H3d H3d 104.3541 2_555 15_555 n
C2d H3d H4d 45.4993 2_555 2_555 n
C2d H3d H4d 45.7752 2_555 15_555 n
C2d H3d H6d 44.9073 2_555 2_555 n
C3d H3d O4d 67.057 3_555 3_555 n
C3d H3d O4d 83.4352 3_555 13_555 n
C3d H3d H1d 54.7965 3_555 13_555 n
C3d H3d H3d 102.6254 3_555 15_555 n
C3d H3d H4d 47.6618 3_555 2_555 n
C3d H3d H4d 47.9804 3_555 15_555 n
C3d H3d H6d 42.9598 3_555 2_555 n
O4d H3d O4d 44.5335 3_555 13_555 n
O4d H3d H1d 94.7654 3_555 13_555 n
O4d H3d H3d 87.8735 3_555 15_555 n
O4d H3d H4d 96.4655 3_555 2_555 n
O4d H3d H4d 100.0108 3_555 15_555 n
O4d H3d H6d 26.5841 3_555 2_555 n
O4d H3d H1d 133.0411 13_555 13_555 n
O4d H3d H3d 43.34 13_555 15_555 n
O4d H3d H4d 129.5758 13_555 2_555 n
O4d H3d H4d 130.9389 13_555 15_555 n
O4d H3d H6d 47.5278 13_555 2_555 n
H1d H3d H3d 153.027 13_555 15_555 n
H1d H3d H4d 10.1595 13_555 2_555 n
H1d H3d H4d 13.7397 13_555 15_555 n
H1d H3d H6d 85.5185 13_555 2_555 n
H3d H3d H4d 142.9014 15_555 2_555 n
H3d H3d H4d 139.7779 15_555 15_555 n
H3d H3d H6d 85.0102 15_555 2_555 n
H4d H3d H4d 4.4665 2_555 15_555 n
H4d H3d H6d 82.9936 2_555 2_555 n
H4d H3d H6d 85.2243 15_555 2_555 n
H1 H4d H12 66.8776 7_656 7_656 n
H1 H4d C1d 157.3534 7_656 3_555 n
H1 H4d C1d 133.0894 7_656 15_555 n
H1 H4d C2d 148.1547 7_656 1_555 n
H1 H4d C2d 136.8933 7_656 14_555 n
H1 H4d C3d 148.6973 7_656 2_555 n
H1 H4d C3d 131.7452 7_656 13_555 n
H1 H4d H1d 69.6222 7_656 3_555 n
H1 H4d H1d 66.0627 7_656 15_555 n
H1 H4d H2d 116.3771 7_656 3_555 n
H1 H4d H2d 109.2709 7_656 15_555 n
H1 H4d H3d 111.7847 7_656 3_555 n
H1 H4d H3d 99.9026 7_656 15_555 n
H1 H4d H4d 84.9493 7_656 14_555 n
H1 H4d H7d 102.0173 7_656 2_555 n
H1 H4d H7d 105.171 7_656 13_555 n
H12 H4d C1d 97.7176 7_656 3_555 n
H12 H4d C1d 107.265 7_656 15_555 n
H12 H4d C2d 81.3784 7_656 1_555 n
H12 H4d C2d 88.9501 7_656 14_555 n
H12 H4d C3d 86.4217 7_656 2_555 n
H12 H4d C3d 97.5473 7_656 13_555 n
H12 H4d H1d 99.5089 7_656 3_555 n
H12 H4d H1d 79.9727 7_656 15_555 n
H12 H4d H2d 50.5737 7_656 3_555 n
H12 H4d H2d 65.1907 7_656 15_555 n
H12 H4d H3d 107.8019 7_656 3_555 n
H12 H4d H3d 124.4189 7_656 15_555 n
H12 H4d H4d 100.539 7_656 14_555 n
H12 H4d H7d 49.7569 7_656 2_555 n
H12 H4d H7d 39.5681 7_656 13_555 n
C1d H4d C1d 65.927 3_555 15_555 n
C1d H4d C2d 21.9424 3_555 1_555 n
C1d H4d C2d 54.5416 3_555 14_555 n
C1d H4d C3d 11.3087 3_555 2_555 n
C1d H4d C3d 64.2885 3_555 13_555 n
C1d H4d H1d 131.4053 3_555 3_555 n
C1d H4d H1d 95.8163 3_555 15_555 n
C1d H4d H2d 47.3563 3_555 3_555 n
C1d H4d H2d 76.2653 3_555 15_555 n
C1d H4d H3d 55.3909 3_555 3_555 n
C1d H4d H3d 102.588 3_555 15_555 n
C1d H4d H4d 115.1426 3_555 14_555 n
C1d H4d H7d 77.3389 3_555 2_555 n
C1d H4d H7d 64.7278 3_555 13_555 n
C1d H4d C2d 57.9015 15_555 1_555 n
C1d H4d C2d 22.4226 15_555 14_555 n
C1d H4d C3d 68.8725 15_555 2_555 n
C1d H4d C3d 9.9473 15_555 13_555 n
C1d H4d H1d 65.6094 15_555 3_555 n
C1d H4d H1d 160.8118 15_555 15_555 n
C1d H4d H2d 81.103 15_555 3_555 n
C1d H4d H2d 42.2391 15_555 15_555 n
C1d H4d H3d 113.9918 15_555 3_555 n
C1d H4d H3d 42.7054 15_555 15_555 n
C1d H4d H4d 49.2157 15_555 14_555 n
C1d H4d H7d 57.5152 15_555 2_555 n
C1d H4d H7d 74.1095 15_555 13_555 n
C2d H4d C2d 39.8399 1_555 14_555 n
C2d H4d C3d 14.9461 1_555 2_555 n
C2d H4d C3d 52.6111 1_555 13_555 n
C2d H4d H1d 120.5083 1_555 3_555 n
C2d H4d H1d 107.178 1_555 15_555 n
C2d H4d H2d 32.0448 1_555 3_555 n
C2d H4d H2d 55.8324 1_555 15_555 n
C2d H4d H3d 74.6574 1_555 3_555 n
C2d H4d H3d 100.0923 1_555 15_555 n
C2d H4d H4d 104.0267 1_555 14_555 n
C2d H4d H7d 55.4443 1_555 2_555 n
C2d H4d H7d 44.431 1_555 13_555 n
C2d H4d C3d 53.4518 14_555 2_555 n
C2d H4d C3d 13.8981 14_555 13_555 n
C2d H4d H1d 80.7063 14_555 3_555 n
C2d H4d H1d 146.8129 14_555 15_555 n
C2d H4d H2d 58.8829 14_555 3_555 n
C2d H4d H2d 28.859 14_555 15_555 n
C2d H4d H3d 109.374 14_555 3_555 n
C2d H4d H3d 64.0323 14_555 15_555 n
C2d H4d H4d 64.1869 14_555 14_555 n
C2d H4d H7d 40.7202 14_555 2_555 n
C2d H4d H7d 52.5499 14_555 13_555 n
C3d H4d C3d 65.2005 2_555 13_555 n
C3d H4d H1d 133.7964 2_555 3_555 n
C3d H4d H1d 94.4107 2_555 15_555 n
C3d H4d H2d 36.0591 2_555 3_555 n
C3d H4d H2d 70.7222 2_555 15_555 n
C3d H4d H3d 59.7255 2_555 3_555 n
C3d H4d H3d 108.9022 2_555 15_555 n
C3d H4d H4d 117.118 2_555 14_555 n
C3d H4d H7d 69.205 2_555 2_555 n
C3d H4d H7d 54.1554 2_555 13_555 n
C3d H4d H1d 68.5963 13_555 3_555 n
C3d H4d H1d 159.6085 13_555 15_555 n
C3d H4d H2d 72.6432 13_555 3_555 n
C3d H4d H2d 32.8812 13_555 15_555 n
C3d H4d H3d 116.47 13_555 3_555 n
C3d H4d H3d 50.138 13_555 15_555 n
C3d H4d H4d 51.9174 13_555 14_555 n
C3d H4d H7d 47.8034 13_555 2_555 n
C3d H4d H7d 64.3013 13_555 13_555 n
H1d H4d H1d 131.7898 3_555 15_555 n
H1d H4d H2d 126.1549 3_555 3_555 n
H1d H4d H2d 70.6749 3_555 15_555 n
H1d H4d H3d 150.811 3_555 3_555 n
H1d H4d H3d 32.8027 3_555 15_555 n
H1d H4d H4d 16.6798 3_555 14_555 n
H1d H4d H7d 80.0738 3_555 2_555 n
H1d H4d H7d 104.6669 3_555 13_555 n
H1d H4d H2d 90.7948 15_555 3_555 n
H1d H4d H2d 142.4092 15_555 15_555 n
H1d H4d H3d 47.1417 15_555 3_555 n
H1d H4d H3d 146.1708 15_555 15_555 n
H1d H4d H4d 148.4696 15_555 14_555 n
H1d H4d H7d 126.657 15_555 2_555 n
H1d H4d H7d 104.2893 15_555 13_555 n
H2d H4d H2d 56.5975 3_555 15_555 n
H2d H4d H3d 80.5786 3_555 3_555 n
H2d H4d H3d 122.4862 3_555 15_555 n
H2d H4d H4d 114.108 3_555 14_555 n
H2d H4d H7d 46.103 3_555 2_555 n
H2d H4d H7d 22.4739 3_555 13_555 n
H2d H4d H3d 130.4093 15_555 3_555 n
H2d H4d H3d 70.4064 15_555 15_555 n
H2d H4d H4d 57.5105 15_555 14_555 n
H2d H4d H7d 15.9477 15_555 2_555 n
H2d H4d H7d 38.8869 15_555 13_555 n
H3d H4d H3d 126.3595 3_555 15_555 n
H3d H4d H4d 150.9465 3_555 14_555 n
H3d H4d H7d 125.7814 3_555 2_555 n
H3d H4d H7d 102.9299 3_555 13_555 n
H3d H4d H4d 24.587 15_555 14_555 n
H3d H4d H7d 85.373 15_555 2_555 n
H3d H4d H7d 109.1867 15_555 13_555 n
H4d H4d H7d 69.4678 14_555 2_555 n
H4d H4d H7d 94.7367 14_555 13_555 n
H7d H4d H7d 25.2689 2_555 13_555 n
C1a2 H5d C1a2 72.6749 7_656 22_656 n
C1a2 H5d O2a2 61.9272 7_656 7_656 n
C1a2 H5d O2a2 64.0207 7_656 22_656 n
C1a2 H5d H2a2 37.6121 7_656 -11_556 n
C1a2 H5d H2a2 55.732 7_656 -24_655 n
C1a2 H5d C1d 158.1338 7_656 3_555 n
C1a2 H5d C1d 132.3835 7_656 15_555 n
C1a2 H5d C2d 151.3636 7_656 1_555 n
C1a2 H5d C2d 123.9086 7_656 14_555 n
C1a2 H5d C3d 154.7731 7_656 2_555 n
C1a2 H5d C3d 119.6202 7_656 13_555 n
C1a2 H5d H2d 149.9953 7_656 3_555 n
C1a2 H5d H2d 97.6463 7_656 15_555 n
C1a2 H5d H5d 121.6815 7_656 14_555 n
C1a2 H5d H6d 84.5194 7_656 14_555 n
C1a2 H5d H7d 143.4312 7_656 2_555 n
C1a2 H5d H7d 163.2723 7_656 13_555 n
C1a2 H5d O2a2 56.0883 22_656 7_656 n
C1a2 H5d O2a2 53.9096 22_656 22_656 n
C1a2 H5d H2a2 54.0443 22_656 -11_556 n
C1a2 H5d H2a2 35.2231 22_656 -24_655 n
C1a2 H5d C1d 114.248 22_656 3_555 n
C1a2 H5d C1d 144.5278 22_656 15_555 n
C1a2 H5d C2d 103.5942 22_656 1_555 n
C1a2 H5d C2d 140.9206 22_656 14_555 n
C1a2 H5d C3d 101.412 22_656 2_555 n
C1a2 H5d C3d 148.1352 22_656 13_555 n
C1a2 H5d H2d 77.8406 22_656 3_555 n
C1a2 H5d H2d 167.9823 22_656 15_555 n
C1a2 H5d H5d 49.0066 22_656 14_555 n
C1a2 H5d H6d 152.1267 22_656 14_555 n
C1a2 H5d H7d 140.6454 22_656 2_555 n
C1a2 H5d H7d 119.2056 22_656 13_555 n
O2a2 H5d O2a2 3.1017 7_656 22_656 n
O2a2 H5d H2a2 80.7497 7_656 -11_556 n
O2a2 H5d H2a2 78.2945 7_656 -24_655 n
O2a2 H5d C1d 103.5392 7_656 3_555 n
O2a2 H5d C1d 108.6495 7_656 15_555 n
O2a2 H5d C2d 91.9706 7_656 1_555 n
O2a2 H5d C2d 97.8521 7_656 14_555 n
O2a2 H5d C3d 94.098 7_656 2_555 n
O2a2 H5d C3d 101.5006 7_656 13_555 n
O2a2 H5d H2d 105.4411 7_656 3_555 n
O2a2 H5d H2d 126.1143 7_656 15_555 n
O2a2 H5d H5d 82.8044 7_656 14_555 n
O2a2 H5d H6d 99.2218 7_656 14_555 n
O2a2 H5d H7d 141.2387 7_656 2_555 n
O2a2 H5d H7d 133.8244 7_656 13_555 n
O2a2 H5d H2a2 81.1527 22_656 -11_556 n
O2a2 H5d H2a2 77.4887 22_656 -24_655 n
O2a2 H5d C1d 102.2464 22_656 3_555 n
O2a2 H5d C1d 109.1263 22_656 15_555 n
O2a2 H5d C2d 90.4402 22_656 1_555 n
O2a2 H5d C2d 98.5787 22_656 14_555 n
O2a2 H5d C3d 92.3774 22_656 2_555 n
O2a2 H5d C3d 102.574 22_656 13_555 n
O2a2 H5d H2d 102.501 22_656 3_555 n
O2a2 H5d H2d 128.7793 22_656 15_555 n
O2a2 H5d H5d 79.7027 22_656 14_555 n
O2a2 H5d H6d 101.8893 22_656 14_555 n
O2a2 H5d H7d 140.9187 22_656 2_555 n
O2a2 H5d H7d 132.0001 22_656 13_555 n
H2a2 H5d H2a2 22.3481 -11_556 -24_655 n
H2a2 H5d C1d 162.7173 -11_556 3_555 n
H2a2 H5d C1d 161.3839 -11_556 15_555 n
H2a2 H5d C2d 156.648 -11_556 1_555 n
H2a2 H5d C2d 159.2087 -11_556 14_555 n
H2a2 H5d C3d 153.2954 -11_556 2_555 n
H2a2 H5d C3d 152.5994 -11_556 13_555 n
H2a2 H5d H2d 117.3035 -11_556 3_555 n
H2a2 H5d H2d 113.9386 -11_556 15_555 n
H2a2 H5d H5d 95.9075 -11_556 14_555 n
H2a2 H5d H6d 114.2957 -11_556 14_555 n
H2a2 H5d H7d 137.9285 -11_556 2_555 n
H2a2 H5d H7d 137.9202 -11_556 13_555 n
H2a2 H5d C1d 141.2742 -24_655 3_555 n
H2a2 H5d C1d 170.9529 -24_655 15_555 n
H2a2 H5d C2d 134.433 -24_655 1_555 n
H2a2 H5d C2d 175.8307 -24_655 14_555 n
H2a2 H5d C3d 130.9495 -24_655 2_555 n
H2a2 H5d C3d 174.9251 -24_655 13_555 n
H2a2 H5d H2d 96.2455 -24_655 3_555 n
H2a2 H5d H2d 133.1821 -24_655 15_555 n
H2a2 H5d H5d 73.5593 -24_655 14_555 n
H2a2 H5d H6d 136.6206 -24_655 14_555 n
H2a2 H5d H7d 137.4345 -24_655 2_555 n
H2a2 H5d H7d 126.3337 -24_655 13_555 n
C1d H5d C1d 32.7003 3_555 15_555 n
C1d H5d C2d 12.6709 3_555 1_555 n
C1d H5d C2d 37.7933 3_555 14_555 n
C1d H5d C3d 13.1733 3_555 2_555 n
C1d H5d C3d 43.781 3_555 13_555 n
C1d H5d H2d 45.4486 3_555 3_555 n
C1d H5d H2d 77.3881 3_555 15_555 n
C1d H5d H5d 68.4274 3_555 14_555 n
C1d H5d H6d 81.851 3_555 14_555 n
C1d H5d H7d 41.1117 3_555 2_555 n
C1d H5d H7d 31.604 3_555 13_555 n
C1d H5d C2d 41.5832 15_555 1_555 n
C1d H5d C2d 11.6122 15_555 14_555 n
C1d H5d C3d 44.4149 15_555 2_555 n
C1d H5d C3d 12.9478 15_555 13_555 n
C1d H5d H2d 76.5048 15_555 3_555 n
C1d H5d H2d 47.4857 15_555 15_555 n
C1d H5d H5d 101.1277 15_555 14_555 n
C1d H5d H6d 49.3671 15_555 14_555 n
C1d H5d H7d 34.2616 15_555 2_555 n
C1d H5d H7d 44.649 15_555 13_555 n
C2d H5d C2d 43.5054 1_555 14_555 n
C2d H5d C3d 4.598 1_555 2_555 n
C2d H5d C3d 50.5613 1_555 13_555 n
C2d H5d H2d 43.3068 1_555 3_555 n
C2d H5d H2d 88.3165 1_555 15_555 n
C2d H5d H5d 61.0255 1_555 14_555 n
C2d H5d H6d 88.6887 1_555 14_555 n
C2d H5d H7d 53.7399 1_555 2_555 n
C2d H5d H7d 42.1192 1_555 13_555 n
C2d H5d C3d 47.2423 14_555 2_555 n
C2d H5d C3d 7.6241 14_555 13_555 n
C2d H5d H2d 83.1862 14_555 3_555 n
C2d H5d H2d 50.519 14_555 15_555 n
C2d H5d H5d 104.5309 14_555 14_555 n
C2d H5d H6d 45.1835 14_555 14_555 n
C2d H5d H7d 45.8011 14_555 2_555 n
C2d H5d H7d 55.4462 14_555 13_555 n
C3d H5d C3d 54.0945 2_555 13_555 n
C3d H5d H2d 38.7469 2_555 3_555 n
C3d H5d H2d 90.3534 2_555 15_555 n
C3d H5d H5d 57.3931 2_555 14_555 n
C3d H5d H6d 92.3686 2_555 14_555 n
C3d H5d H7d 53.2255 2_555 2_555 n
C3d H5d H7d 39.7413 2_555 13_555 n
C3d H5d H2d 88.7054 13_555 3_555 n
C3d H5d H2d 43.0818 13_555 15_555 n
C3d H5d H5d 111.4876 13_555 14_555 n
C3d H5d H6d 38.3116 13_555 14_555 n
C3d H5d H7d 44.4824 13_555 2_555 n
C3d H5d H7d 57.3487 13_555 13_555 n
H2d H5d H2d 110.8026 3_555 15_555 n
H2d H5d H5d 29.2542 3_555 14_555 n
H2d H5d H6d 125.3431 3_555 14_555 n
H2d H5d H7d 63.858 3_555 2_555 n
H2d H5d H7d 41.9492 3_555 13_555 n
H2d H5d H5d 140.0568 15_555 14_555 n
H2d H5d H6d 26.8945 15_555 14_555 n
H2d H5d H7d 46.948 15_555 2_555 n
H2d H5d H7d 68.8566 15_555 13_555 n
H5d H5d H6d 149.7138 14_555 14_555 n
H5d H5d H7d 93.1109 14_555 2_555 n
H5d H5d H7d 71.2018 14_555 13_555 n
H6d H5d H7d 66.3574 14_555 2_555 n
H6d H5d H7d 86.7028 14_555 13_555 n
H7d H5d H7d 21.9091 2_555 13_555 n
Hme22 H6d Dme22 0.0 -11_556 -11_556 n
Hme22 H6d C1d 81.9974 -11_556 3_555 n
Hme22 H6d C2d 84.9724 -11_556 1_555 n
Hme22 H6d C2d 165.1159 -11_556 13_555 n
Hme22 H6d C3d 86.9742 -11_556 2_555 n
Hme22 H6d C3d 164.0887 -11_556 15_555 n
Hme22 H6d O4d 73.2543 -11_556 2_555 n
Hme22 H6d O4d 131.717 -11_556 15_555 n
Hme22 H6d H2d 50.5097 -11_556 3_555 n
Hme22 H6d H3d 90.6525 -11_556 3_555 n
Hme22 H6d H5d 70.4948 -11_556 14_555 n
Hme22 H6d H6d 158.6046 -11_556 13_555 n
Hme22 H6d H7d 53.6954 -11_556 13_555 n
Hme22 H6d Dm14 94.9624 -11_556 4_556 n
Hme22 H6d Dm15 53.534 -11_556 13_555 n
Dme22 H6d C1d 81.9974 -11_556 3_555 n
Dme22 H6d C2d 84.9724 -11_556 1_555 n
Dme22 H6d C2d 165.1159 -11_556 13_555 n
Dme22 H6d C3d 86.9742 -11_556 2_555 n
Dme22 H6d C3d 164.0887 -11_556 15_555 n
Dme22 H6d O4d 73.2543 -11_556 2_555 n
Dme22 H6d O4d 131.717 -11_556 15_555 n
Dme22 H6d H2d 50.5097 -11_556 3_555 n
Dme22 H6d H3d 90.6525 -11_556 3_555 n
Dme22 H6d H5d 70.4948 -11_556 14_555 n
Dme22 H6d H6d 158.6046 -11_556 13_555 n
Dme22 H6d H7d 53.6954 -11_556 13_555 n
Dme22 H6d Dm14 94.9624 -11_556 4_556 n
Dme22 H6d Dm15 53.534 -11_556 13_555 n
C1d H6d C2d 24.4448 3_555 1_555 n
C1d H6d C2d 84.2137 3_555 13_555 n
C1d H6d C3d 11.6829 3_555 2_555 n
C1d H6d C3d 82.3918 3_555 15_555 n
C1d H6d O4d 86.0994 3_555 2_555 n
C1d H6d O4d 111.5306 3_555 15_555 n
C1d H6d H2d 58.0453 3_555 3_555 n
C1d H6d H3d 49.2992 3_555 3_555 n
C1d H6d H5d 61.7602 3_555 14_555 n
C1d H6d H6d 117.0568 3_555 13_555 n
C1d H6d H7d 35.272 3_555 13_555 n
C1d H6d Dm14 175.7124 3_555 4_556 n
C1d H6d Dm15 135.287 3_555 13_555 n
C2d H6d C2d 80.1539 1_555 13_555 n
C2d H6d C3d 13.9133 1_555 2_555 n
C2d H6d C3d 82.0899 1_555 15_555 n
C2d H6d O4d 110.0886 1_555 2_555 n
C2d H6d O4d 126.5211 1_555 15_555 n
C2d H6d H2d 44.0199 1_555 3_555 n
C2d H6d H3d 73.2413 1_555 3_555 n
C2d H6d H5d 40.0566 1_555 14_555 n
C2d H6d H6d 116.4163 1_555 13_555 n
C2d H6d H7d 31.3004 1_555 13_555 n
C2d H6d Dm14 158.6968 1_555 4_556 n
C2d H6d Dm15 130.2318 1_555 13_555 n
C2d H6d C3d 78.4516 13_555 2_555 n
C2d H6d C3d 8.8362 13_555 15_555 n
C2d H6d O4d 111.4071 13_555 2_555 n
C2d H6d O4d 59.3521 13_555 15_555 n
C2d H6d H2d 116.5782 13_555 3_555 n
C2d H6d H3d 84.5634 13_555 3_555 n
C2d H6d H5d 97.9679 13_555 14_555 n
C2d H6d H6d 36.2624 13_555 13_555 n
C2d H6d H7d 111.4218 13_555 13_555 n
C2d H6d Dm14 99.091 13_555 4_556 n
C2d H6d Dm15 139.2919 13_555 13_555 n
C3d H6d C3d 78.2682 2_555 15_555 n
C3d H6d O4d 97.6617 2_555 2_555 n
C3d H6d O4d 115.7626 2_555 15_555 n
C3d H6d H2d 54.0952 2_555 3_555 n
C3d H6d H3d 59.3997 2_555 3_555 n
C3d H6d H5d 53.4978 2_555 14_555 n
C3d H6d H6d 113.6245 2_555 13_555 n
C3d H6d H7d 35.2171 2_555 13_555 n
C3d H6d Dm14 172.1924 2_555 4_556 n
C3d H6d Dm15 137.9155 2_555 13_555 n
C3d H6d O4d 102.6152 15_555 2_555 n
C3d H6d O4d 52.9535 15_555 15_555 n
C3d H6d H2d 121.7066 15_555 3_555 n
C3d H6d H3d 76.7878 15_555 3_555 n
C3d H6d H5d 104.4774 15_555 14_555 n
C3d H6d H6d 35.3564 15_555 13_555 n
C3d H6d H7d 112.7661 15_555 13_555 n
C3d H6d Dm14 100.4574 15_555 4_556 n
C3d H6d Dm15 142.2542 15_555 13_555 n
O4d H6d O4d 62.3612 2_555 15_555 n
O4d H6d H2d 114.0607 2_555 3_555 n
O4d H6d H3d 42.7574 2_555 3_555 n
O4d H6d H5d 133.9571 2_555 14_555 n
O4d H6d H6d 97.2138 2_555 13_555 n
O4d H6d H7d 96.389 2_555 13_555 n
O4d H6d Dm14 90.136 2_555 4_556 n
O4d H6d Dm15 85.2983 2_555 13_555 n
O4d H6d H2d 169.5748 15_555 3_555 n
O4d H6d H3d 69.8017 15_555 3_555 n
O4d H6d H5d 157.3174 15_555 14_555 n
O4d H6d H6d 34.8526 15_555 13_555 n
O4d H6d H7d 144.9443 15_555 13_555 n
O4d H6d Dm14 68.2952 15_555 4_556 n
O4d H6d Dm15 102.8167 15_555 13_555 n
H2d H6d H3d 100.7772 3_555 3_555 n
H2d H6d H5d 21.1447 3_555 14_555 n
H2d H6d H6d 146.9701 3_555 13_555 n
H2d H6d H7d 25.0647 3_555 13_555 n
H2d H6d Dm14 122.0789 3_555 4_556 n
H2d H6d Dm15 86.2537 3_555 13_555 n
H3d H6d H5d 110.429 3_555 14_555 n
H3d H6d H6d 94.9898 3_555 13_555 n
H3d H6d H7d 75.8195 3_555 13_555 n
H3d H6d Dm14 128.0275 3_555 4_556 n
H3d H6d Dm15 126.014 3_555 13_555 n
H5d H6d H6d 125.8381 14_555 13_555 n
H5d H6d H7d 38.5336 14_555 13_555 n
H5d H6d Dm14 120.1223 14_555 4_556 n
H5d H6d Dm15 95.0685 14_555 13_555 n
H6d H6d H7d 147.6654 13_555 13_555 n
H6d H6d Dm14 65.4373 13_555 4_556 n
H6d H6d Dm15 107.5357 13_555 13_555 n
H7d H6d Dm14 143.6416 13_555 4_556 n
H7d H6d Dm15 102.7036 13_555 13_555 n
Dm14 H6d Dm15 42.1011 4_556 13_555 n
H12 H7d H12 42.1659 12_566 21_566 n
H12 H7d Hme22 80.7585 12_566 -20_556 n
H12 H7d Dme22 80.7585 12_566 -20_556 n
H12 H7d C1d 107.9208 12_566 2_555 n
H12 H7d C1d 151.4057 12_566 14_555 n
H12 H7d C2d 110.6013 12_566 3_555 n
H12 H7d C2d 160.8651 12_566 13_555 n
H12 H7d C3d 104.0735 12_566 1_555 n
H12 H7d C3d 175.8676 12_566 15_555 n
H12 H7d O4d 136.7679 12_566 15_555 n
H12 H7d H1d 105.0795 12_566 2_555 n
H12 H7d H1d 83.9683 12_566 14_555 n
H12 H7d H2d 69.8319 12_566 2_555 n
H12 H7d H2d 119.8858 12_566 14_555 n
H12 H7d H4d 94.6887 12_566 3_555 n
H12 H7d H4d 103.5366 12_566 13_555 n
H12 H7d H5d 99.3019 12_566 3_555 n
H12 H7d H5d 90.9296 12_566 13_555 n
H12 H7d H6d 144.9131 12_566 13_555 n
H12 H7d H7d 59.6028 12_566 15_555 n
H12 H7d Hme22 38.7058 21_566 -20_556 n
H12 H7d Dme22 38.7058 21_566 -20_556 n
H12 H7d C1d 145.0696 21_566 2_555 n
H12 H7d C1d 141.97 21_566 14_555 n
H12 H7d C2d 151.6117 21_566 3_555 n
H12 H7d C2d 151.0909 21_566 13_555 n
H12 H7d C3d 146.1918 21_566 1_555 n
H12 H7d C3d 140.924 21_566 15_555 n
H12 H7d O4d 95.2442 21_566 15_555 n
H12 H7d H1d 99.2371 21_566 2_555 n
H12 H7d H1d 105.946 21_566 14_555 n
H12 H7d H2d 106.684 21_566 2_555 n
H12 H7d H2d 90.6522 21_566 14_555 n
H12 H7d H4d 111.4531 21_566 3_555 n
H12 H7d H4d 109.2646 21_566 13_555 n
H12 H7d H5d 103.0436 21_566 3_555 n
H12 H7d H5d 105.6166 21_566 13_555 n
H12 H7d H6d 104.3882 21_566 13_555 n
H12 H7d H7d 101.7687 21_566 15_555 n
Hme22 H7d Dme22 0.0 -20_556 -20_556 n
Hme22 H7d C1d 159.9633 -20_556 2_555 n
Hme22 H7d C1d 111.5909 -20_556 14_555 n
Hme22 H7d C2d 162.7773 -20_556 3_555 n
Hme22 H7d C2d 113.3785 -20_556 13_555 n
Hme22 H7d C3d 174.9942 -20_556 1_555 n
Hme22 H7d C3d 102.5518 -20_556 15_555 n
Hme22 H7d O4d 57.8338 -20_556 15_555 n
Hme22 H7d H1d 93.005 -20_556 2_555 n
Hme22 H7d H1d 123.4681 -20_556 14_555 n
Hme22 H7d H2d 135.4217 -20_556 2_555 n
Hme22 H7d H2d 60.8916 -20_556 14_555 n
Hme22 H7d H4d 120.9558 -20_556 3_555 n
Hme22 H7d H4d 108.9059 -20_556 13_555 n
Hme22 H7d H5d 97.0482 -20_556 3_555 n
Hme22 H7d H5d 108.931 -20_556 13_555 n
Hme22 H7d H6d 65.9873 -20_556 13_555 n
Hme22 H7d H7d 140.219 -20_556 15_555 n
Dme22 H7d C1d 159.9633 -20_556 2_555 n
Dme22 H7d C1d 111.5909 -20_556 14_555 n
Dme22 H7d C2d 162.7773 -20_556 3_555 n
Dme22 H7d C2d 113.3785 -20_556 13_555 n
Dme22 H7d C3d 174.9942 -20_556 1_555 n
Dme22 H7d C3d 102.5518 -20_556 15_555 n
Dme22 H7d O4d 57.8338 -20_556 15_555 n
Dme22 H7d H1d 93.005 -20_556 2_555 n
Dme22 H7d H1d 123.4681 -20_556 14_555 n
Dme22 H7d H2d 135.4217 -20_556 2_555 n
Dme22 H7d H2d 60.8916 -20_556 14_555 n
Dme22 H7d H4d 120.9558 -20_556 3_555 n
Dme22 H7d H4d 108.9059 -20_556 13_555 n
Dme22 H7d H5d 97.0482 -20_556 3_555 n
Dme22 H7d H5d 108.931 -20_556 13_555 n
Dme22 H7d H6d 65.9873 -20_556 13_555 n
Dme22 H7d H7d 140.219 -20_556 15_555 n
C1d H7d C1d 52.7748 2_555 14_555 n
C1d H7d C2d 30.3082 2_555 3_555 n
C1d H7d C2d 63.2788 2_555 13_555 n
C1d H7d C3d 19.5386 2_555 1_555 n
C1d H7d C3d 68.1519 2_555 15_555 n
C1d H7d O4d 108.1358 2_555 15_555 n
C1d H7d H1d 67.4892 2_555 2_555 n
C1d H7d H1d 42.8581 2_555 14_555 n
C1d H7d H2d 64.1685 2_555 2_555 n
C1d H7d H2d 124.1598 2_555 14_555 n
C1d H7d H4d 41.9764 2_555 3_555 n
C1d H7d H4d 52.0209 2_555 13_555 n
C1d H7d H5d 99.2043 2_555 3_555 n
C1d H7d H5d 89.307 2_555 13_555 n
C1d H7d H6d 107.1661 2_555 13_555 n
C1d H7d H7d 52.7936 2_555 15_555 n
C1d H7d C2d 64.7174 14_555 3_555 n
C1d H7d C2d 37.1758 14_555 13_555 n
C1d H7d C3d 64.7223 14_555 1_555 n
C1d H7d C3d 24.894 14_555 15_555 n
C1d H7d O4d 55.3614 14_555 15_555 n
C1d H7d H1d 50.4929 14_555 2_555 n
C1d H7d H1d 67.6367 14_555 14_555 n
C1d H7d H2d 110.1502 14_555 2_555 n
C1d H7d H2d 88.1239 14_555 14_555 n
C1d H7d H4d 56.7351 14_555 3_555 n
C1d H7d H4d 48.568 14_555 13_555 n
C1d H7d H5d 104.3426 14_555 3_555 n
C1d H7d H5d 107.9103 14_555 13_555 n
C1d H7d H6d 58.8765 14_555 13_555 n
C1d H7d H7d 105.5684 14_555 15_555 n
C2d H7d C2d 52.7708 3_555 13_555 n
C2d H7d C3d 13.2502 3_555 1_555 n
C2d H7d C3d 66.7764 3_555 15_555 n
C2d H7d O4d 112.586 3_555 15_555 n
C2d H7d H1d 96.2279 3_555 2_555 n
C2d H7d H1d 71.8757 3_555 14_555 n
C2d H7d H2d 45.4897 3_555 2_555 n
C2d H7d H2d 101.8874 3_555 14_555 n
C2d H7d H4d 72.2565 3_555 3_555 n
C2d H7d H4d 81.6684 3_555 13_555 n
C2d H7d H5d 68.9283 3_555 3_555 n
C2d H7d H5d 59.4691 3_555 13_555 n
C2d H7d H6d 99.7437 3_555 13_555 n
C2d H7d H7d 51.8845 3_555 15_555 n
C2d H7d C3d 61.6176 13_555 1_555 n
C2d H7d C3d 18.6532 13_555 15_555 n
C2d H7d O4d 61.0406 13_555 15_555 n
C2d H7d H1d 87.6021 13_555 2_555 n
C2d H7d H1d 97.4586 13_555 14_555 n
C2d H7d H2d 91.1536 13_555 2_555 n
C2d H7d H2d 62.1405 13_555 14_555 n
C2d H7d H4d 88.8654 13_555 3_555 n
C2d H7d H4d 84.571 13_555 13_555 n
C2d H7d H5d 67.2203 13_555 3_555 n
C2d H7d H5d 72.6284 13_555 13_555 n
C2d H7d H6d 47.4319 13_555 13_555 n
C2d H7d H7d 104.6553 13_555 15_555 n
C3d H7d C3d 72.6803 1_555 15_555 n
C3d H7d O4d 117.7196 1_555 15_555 n
C3d H7d H1d 87.0258 1_555 2_555 n
C3d H7d H1d 59.0359 1_555 14_555 n
C3d H7d H2d 46.98 1_555 2_555 n
C3d H7d H2d 114.8787 1_555 14_555 n
C3d H7d H4d 60.4653 1_555 3_555 n
C3d H7d H4d 71.4979 1_555 13_555 n
C3d H7d H5d 80.9928 1_555 3_555 n
C3d H7d H5d 70.0316 1_555 13_555 n
C3d H7d H6d 109.0162 1_555 13_555 n
C3d H7d H7d 44.5195 1_555 15_555 n
C3d H7d O4d 45.8305 15_555 15_555 n
C3d H7d H1d 72.4474 15_555 2_555 n
C3d H7d H1d 92.0998 15_555 14_555 n
C3d H7d H2d 108.7494 15_555 2_555 n
C3d H7d H2d 64.1618 15_555 14_555 n
C3d H7d H4d 81.5024 15_555 3_555 n
C3d H7d H4d 73.1351 15_555 13_555 n
C3d H7d H5d 82.8362 15_555 3_555 n
C3d H7d H5d 90.3177 15_555 13_555 n
C3d H7d H6d 39.0335 15_555 13_555 n
C3d H7d H7d 117.1998 15_555 15_555 n
O4d H7d H1d 68.5058 15_555 2_555 n
O4d H7d H1d 107.5135 15_555 14_555 n
O4d H7d H2d 149.6596 15_555 2_555 n
O4d H7d H2d 51.9156 15_555 14_555 n
O4d H7d H4d 96.3832 15_555 3_555 n
O4d H7d H4d 81.0019 15_555 13_555 n
O4d H7d H5d 97.6901 15_555 3_555 n
O4d H7d H5d 112.5065 15_555 13_555 n
O4d H7d H6d 23.0056 15_555 13_555 n
O4d H7d H7d 160.9285 15_555 15_555 n
H1d H7d H1d 40.3859 2_555 14_555 n
H1d H7d H2d 126.0683 2_555 2_555 n
H1d H7d H2d 120.2655 2_555 14_555 n
H1d H7d H4d 31.2707 2_555 3_555 n
H1d H7d H4d 16.277 2_555 13_555 n
H1d H7d H5d 154.822 2_555 3_555 n
H1d H7d H5d 154.8058 2_555 13_555 n
H1d H7d H6d 88.1772 2_555 13_555 n
H1d H7d H7d 99.9714 2_555 15_555 n
H1d H7d H2d 86.6778 14_555 2_555 n
H1d H7d H2d 155.4708 14_555 14_555 n
H1d H7d H4d 11.7221 14_555 3_555 n
H1d H7d H4d 26.512 14_555 13_555 n
H1d H7d H5d 139.1758 14_555 3_555 n
H1d H7d H5d 125.4735 14_555 13_555 n
H1d H7d H6d 123.1735 14_555 13_555 n
H1d H7d H7d 59.5855 14_555 15_555 n
H2d H7d H2d 106.0589 2_555 14_555 n
H2d H7d H4d 94.8136 2_555 3_555 n
H2d H7d H4d 110.0401 2_555 13_555 n
H2d H7d H5d 57.5475 2_555 3_555 n
H2d H7d H5d 41.8604 2_555 13_555 n
H2d H7d H6d 127.6598 2_555 13_555 n
H2d H7d H7d 29.3428 2_555 15_555 n
H2d H7d H4d 143.9048 14_555 3_555 n
H2d H7d H4d 130.7632 14_555 13_555 n
H2d H7d H5d 48.5145 14_555 3_555 n
H2d H7d H5d 64.2014 14_555 13_555 n
H2d H7d H6d 32.9984 14_555 13_555 n
H2d H7d H7d 135.4016 14_555 15_555 n
H4d H7d H4d 15.7955 3_555 13_555 n
H4d H7d H5d 141.1793 3_555 3_555 n
H4d H7d H5d 130.0659 3_555 13_555 n
H4d H7d H6d 111.4514 3_555 13_555 n
H4d H7d H7d 69.4678 3_555 15_555 n
H4d H7d H5d 147.6607 13_555 3_555 n
H4d H7d H5d 141.1369 13_555 13_555 n
H4d H7d H6d 97.7654 13_555 13_555 n
H4d H7d H7d 85.2633 13_555 15_555 n
H5d H7d H5d 15.6873 3_555 13_555 n
H5d H7d H6d 75.109 3_555 13_555 n
H5d H7d H7d 86.8891 3_555 15_555 n
H5d H7d H6d 89.6021 13_555 13_555 n
H5d H7d H7d 71.2018 13_555 15_555 n
H6d H7d H7d 150.9357 13_555 15_555 n
Dm1 Cm1 Dm2 109.557 1_555 1_555 n
Dm1 Cm1 Dm3 109.3524 1_555 1_555 n
Dm1 Cm1 Dm3 109.3524 1_555 4_556 n
Dm2 Cm1 Dm3 109.6696 1_555 1_555 n
Dm2 Cm1 Dm3 109.6696 1_555 4_556 n
Dm3 Cm1 Dm3 109.2249 1_555 4_556 n
O2b2 Dm1 O2b2 99.9672 18_565 21_566 n
O2b2 Dm1 Cm1 129.9784 18_565 1_555 n
O2b2 Dm1 Cm1 129.9785 21_566 1_555 n
Cm2 Cm2 Dm5 77.3524 13_555 1_555 n
Cm2 Cm2 Dm5 44.6059 13_555 13_555 n
Cm2 Cm2 Dm6 67.7048 13_555 1_555 n
Cm2 Cm2 Dm6 48.2003 13_555 13_555 n
Cm2 Cm2 Dm7 173.058 13_555 1_555 n
Cm2 Cm2 Dm8 66.7578 13_555 1_555 n
Cm2 Cm2 Dm8 48.5925 13_555 13_555 n
Dm5 Cm2 Dm5 32.7464 1_555 13_555 n
Dm5 Cm2 Dm6 109.6498 1_555 1_555 n
Dm5 Cm2 Dm6 101.0651 1_555 13_555 n
Dm5 Cm2 Dm7 109.5587 1_555 1_555 n
Dm5 Cm2 Dm8 109.3395 1_555 1_555 n
Dm5 Cm2 Dm8 101.3048 1_555 13_555 n
Dm5 Cm2 Dm6 91.8161 13_555 1_555 n
Dm5 Cm2 Dm6 76.6217 13_555 13_555 n
Dm5 Cm2 Dm7 142.3018 13_555 1_555 n
Dm5 Cm2 Dm8 91.1213 13_555 1_555 n
Dm5 Cm2 Dm8 76.9625 13_555 13_555 n
Dm6 Cm2 Dm6 19.5046 1_555 13_555 n
Dm6 Cm2 Dm7 109.5153 1_555 1_555 n
Dm6 Cm2 Dm8 109.427 1_555 1_555 n
Dm6 Cm2 Dm8 98.2084 1_555 13_555 n
Dm6 Cm2 Dm7 128.8562 13_555 1_555 n
Dm6 Cm2 Dm8 97.2144 13_555 1_555 n
Dm6 Cm2 Dm8 82.8977 13_555 13_555 n
Dm7 Cm2 Dm8 109.3364 1_555 1_555 n
Dm7 Cm2 Dm8 127.3791 1_555 13_555 n
Dm8 Cm2 Dm8 18.1653 1_555 13_555 n
Cm2 Dm5 Cm2 58.0417 1_555 13_555 n
Cm2 Dm5 Dm5 102.6476 1_555 13_555 n
Cm2 Dm5 Dm5 44.6059 13_555 13_555 n
Cm2 Dm6 Cm2 64.0949 1_555 13_555 n
Cm2 Dm6 Dm6 112.2952 1_555 13_555 n
Cm2 Dm6 Dm6 48.2003 13_555 13_555 n
Cm2 Dm8 Cm2 64.6497 1_555 13_555 n
Cm2 Dm8 Dm8 113.2422 1_555 13_555 n
Cm2 Dm8 Dm8 48.5925 13_555 13_555 n
Dm9a Cm3 Dm9b 180.0 1_555 1_555 n
Dm9a Cm3 Dm10a 109.0648 1_555 1_555 n
Dm9a Cm3 Dm10a 109.0648 1_555 2_555 n
Dm9a Cm3 Dm10a 109.0648 1_555 3_555 n
Dm9a Cm3 Dm10b 66.6926 1_555 1_555 n
Dm9a Cm3 Dm10b 66.6926 1_555 2_555 n
Dm9a Cm3 Dm10b 66.6926 1_555 3_555 n
Dm9b Cm3 Dm10a 70.9352 1_555 1_555 n
Dm9b Cm3 Dm10a 70.9352 1_555 2_555 n
Dm9b Cm3 Dm10a 70.9352 1_555 3_555 n
Dm9b Cm3 Dm10b 113.3074 1_555 1_555 n
Dm9b Cm3 Dm10b 113.3074 1_555 2_555 n
Dm9b Cm3 Dm10b 113.3074 1_555 3_555 n
Dm10a Cm3 Dm10a 109.8746 1_555 2_555 n
Dm10a Cm3 Dm10a 109.8746 1_555 3_555 n
Dm10a Cm3 Dm10b 42.3721 1_555 1_555 n
Dm10a Cm3 Dm10b 124.2808 1_555 2_555 n
Dm10a Cm3 Dm10b 124.2808 1_555 3_555 n
Dm10a Cm3 Dm10a 109.8746 2_555 3_555 n
Dm10a Cm3 Dm10b 124.2808 2_555 1_555 n
Dm10a Cm3 Dm10b 42.3721 2_555 2_555 n
Dm10a Cm3 Dm10b 124.2808 2_555 3_555 n
Dm10a Cm3 Dm10b 124.2808 3_555 1_555 n
Dm10a Cm3 Dm10b 124.2808 3_555 2_555 n
Dm10a Cm3 Dm10b 42.3721 3_555 3_555 n
Dm10b Cm3 Dm10b 105.3774 1_555 2_555 n
Dm10b Cm3 Dm10b 105.3774 1_555 3_555 n
Dm10b Cm3 Dm10b 105.3774 2_555 3_555 n
Cm3 Dm9a Dm10b 57.2229 1_555 1_555 n
Cm3 Dm9a Dm10b 57.2229 1_555 2_555 n
Cm3 Dm9a Dm10b 57.2229 1_555 3_555 n
Dm10b Dm9a Dm10b 93.4613 1_555 2_555 n
Dm10b Dm9a Dm10b 93.4613 1_555 3_555 n
Dm10b Dm9a Dm10b 93.4613 2_555 3_555 n
Cm3 Dm9b Dm10a 54.5622 1_555 1_555 n
Cm3 Dm9b Dm10a 54.5622 1_555 2_555 n
Cm3 Dm9b Dm10a 54.5622 1_555 3_555 n
Dm10a Dm9b Dm10a 89.7545 1_555 2_555 n
Dm10a Dm9b Dm10a 89.7545 1_555 3_555 n
Dm10a Dm9b Dm10a 89.7545 2_555 3_555 n
Cm3 Dm10a Dm9b 54.5026 1_555 1_555 n
Cm3 Dm10a Dm10b 68.7658 1_555 1_555 n
Dm9b Dm10a Dm10b 123.2683 1_555 1_555 n
Cm3 Dm10b Dm9a 56.0845 1_555 1_555 n
Cm3 Dm10b Dm10a 68.8621 1_555 1_555 n
Dm9a Dm10b Dm10a 124.9465 1_555 1_555 n
Dm13 Cm4 Dm14 109.3999 1_555 1_555 n
Dm13 Cm4 Dm14 109.4 1_555 4_556 n
Dm13 Cm4 Dm15 109.3762 1_555 1_555 n
Dm13 Cm4 Dm15 109.3762 1_555 4_556 n
Dm13 Cm4 Dm15 109.3762 1_555 13_555 n
Dm13 Cm4 Dm15 109.3762 1_555 16_556 n
Dm14 Cm4 Dm14 141.2003 1_555 4_556 n
Dm14 Cm4 Dm15 109.6252 1_555 1_555 n
Dm14 Cm4 Dm15 56.2019 1_555 4_556 n
Dm14 Cm4 Dm15 109.6252 1_555 13_555 n
Dm14 Cm4 Dm15 56.2019 1_555 16_556 n
Dm14 Cm4 Dm15 56.2019 4_556 1_555 n
Dm14 Cm4 Dm15 109.6253 4_556 4_556 n
Dm14 Cm4 Dm15 56.2019 4_556 13_555 n
Dm14 Cm4 Dm15 109.6253 4_556 16_556 n
Dm15 Cm4 Dm15 56.4478 1_555 4_556 n
Dm15 Cm4 Dm15 109.4239 1_555 13_555 n
Dm15 Cm4 Dm15 141.2475 1_555 16_556 n
Dm15 Cm4 Dm15 141.2475 4_556 13_555 n
Dm15 Cm4 Dm15 109.4239 4_556 16_556 n
Dm15 Cm4 Dm15 56.4478 13_555 16_556 n
C1a2 Dm13 C1a2 57.6209 12_566 22_656 n
C1a2 Dm13 C1a2 114.522 12_566 -10_565 n
C1a2 Dm13 C1a2 151.5849 12_566 -24_655 n
C1a2 Dm13 O1a2 49.4183 12_566 12_566 n
C1a2 Dm13 O1a2 37.8362 12_566 22_656 n
C1a2 Dm13 O1a2 114.6519 12_566 -10_565 n
C1a2 Dm13 O1a2 106.133 12_566 -24_655 n
C1a2 Dm13 Cm4 104.2075 12_566 1_555 n
C1a2 Dm13 C1a2 151.5849 22_656 -10_565 n
C1a2 Dm13 C1a2 114.522 22_656 -24_655 n
C1a2 Dm13 O1a2 37.8362 22_656 12_566 n
C1a2 Dm13 O1a2 49.4183 22_656 22_656 n
C1a2 Dm13 O1a2 106.133 22_656 -10_565 n
C1a2 Dm13 O1a2 114.6519 22_656 -24_655 n
C1a2 Dm13 Cm4 104.2075 22_656 1_555 n
C1a2 Dm13 C1a2 57.6208 -10_565 -24_655 n
C1a2 Dm13 O1a2 114.6519 -10_565 12_566 n
C1a2 Dm13 O1a2 106.133 -10_565 22_656 n
C1a2 Dm13 O1a2 49.4183 -10_565 -10_565 n
C1a2 Dm13 O1a2 37.8362 -10_565 -24_655 n
C1a2 Dm13 Cm4 104.2075 -10_565 1_555 n
C1a2 Dm13 O1a2 106.133 -24_655 12_566 n
C1a2 Dm13 O1a2 114.6519 -24_655 22_656 n
C1a2 Dm13 O1a2 37.8362 -24_655 -10_565 n
C1a2 Dm13 O1a2 49.4183 -24_655 -24_655 n
C1a2 Dm13 Cm4 104.2075 -24_655 1_555 n
O1a2 Dm13 O1a2 16.6122 12_566 22_656 n
O1a2 Dm13 O1a2 78.7857 12_566 -10_565 n
O1a2 Dm13 O1a2 81.2142 12_566 -24_655 n
O1a2 Dm13 Cm4 139.393 12_566 1_555 n
O1a2 Dm13 O1a2 81.2142 22_656 -10_565 n
O1a2 Dm13 O1a2 78.7857 22_656 -24_655 n
O1a2 Dm13 Cm4 139.393 22_656 1_555 n
O1a2 Dm13 O1a2 16.6122 -10_565 -24_655 n
O1a2 Dm13 Cm4 139.393 -10_565 1_555 n
O1a2 Dm13 Cm4 139.393 -24_655 1_555 n
O4d Dm14 O4d 49.3365 -11_556 -20_556 n
O4d Dm14 H6d 32.579 -11_556 4_556 n
O4d Dm14 H6d 60.2864 -11_556 16_556 n
O4d Dm14 Cm4 151.304 -11_556 1_555 n
O4d Dm14 Dm15 137.2958 -11_556 4_556 n
O4d Dm14 Dm15 90.6403 -11_556 16_556 n
O4d Dm14 H6d 60.2864 -20_556 4_556 n
O4d Dm14 H6d 32.579 -20_556 16_556 n
O4d Dm14 Cm4 151.304 -20_556 1_555 n
O4d Dm14 Dm15 90.6403 -20_556 4_556 n
O4d Dm14 Dm15 137.2958 -20_556 16_556 n
H6d Dm14 H6d 49.1252 4_556 16_556 n
H6d Dm14 Cm4 148.2389 4_556 1_555 n
H6d Dm14 Dm15 144.44 4_556 4_556 n
H6d Dm14 Dm15 95.3203 4_556 16_556 n
H6d Dm14 Cm4 148.2389 16_556 1_555 n
H6d Dm14 Dm15 95.3203 16_556 4_556 n
H6d Dm14 Dm15 144.44 16_556 16_556 n
Cm4 Dm14 Dm15 61.9624 1_555 4_556 n
Cm4 Dm14 Dm15 61.9624 1_555 16_556 n
Dm15 Dm14 Dm15 120.2186 4_556 16_556 n
C62 Dm15 Hme22 43.4646 -20_556 -20_556 n
C62 Dm15 Hme32 33.3681 -20_556 15_555 n
C62 Dm15 Hme32 44.3607 -20_556 -20_556 n
C62 Dm15 Dme22 43.4646 -20_556 -20_556 n
C62 Dm15 Dme32 33.3681 -20_556 15_555 n
C62 Dm15 Dme32 44.3607 -20_556 -20_556 n
C62 Dm15 O4d 102.8846 -20_556 15_555 n
C62 Dm15 H6d 105.395 -20_556 13_555 n
C62 Dm15 Cm4 144.3661 -20_556 1_555 n
C62 Dm15 Dm14 147.8984 -20_556 4_556 n
C62 Dm15 Dm15 92.062 -20_556 4_556 n
Hme22 Dm15 Hme32 72.8792 -20_556 15_555 n
Hme22 Dm15 Hme32 86.8665 -20_556 -20_556 n
Hme22 Dm15 Dme22 0.0 -20_556 -20_556 n
Hme22 Dm15 Dme32 72.8792 -20_556 15_555 n
Hme22 Dm15 Dme32 86.8665 -20_556 -20_556 n
Hme22 Dm15 O4d 59.6291 -20_556 15_555 n
Hme22 Dm15 H6d 64.3213 -20_556 13_555 n
Hme22 Dm15 Cm4 163.5132 -20_556 1_555 n
Hme22 Dm15 Dm14 106.1098 -20_556 4_556 n
Hme22 Dm15 Dm15 133.0144 -20_556 4_556 n
Hme32 Dm15 Hme32 16.2804 15_555 -20_556 n
Hme32 Dm15 Dme22 72.8792 15_555 -20_556 n
Hme32 Dm15 Dme32 0.0 15_555 15_555 n
Hme32 Dm15 Dme32 16.2804 15_555 -20_556 n
Hme32 Dm15 O4d 130.9458 15_555 15_555 n
Hme32 Dm15 H6d 122.3376 15_555 13_555 n
Hme32 Dm15 Cm4 111.396 15_555 1_555 n
Hme32 Dm15 Dm14 149.988 15_555 4_556 n
Hme32 Dm15 Dm15 71.9921 15_555 4_556 n
Hme32 Dm15 Dme22 86.8665 -20_556 -20_556 n
Hme32 Dm15 Dme32 16.2804 -20_556 15_555 n
Hme32 Dm15 Dme32 0.0 -20_556 -20_556 n
Hme32 Dm15 O4d 146.2482 -20_556 15_555 n
Hme32 Dm15 H6d 138.2241 -20_556 13_555 n
Hme32 Dm15 Cm4 100.2261 -20_556 1_555 n
Hme32 Dm15 Dm14 154.0517 -20_556 4_556 n
Hme32 Dm15 Dm15 55.7118 -20_556 4_556 n
Dme22 Dm15 Dme32 72.8792 -20_556 15_555 n
Dme22 Dm15 Dme32 86.8665 -20_556 -20_556 n
Dme22 Dm15 O4d 59.6291 -20_556 15_555 n
Dme22 Dm15 H6d 64.3213 -20_556 13_555 n
Dme22 Dm15 Cm4 163.5132 -20_556 1_555 n
Dme22 Dm15 Dm14 106.1098 -20_556 4_556 n
Dme22 Dm15 Dm15 133.0144 -20_556 4_556 n
Dme32 Dm15 Dme32 16.2804 15_555 -20_556 n
Dme32 Dm15 O4d 130.9458 15_555 15_555 n
Dme32 Dm15 H6d 122.3376 15_555 13_555 n
Dme32 Dm15 Cm4 111.396 15_555 1_555 n
Dme32 Dm15 Dm14 149.988 15_555 4_556 n
Dme32 Dm15 Dm15 71.9921 15_555 4_556 n
Dme32 Dm15 O4d 146.2482 -20_556 15_555 n
Dme32 Dm15 H6d 138.2241 -20_556 13_555 n
Dme32 Dm15 Cm4 100.2261 -20_556 1_555 n
Dme32 Dm15 Dm14 154.0517 -20_556 4_556 n
Dme32 Dm15 Dm15 55.7118 -20_556 4_556 n
O4d Dm15 H6d 24.2013 15_555 13_555 n
O4d Dm15 Cm4 111.1396 15_555 1_555 n
O4d Dm15 Dm14 49.8042 15_555 4_556 n
O4d Dm15 Dm15 152.7686 15_555 4_556 n
H6d Dm15 Cm4 101.5339 13_555 1_555 n
H6d Dm15 Dm14 42.5786 13_555 4_556 n
H6d Dm15 Dm15 162.4417 13_555 4_556 n
Cm4 Dm15 Dm14 61.8358 1_555 4_556 n
Cm4 Dm15 Dm15 61.7761 1_555 4_556 n
Dm14 Dm15 Dm15 119.8908 4_556 4_556 n

loop_
_geom_bond_atom_site_label_1
_geom_bond_atom_site_label_2
_geom_bond_distance
_geom_bond_site_symmetry_2
_geom_bond_publ_flag
Co1 Co2 2.76216 1_555 n
Co1 O2 1.88537 3_555 n
Co1 O2 1.88536 24_566 n
Co1 O2 1.88537 -9_655 n
Co1 O2 1.88536 -13_666 n
Co1 O4d 2.32478 6_565 n
Co1 O4d 2.32478 8_665 n
Co1 O4d 2.32478 -16_665 n
Co1 O4d 2.32478 -22_565 n
Co1 Cm4 2.19845 11_665 n
Co1 Dm14 2.10114 11_665 n
Co1 Dm14 2.10114 -7_565 n
Co1 Dm15 2.10179 11_665 n
Co1 Dm15 2.10179 23_665 n
Co1 Dm15 2.10179 -7_565 n
Co1 Dm15 2.10179 -19_565 n
Co2 Co1 2.76216 1_555 n
Co2 O1 1.85224 3_555 n
Co2 O1 1.85224 24_566 n
Co2 O1 1.85224 -9_655 n
Co2 O1 1.85224 -13_666 n
Co2 N1a 2.07444 109_556 n
C1 C2 1.58227 1_555 n
C1 O1 1.29871 1_555 n
C1 O2 1.30138 1_555 n
C2 C1 1.58227 1_555 n
C2 C3 1.39636 1_555 n
C2 C4 1.39088 1_555 n
C3 C2 1.39636 1_555 n
C3 C2 1.39636 15_555 n
C3 H1 1.0879 1_555 n
C4 C2 1.39088 1_555 n
C4 C5 1.39345 1_555 n
C4 H2 1.08885 1_555 n
C5 C4 1.39345 1_555 n
C5 C4 1.39345 15_555 n
C5 C6 1.39089 1_555 n
C5 Hme1 2.03716 1_555 n
C5 Hme1 2.03716 15_555 n
C5 Hme3 2.03712 1_555 n
C5 Dme1 2.03716 1_555 n
C5 Dme1 2.03716 15_555 n
C5 Dme3 2.03712 1_555 n
C6 C5 1.39089 1_555 n
C6 Hme1 1.0897 1_555 n
C6 Hme1 1.0897 15_555 n
C6 Hme3 1.0873 1_555 n
C6 Dme1 1.0897 1_555 n
C6 Dme1 1.0897 15_555 n
C6 Dme3 1.0873 1_555 n
O1 Co2 1.85224 2_555 n
O1 C1 1.29871 1_555 n
O2 Co1 1.88537 2_555 n
O2 C1 1.30138 1_555 n
O2 Hme22 1.88793 4_556 n
O2 Dme22 1.88793 4_556 n
O2 O4d 1.9295 12_566 n
H1 C3 1.0879 1_555 n
H1 H12 1.63856 1_555 n
H1 H12 1.63856 15_555 n
H1 C1d 2.06896 -5_566 n
H1 C1d 2.06896 -17_566 n
H1 H1d 1.3206 -5_566 n
H1 H1d 1.3206 -17_566 n
H1 H4d 1.40867 9_566 n
H1 H4d 1.40867 24_566 n
H1 H7d 1.82801 12_566 n
H1 H7d 1.82801 21_566 n
H2 C4 1.08885 1_555 n
Hme1 C5 2.03716 1_555 n
Hme1 C6 1.0897 1_555 n
Hme1 Hme1 1.78131 15_555 n
Hme1 Hme3 1.76989 1_555 n
Hme1 Dme1 1.78131 15_555 n
Hme1 Dme3 1.76989 1_555 n
Hme3 C5 2.03712 1_555 n
Hme3 C6 1.0873 1_555 n
Hme3 Hme1 1.76989 1_555 n
Hme3 Hme1 1.76989 15_555 n
Hme3 Dme1 1.76989 1_555 n
Hme3 Dme1 1.76989 15_555 n
Dme1 C5 2.03716 1_555 n
Dme1 C6 1.0897 1_555 n
Dme1 Hme1 1.78131 15_555 n
Dme1 Hme3 1.76989 1_555 n
Dme1 Dme1 1.78131 15_555 n
Dme1 Dme3 1.76989 1_555 n
Dme3 C5 2.03712 1_555 n
Dme3 C6 1.0873 1_555 n
Dme3 Hme1 1.76989 1_555 n
Dme3 Hme1 1.76989 15_555 n
Dme3 Dme1 1.76989 1_555 n
Dme3 Dme1 1.76989 15_555 n
C1a2 C1a2 1.66293 15_555 n
C1a2 C1a2 1.51637 -16_665 n
C1a2 C2a2 1.51989 1_555 n
C1a2 C4a2 1.73542 4_556 n
C1a2 O1a2 1.19961 1_555 n
C1a2 O1a2 2.12593 4_556 n
C1a2 O1a2 2.02925 -13_666 n
C1a2 O1a2 1.01848 -16_665 n
C1a2 O2a2 1.19925 1_555 n
C1a2 O2a2 1.90403 11_665 n
C1a2 O2a2 1.23392 15_555 n
C1a2 O2a2 1.86119 -16_665 n
C1a2 H2a2 0.91384 4_556 n
C1a2 H2a2 1.34536 18_565 n
C1a2 Hme32 1.99481 21_566 n
C1a2 Dme32 1.99481 21_566 n
C1a2 C2d 2.03867 24_566 n
C1a2 C3d 2.20103 21_566 n
C1a2 H2d 1.59375 -17_566 n
C1a2 H5d 1.31481 9_566 n
C1a2 H5d 1.48237 24_566 n
C1a2 H6d 1.92033 24_566 n
C1a2 Cm4 2.10938 12_566 n
C1a2 Dm13 1.57328 12_566 n
C1a2 Dm14 1.98959 -10_565 n
C1a2 Dm15 1.99136 12_566 n
C1b2 C1b2 1.26834 15_555 n
C1b2 C1b2 1.76978 -10_565 n
C1b2 C2b2 1.52066 1_555 n
C1b2 C2b2 1.41344 15_555 n
C1b2 C4b2 1.84351 4_556 n
C1b2 C4b2 2.08411 15_555 n
C1b2 C4b2 1.6876 18_565 n
C1b2 O1b2 1.2014 1_555 n
C1b2 O1b2 1.568 15_555 n
C1b2 O1b2 1.93835 -10_565 n
C1b2 O2b2 1.19932 1_555 n
C1b2 O2b2 2.19325 -10_565 n
C1b2 H2b2 1.1534 4_556 n
C1b2 H2b2 1.5271 12_566 n
C1b2 H2b2 1.53852 18_565 n
C1b2 H2b2 2.0938 21_566 n
C1b2 Hme12 1.90005 4_556 n
C1b2 Hme12 2.02234 12_566 n
C1b2 Dme12 1.90005 4_556 n
C1b2 Dme12 2.02234 12_566 n
C1b2 Dm1 1.75627 21_566 n
C2a2 C1a2 1.51989 1_555 n
C2a2 C2a2 1.41902 4_556 n
C2a2 C2a2 1.65166 15_555 n
C2a2 C32 1.40179 1_555 n
C2a2 C32 1.54703 15_555 n
C2a2 C4a2 1.39734 1_555 n
C2a2 C4a2 0.3776 4_556 n
C2a2 C4a2 1.47386 18_565 n
C2a2 C52 1.5667 4_556 n
C2a2 C52 1.34961 18_565 n
C2a2 C52 2.11389 21_566 n
C2a2 C62 1.3386 18_565 n
C2a2 C62 1.84035 21_566 n
C2a2 O1a2 2.08819 -16_665 n
C2a2 H12 1.82187 15_555 n
C2a2 H2a2 1.05779 4_556 n
C2a2 H2a2 1.44472 18_565 n
C2a2 Hme22 1.77058 18_565 n
C2a2 Hme32 1.28504 18_565 n
C2a2 Hme32 1.06877 21_566 n
C2a2 Dme22 1.77058 18_565 n
C2a2 Dme32 1.28504 18_565 n
C2a2 Dme32 1.06877 21_566 n
C2a2 H2d 1.86663 -17_566 n
C2a2 H5d 1.8067 9_566 n
C2a2 H5d 1.93124 24_566 n
C2a2 Dm15 1.83681 12_566 n
C2b2 C1b2 1.52066 1_555 n
C2b2 C1b2 1.41344 15_555 n
C2b2 C2b2 1.85748 4_556 n
C2b2 C2b2 0.24803 15_555 n
C2b2 C2b2 2.04041 18_565 n
C2b2 C2b2 2.20824 -10_565 n
C2b2 C2b2 2.04041 -20_556 n
C2b2 C32 1.39947 1_555 n
C2b2 C32 1.42227 15_555 n
C2b2 C4b2 1.40224 1_555 n
C2b2 C4b2 0.62981 4_556 n
C2b2 C4b2 1.90216 12_566 n
C2b2 C4b2 1.5396 15_555 n
C2b2 C4b2 0.71016 18_565 n
C2b2 C4b2 1.79281 21_566 n
C2b2 C52 1.18516 4_556 n
C2b2 C52 1.14435 18_565 n
C2b2 C52 2.18508 21_566 n
C2b2 C62 2.04706 4_556 n
C2b2 C62 1.86964 18_565 n
C2b2 O2b2 2.18148 15_555 n
C2b2 H2b2 1.21492 4_556 n
C2b2 H2b2 1.65104 12_566 n
C2b2 H2b2 1.1284 18_565 n
C2b2 H2b2 1.52468 21_566 n
C2b2 Hme12 1.88919 18_565 n
C2b2 Hme12 2.01804 21_566 n
C2b2 Dme12 1.88919 18_565 n
C2b2 Dme12 2.01804 21_566 n
C32 C2a2 1.40179 1_555 n
C32 C2a2 1.54703 15_555 n
C32 C2b2 1.39947 1_555 n
C32 C2b2 1.42227 15_555 n
C32 C32 0.25931 15_555 n
C32 C4a2 1.43646 4_556 n
C32 C4a2 1.54339 18_565 n
C32 C4b2 1.83507 4_556 n
C32 C4b2 1.86549 18_565 n
C32 C52 0.80017 4_556 n
C32 C52 0.73545 18_565 n
C32 C62 1.53123 4_556 n
C32 C62 1.27208 18_565 n
C32 C62 2.23127 21_566 n
C32 H12 1.0869 1_555 n
C32 H12 0.98458 15_555 n
C32 H2a2 2.04393 4_556 n
C32 H2a2 2.08079 18_565 n
C32 Hme12 2.01864 18_565 n
C32 Hme22 1.70509 4_556 n
C32 Hme22 1.50666 18_565 n
C32 Hme32 2.08688 12_566 n
C32 Hme32 1.8496 21_566 n
C32 Dme12 2.01864 18_565 n
C32 Dme22 1.70509 4_556 n
C32 Dme22 1.50666 18_565 n
C32 Dme32 2.08688 12_566 n
C32 Dme32 1.8496 21_566 n
C32 H2d 2.02804 -5_566 n
C32 H2d 1.9351 -17_566 n
C32 H5d 1.96773 9_566 n
C32 H5d 1.98621 24_566 n
C32 H7d 1.83981 12_566 n
C32 H7d 1.86702 21_566 n
C4a2 C1a2 1.73542 4_556 n
C4a2 C2a2 1.39734 1_555 n
C4a2 C2a2 0.3776 4_556 n
C4a2 C2a2 1.47386 -20_556 n
C4a2 C32 1.43646 4_556 n
C4a2 C32 1.54339 -20_556 n
C4a2 C4a2 1.27552 4_556 n
C4a2 C4a2 1.22888 21_566 n
C4a2 C52 1.39947 1_555 n
C4a2 C52 1.96644 18_565 n
C4a2 C52 1.21962 21_566 n
C4a2 C62 1.95738 18_565 n
C4a2 C62 1.54842 21_566 n
C4a2 H12 2.03135 -20_556 n
C4a2 H2a2 1.08913 1_555 n
C4a2 H2a2 2.0902 4_556 n
C4a2 H2a2 1.38081 21_566 n
C4a2 Hme22 2.08192 21_566 n
C4a2 Hme32 1.35471 18_565 n
C4a2 Hme32 1.51421 21_566 n
C4a2 Dme22 2.08192 21_566 n
C4a2 Dme32 1.35471 18_565 n
C4a2 Dme32 1.51421 21_566 n
C4a2 H5d 2.03335 6_565 n
C4b2 C1b2 1.84351 4_556 n
C4b2 C1b2 2.08411 15_555 n
C4b2 C1b2 1.6876 -20_556 n
C4b2 C2b2 1.40224 1_555 n
C4b2 C2b2 0.62981 4_556 n
C4b2 C2b2 1.90216 12_566 n
C4b2 C2b2 1.5396 15_555 n
C4b2 C2b2 1.79281 21_566 n
C4b2 C2b2 0.71016 -20_556 n
C4b2 C32 1.83507 4_556 n
C4b2 C32 1.86549 -20_556 n
C4b2 C4b2 0.84503 4_556 n
C4b2 C4b2 1.68594 12_566 n
C4b2 C4b2 1.62911 15_555 n
C4b2 C4b2 1.19214 18_565 n
C4b2 C4b2 0.43405 21_566 n
C4b2 C4b2 1.45888 -10_565 n
C4b2 C4b2 1.19214 -20_556 n
C4b2 C52 1.40014 1_555 n
C4b2 C52 1.99871 4_556 n
C4b2 C52 1.83585 18_565 n
C4b2 C52 1.3394 21_566 n
C4b2 C52 2.16376 -10_565 n
C4b2 C62 2.1467 21_566 n
C4b2 H2b2 1.08704 1_555 n
C4b2 H2b2 1.62381 4_556 n
C4b2 H2b2 1.86078 12_566 n
C4b2 H2b2 1.95379 15_555 n
C4b2 H2b2 1.14244 18_565 n
C4b2 H2b2 0.90932 21_566 n
C4b2 H2b2 1.41683 -10_565 n
C4b2 H2b2 1.82729 -20_556 n
C52 C2a2 1.5667 4_556 n
C52 C2a2 2.11389 21_566 n
C52 C2a2 1.34961 -20_556 n
C52 C2b2 1.18516 4_556 n
C52 C2b2 2.18508 21_566 n
C52 C2b2 1.14435 -20_556 n
C52 C32 0.80017 4_556 n
C52 C32 0.73545 -20_556 n
C52 C4a2 1.39947 1_555 n
C52 C4a2 1.21962 21_566 n
C52 C4a2 1.96644 -20_556 n
C52 C4b2 1.40014 1_555 n
C52 C4b2 1.99871 4_556 n
C52 C4b2 1.3394 21_566 n
C52 C4b2 2.16376 -10_565 n
C52 C4b2 1.83585 -20_556 n
C52 C52 2.15362 18_565 n
C52 C52 0.38332 21_566 n
C52 C52 1.86545 -10_565 n
C52 C52 2.15362 -20_556 n
C52 C62 1.38966 1_555 n
C52 C62 1.73351 21_566 n
C52 C62 2.00699 -10_565 n
C52 H12 1.69103 4_556 n
C52 H12 1.78126 -20_556 n
C52 Hme12 2.03816 1_555 n
C52 Hme22 2.04038 1_555 n
C52 Hme32 2.03794 1_555 n
C52 Hme32 1.86654 -10_565 n
C52 Dme12 2.03816 1_555 n
C52 Dme22 2.04038 1_555 n
C52 Dme32 2.03794 1_555 n
C52 Dme32 1.86654 -10_565 n
C62 C2a2 1.84035 21_566 n
C62 C2a2 1.3386 -20_556 n
C62 C2b2 2.04706 4_556 n
C62 C2b2 1.86964 -20_556 n
C62 C32 1.53123 4_556 n
C62 C32 2.23127 21_566 n
C62 C32 1.27208 -20_556 n
C62 C4a2 1.54842 21_566 n
C62 C4a2 1.95738 -20_556 n
C62 C4b2 2.1467 21_566 n
C62 C52 1.38966 1_555 n
C62 C52 1.73351 21_566 n
C62 C52 2.00699 -10_565 n
C62 C62 1.12405 -10_565 n
C62 H12 1.40312 4_556 n
C62 H12 2.06367 -20_556 n
C62 Hme12 1.08798 1_555 n
C62 Hme12 1.21999 -10_565 n
C62 Hme22 1.09259 1_555 n
C62 Hme32 1.08969 1_555 n
C62 Hme32 0.88555 -10_565 n
C62 Dme12 1.08798 1_555 n
C62 Dme12 1.21999 -10_565 n
C62 Dme22 1.09259 1_555 n
C62 Dme32 1.08969 1_555 n
C62 Dme32 0.88555 -10_565 n
C62 H2d 2.01091 -7_565 n
C62 Dm15 1.88233 15_555 n
C62 Dm15 1.55084 18_565 n
O1a2 C1a2 1.19961 1_555 n
O1a2 C1a2 2.12593 4_556 n
O1a2 C1a2 2.02925 -13_666 n
O1a2 C1a2 1.01848 -16_665 n
O1a2 C2a2 2.08819 -16_665 n
O1a2 O1a2 1.16391 4_556 n
O1a2 O1a2 1.19369 -13_666 n
O1a2 O1a2 0.26494 -16_665 n
O1a2 O2a2 2.11725 1_555 n
O1a2 O2a2 2.06938 11_665 n
O1a2 O2a2 2.15633 15_555 n
O1a2 O2a2 2.03194 -16_665 n
O1a2 H2a2 1.85966 4_556 n
O1a2 H2a2 1.6151 -13_666 n
O1a2 Cm4 1.86528 12_566 n
O1a2 Dm13 0.917 12_566 n
O1b2 C1b2 1.2014 1_555 n
O1b2 C1b2 1.568 15_555 n
O1b2 C1b2 1.93835 -10_565 n
O1b2 O1b2 0.80046 15_555 n
O1b2 O1b2 1.95706 18_565 n
O1b2 O1b2 1.30741 -10_565 n
O1b2 O1b2 1.95706 -20_556 n
O1b2 O2b2 2.11951 1_555 n
O1b2 H2b2 1.47621 4_556 n
O1b2 H2b2 1.70857 12_566 n
O1b2 H2b2 1.68329 18_565 n
O1b2 H2b2 2.05286 21_566 n
O1b2 Dm1 2.06671 21_566 n
O1b2 Dm3 2.02615 -20_556 n
O2a2 C1a2 1.19925 1_555 n
O2a2 C1a2 1.23392 15_555 n
O2a2 C1a2 1.90403 -6_656 n
O2a2 C1a2 1.86119 -16_665 n
O2a2 O1a2 2.11725 1_555 n
O2a2 O1a2 2.15633 15_555 n
O2a2 O1a2 2.06938 -6_656 n
O2a2 O1a2 2.03194 -16_665 n
O2a2 O2a2 1.36206 11_665 n
O2a2 O2a2 0.05073 15_555 n
O2a2 O2a2 1.38672 19_656 n
O2a2 O2a2 1.36206 -6_656 n
O2a2 O2a2 1.33598 -16_665 n
O2a2 H2a2 1.61224 4_556 n
O2a2 H2a2 1.62144 18_565 n
O2a2 N1d 2.04863 9_566 n
O2a2 C1d 1.95886 -5_566 n
O2a2 C1d 1.94795 -17_566 n
O2a2 C2d 1.455 9_566 n
O2a2 C2d 2.12192 12_566 n
O2a2 C2d 2.1527 21_566 n
O2a2 C2d 1.44138 24_566 n
O2a2 C3d 1.697 12_566 n
O2a2 C3d 1.67921 21_566 n
O2a2 H2d 1.51072 -5_566 n
O2a2 H2d 1.48667 -17_566 n
O2a2 H5d 0.92257 9_566 n
O2a2 H5d 0.93028 24_566 n
O2a2 H6d 1.94824 9_566 n
O2a2 H6d 1.90976 24_566 n
O2a2 H7d 1.8013 12_566 n
O2a2 H7d 1.80677 21_566 n
O2b2 C1b2 1.19932 1_555 n
O2b2 C1b2 2.19325 -10_565 n
O2b2 C2b2 2.18148 15_555 n
O2b2 O1b2 2.11951 1_555 n
O2b2 O2b2 1.90531 -10_565 n
O2b2 Hme12 1.54032 4_556 n
O2b2 Hme12 1.69971 12_566 n
O2b2 Dme12 1.54032 4_556 n
O2b2 Dme12 1.69971 12_566 n
O2b2 Cm1 2.09719 21_566 n
O2b2 Dm1 1.2439 21_566 n
H12 H1 1.63856 1_555 n
H12 C2a2 1.82187 15_555 n
H12 C32 1.0869 1_555 n
H12 C32 0.98458 15_555 n
H12 C4a2 2.03135 18_565 n
H12 C52 1.69103 4_556 n
H12 C52 1.78126 18_565 n
H12 C62 1.40312 4_556 n
H12 C62 2.06367 18_565 n
H12 H12 0.81737 15_555 n
H12 Hme22 0.84169 4_556 n
H12 Hme22 1.64844 18_565 n
H12 Hme32 1.95145 12_566 n
H12 Dme22 0.84169 4_556 n
H12 Dme22 1.64844 18_565 n
H12 Dme32 1.95145 12_566 n
H12 C1d 1.78854 -5_566 n
H12 C1d 1.97115 -17_566 n
H12 C2d 1.76276 9_566 n
H12 C2d 1.93473 24_566 n
H12 C3d 1.81016 12_566 n
H12 C3d 2.06017 21_566 n
H12 O4d 2.03967 12_566 n
H12 H1d 1.71432 -5_566 n
H12 H1d 1.53269 -17_566 n
H12 H2d 1.28261 -5_566 n
H12 H2d 1.67517 -17_566 n
H12 H4d 1.55645 9_566 n
H12 H4d 1.62027 24_566 n
H12 H5d 1.66583 9_566 n
H12 H5d 1.59519 24_566 n
H12 H7d 1.19204 12_566 n
H12 H7d 1.05026 21_566 n
H2a2 C1a2 0.91384 4_556 n
H2a2 C1a2 1.34536 -20_556 n
H2a2 C2a2 1.05779 4_556 n
H2a2 C2a2 1.44472 -20_556 n
H2a2 C32 2.04393 4_556 n
H2a2 C32 2.08079 -20_556 n
H2a2 C4a2 1.08913 1_555 n
H2a2 C4a2 2.0902 4_556 n
H2a2 C4a2 1.38081 21_566 n
H2a2 O1a2 1.85966 4_556 n
H2a2 O1a2 1.6151 -13_666 n
H2a2 O2a2 1.61224 4_556 n
H2a2 O2a2 1.62144 -20_556 n
H2a2 H2a2 0.58625 21_566 n
H2a2 H2d 1.90511 -19_565 n
H2a2 H5d 1.47879 6_565 n
H2a2 H5d 1.53364 -22_565 n
H2b2 C1b2 1.1534 4_556 n
H2b2 C1b2 1.5271 12_566 n
H2b2 C1b2 2.0938 21_566 n
H2b2 C1b2 1.53852 -20_556 n
H2b2 C2b2 1.21492 4_556 n
H2b2 C2b2 1.65104 12_566 n
H2b2 C2b2 1.52468 21_566 n
H2b2 C2b2 1.1284 -20_556 n
H2b2 C4b2 1.08704 1_555 n
H2b2 C4b2 1.62381 4_556 n
H2b2 C4b2 1.86078 12_566 n
H2b2 C4b2 1.95379 15_555 n
H2b2 C4b2 1.82729 18_565 n
H2b2 C4b2 0.90932 21_566 n
H2b2 C4b2 1.41683 -10_565 n
H2b2 C4b2 1.14244 -20_556 n
H2b2 O1b2 1.47621 4_556 n
H2b2 O1b2 1.70857 12_566 n
H2b2 O1b2 2.05286 21_566 n
H2b2 O1b2 1.68329 -20_556 n
H2b2 H2b2 1.72195 4_556 n
H2b2 H2b2 1.81259 12_566 n
H2b2 H2b2 1.61783 15_555 n
H2b2 H2b2 1.2817 18_565 n
H2b2 H2b2 0.81737 21_566 n
H2b2 H2b2 0.56601 -10_565 n
H2b2 H2b2 1.2817 -20_556 n
Hme12 C1b2 1.90005 4_556 n
Hme12 C1b2 2.02234 12_566 n
Hme12 C2b2 2.01804 21_566 n
Hme12 C2b2 1.88919 -20_556 n
Hme12 C32 2.01864 -20_556 n
Hme12 C52 2.03816 1_555 n
Hme12 C62 1.08798 1_555 n
Hme12 C62 1.21999 -10_565 n
Hme12 O2b2 1.54032 4_556 n
Hme12 O2b2 1.69971 12_566 n
Hme12 Hme12 0.27105 -10_565 n
Hme12 Hme22 1.77401 1_555 n
Hme12 Hme32 1.77209 1_555 n
Hme12 Hme32 1.74444 -10_565 n
Hme12 Dme12 0.27105 -10_565 n
Hme12 Dme22 1.77401 1_555 n
Hme12 Dme32 1.77209 1_555 n
Hme12 Dme32 1.74444 -10_565 n
Hme22 O2 1.88793 4_556 n
Hme22 C2a2 1.77058 -20_556 n
Hme22 C32 1.70509 4_556 n
Hme22 C32 1.50666 -20_556 n
Hme22 C4a2 2.08192 21_566 n
Hme22 C52 2.04038 1_555 n
Hme22 C62 1.09259 1_555 n
Hme22 H12 0.84169 4_556 n
Hme22 H12 1.64844 -20_556 n
Hme22 Hme12 1.77401 1_555 n
Hme22 Hme32 1.77577 1_555 n
Hme22 Hme32 1.45733 -10_565 n
Hme22 Dme12 1.77401 1_555 n
Hme22 Dme32 1.77577 1_555 n
Hme22 Dme32 1.45733 -10_565 n
Hme22 C1d 1.83024 -7_565 n
Hme22 C2d 1.79547 6_565 n
Hme22 C3d 1.75393 -10_565 n
Hme22 O4d 1.47618 -10_565 n
Hme22 H1d 1.69397 -19_565 n
Hme22 H2d 1.17806 -7_565 n
Hme22 H4d 1.81223 6_565 n
Hme22 H5d 1.95043 6_565 n
Hme22 H5d 1.76393 -22_565 n
Hme22 H6d 1.52568 6_565 n
Hme22 H7d 1.346 18_565 n
Hme22 H7d 1.66364 -10_565 n
Hme22 Dm14 1.9054 3_555 n
Hme22 Dm15 1.36142 18_565 n
Hme32 C1a2 1.99481 21_566 n
Hme32 C2a2 1.06877 21_566 n
Hme32 C2a2 1.28504 -20_556 n
Hme32 C32 2.08688 12_566 n
Hme32 C32 1.8496 21_566 n
Hme32 C4a2 1.51421 21_566 n
Hme32 C4a2 1.35471 -20_556 n
Hme32 C52 2.03794 1_555 n
Hme32 C52 1.86654 -10_565 n
Hme32 C62 1.08969 1_555 n
Hme32 C62 0.88555 -10_565 n
Hme32 H12 1.95145 12_566 n
Hme32 Hme12 1.77209 1_555 n
Hme32 Hme12 1.74444 -10_565 n
Hme32 Hme22 1.77577 1_555 n
Hme32 Hme22 1.45733 -10_565 n
Hme32 Hme32 0.35874 -10_565 n
Hme32 Dme12 1.77209 1_555 n
Hme32 Dme12 1.74444 -10_565 n
Hme32 Dme22 1.77577 1_555 n
Hme32 Dme22 1.45733 -10_565 n
Hme32 Dme32 0.35874 -10_565 n
Hme32 Cm4 1.75766 3_555 n
Hme32 Dm15 1.05728 15_555 n
Hme32 Dm15 1.21698 18_565 n
Dme12 C1b2 1.90005 4_556 n
Dme12 C1b2 2.02234 12_566 n
Dme12 C2b2 2.01804 21_566 n
Dme12 C2b2 1.88919 -20_556 n
Dme12 C32 2.01864 -20_556 n
Dme12 C52 2.03816 1_555 n
Dme12 C62 1.08798 1_555 n
Dme12 C62 1.21999 -10_565 n
Dme12 O2b2 1.54032 4_556 n
Dme12 O2b2 1.69971 12_566 n
Dme12 Hme12 0.27105 -10_565 n
Dme12 Hme22 1.77401 1_555 n
Dme12 Hme32 1.77209 1_555 n
Dme12 Hme32 1.74444 -10_565 n
Dme12 Dme12 0.27105 -10_565 n
Dme12 Dme22 1.77401 1_555 n
Dme12 Dme32 1.77209 1_555 n
Dme12 Dme32 1.74444 -10_565 n
Dme22 O2 1.88793 4_556 n
Dme22 C2a2 1.77058 -20_556 n
Dme22 C32 1.70509 4_556 n
Dme22 C32 1.50666 -20_556 n
Dme22 C4a2 2.08192 21_566 n
Dme22 C52 2.04038 1_555 n
Dme22 C62 1.09259 1_555 n
Dme22 H12 0.84169 4_556 n
Dme22 H12 1.64844 -20_556 n
Dme22 Hme12 1.77401 1_555 n
Dme22 Hme32 1.77577 1_555 n
Dme22 Hme32 1.45733 -10_565 n
Dme22 Dme12 1.77401 1_555 n
Dme22 Dme32 1.77577 1_555 n
Dme22 Dme32 1.45733 -10_565 n
Dme22 C1d 1.83024 -7_565 n
Dme22 C2d 1.79547 6_565 n
Dme22 C3d 1.75393 -10_565 n
Dme22 O4d 1.47618 -10_565 n
Dme22 H1d 1.69397 -19_565 n
Dme22 H2d 1.17806 -7_565 n
Dme22 H4d 1.81223 6_565 n
Dme22 H5d 1.95043 6_565 n
Dme22 H5d 1.76393 -22_565 n
Dme22 H6d 1.52568 6_565 n
Dme22 H7d 1.346 18_565 n
Dme22 H7d 1.66364 -10_565 n
Dme22 Dm14 1.9054 3_555 n
Dme22 Dm15 1.36142 18_565 n
Dme32 C1a2 1.99481 21_566 n
Dme32 C2a2 1.06877 21_566 n
Dme32 C2a2 1.28504 -20_556 n
Dme32 C32 2.08688 12_566 n
Dme32 C32 1.8496 21_566 n
Dme32 C4a2 1.51421 21_566 n
Dme32 C4a2 1.35471 -20_556 n
Dme32 C52 2.03794 1_555 n
Dme32 C52 1.86654 -10_565 n
Dme32 C62 1.08969 1_555 n
Dme32 C62 0.88555 -10_565 n
Dme32 H12 1.95145 12_566 n
Dme32 Hme12 1.77209 1_555 n
Dme32 Hme12 1.74444 -10_565 n
Dme32 Hme22 1.77577 1_555 n
Dme32 Hme22 1.45733 -10_565 n
Dme32 Hme32 0.35874 -10_565 n
Dme32 Dme12 1.77209 1_555 n
Dme32 Dme12 1.74444 -10_565 n
Dme32 Dme22 1.77577 1_555 n
Dme32 Dme22 1.45733 -10_565 n
Dme32 Dme32 0.35874 -10_565 n
Dme32 Cm4 1.75766 3_555 n
Dme32 Dm15 1.05728 15_555 n
Dme32 Dm15 1.21698 18_565 n
N1a Co2 2.07444 207_655 n
N1a C6N2 1.40055 1_555 n
N1a C6N2 1.40056 19_656 n
N1a C7N1 1.40165 1_555 n
N1a C7N1 1.40165 19_656 n
N1a C7N1 1.40165 -10_565 n
N1a C7N1 1.40165 -14_666 n
C6N2 N1a 1.40055 1_555 n
C6N2 C6N2 1.47691 214_554 n
C6N2 D4N3 1.09147 1_555 n
C6N2 D4N3 1.09147 -10_565 n
C6N2 D4N3 2.06883 214_554 n
C6N2 D4N3 2.06883 -219_463 n
C6N2 H4N3 1.09147 1_555 n
C6N2 H4N3 1.09147 -10_565 n
C6N2 H4N3 2.06883 214_554 n
C6N2 H4N3 2.06883 -219_463 n
C6N2 C7N1 2.21632 1_555 n
C6N2 C7N1 1.27956 19_656 n
C6N2 C7N1 2.21632 -10_565 n
C6N2 C7N1 1.27956 -14_666 n
C6N2 C7N1 1.95197 210_655 n
C6N2 C7N1 1.95197 -201_564 n
C6N2 D5N3 1.39014 19_656 n
C6N2 D5N3 1.39014 -14_666 n
C6N2 H5N3 1.39014 19_656 n
C6N2 H5N3 1.39014 -14_666 n
D4N3 C6N2 1.09147 1_555 n
D4N3 C6N2 2.06883 214_554 n
D4N3 D4N3 1.5944 -10_565 n
D4N3 H4N3 1.5944 -10_565 n
D4N3 C7N1 1.39023 19_656 n
D4N3 D5N3 0.58011 19_656 n
D4N3 H5N3 0.58011 19_656 n
H4N3 C6N2 1.09147 1_555 n
H4N3 C6N2 2.06883 214_554 n
H4N3 D4N3 1.5944 -10_565 n
H4N3 H4N3 1.5944 -10_565 n
H4N3 C7N1 1.39023 19_656 n
H4N3 D5N3 0.58011 19_656 n
H4N3 H5N3 0.58011 19_656 n
C7N1 N1a 1.40165 1_555 n
C7N1 C6N2 2.21632 1_555 n
C7N1 C6N2 1.27956 19_656 n
C7N1 C6N2 1.95197 210_655 n
C7N1 D4N3 1.39023 19_656 n
C7N1 H4N3 1.39023 19_656 n
C7N1 C7N1 1.27961 19_656 n
C7N1 C7N1 2.21622 -10_565 n
C7N1 C7N1 1.94988 210_655 n
C7N1 C7N1 1.47127 214_554 n
C7N1 D5N3 1.09057 1_555 n
C7N1 D5N3 2.06349 214_554 n
C7N1 D5N4 1.08977 1_555 n
C7N1 D5N4 1.38945 19_656 n
C7N1 D5N4 2.06508 214_554 n
C7N1 H5N3 1.09057 1_555 n
C7N1 H5N3 2.06349 214_554 n
C7N1 H5N4 1.08977 1_555 n
C7N1 H5N4 1.38945 19_656 n
C7N1 H5N4 2.06508 214_554 n
D5N3 C6N2 1.39014 19_656 n
D5N3 D4N3 0.58011 19_656 n
D5N3 H4N3 0.58011 19_656 n
D5N3 C7N1 1.09057 1_555 n
D5N3 C7N1 2.06349 214_554 n
D5N3 D5N4 1.59022 1_555 n
D5N3 H5N4 1.59022 1_555 n
D5N4 C7N1 1.08977 1_555 n
D5N4 C7N1 1.38945 19_656 n
D5N4 C7N1 2.06507 214_554 n
D5N4 D5N3 1.59022 1_555 n
D5N4 D5N4 0.58062 19_656 n
D5N4 H5N3 1.59022 1_555 n
D5N4 H5N4 0.58062 19_656 n
H5N3 C6N2 1.39014 19_656 n
H5N3 D4N3 0.58011 19_656 n
H5N3 H4N3 0.58011 19_656 n
H5N3 C7N1 1.09057 1_555 n
H5N3 C7N1 2.06349 214_554 n
H5N3 D5N4 1.59022 1_555 n
H5N3 H5N4 1.59022 1_555 n
H5N4 C7N1 1.08977 1_555 n
H5N4 C7N1 1.38945 19_656 n
H5N4 C7N1 2.06507 214_554 n
H5N4 D5N3 1.59022 1_555 n
H5N4 D5N4 0.58062 19_656 n
H5N4 H5N3 1.59022 1_555 n
H5N4 H5N4 0.58062 19_656 n
N1d O2a2 2.04863 7_656 n
N1d O2a2 2.04863 8_665 n
N1d O2a2 2.04863 12_566 n
N1d O2a2 2.04863 21_566 n
N1d O2a2 2.04863 22_656 n
N1d O2a2 2.04863 23_665 n
N1d C1d 1.44933 1_555 n
N1d C1d 1.44933 2_555 n
N1d C1d 1.44933 3_555 n
N1d C1d 1.44933 13_555 n
N1d C1d 1.44933 14_555 n
N1d C1d 1.44933 15_555 n
N1d C2d 1.45338 1_555 n
N1d C2d 1.45338 2_555 n
N1d C2d 1.45338 3_555 n
N1d C2d 1.45338 13_555 n
N1d C2d 1.45338 14_555 n
N1d C2d 1.45338 15_555 n
N1d C3d 1.45288 1_555 n
N1d C3d 1.45288 2_555 n
N1d C3d 1.45288 3_555 n
N1d C3d 1.45288 13_555 n
N1d C3d 1.45288 14_555 n
N1d C3d 1.45288 15_555 n
N1d H3d 1.9636 1_555 n
N1d H3d 1.9636 2_555 n
N1d H3d 1.9636 3_555 n
N1d H3d 1.9636 13_555 n
N1d H3d 1.9636 14_555 n
N1d H3d 1.9636 15_555 n
N1d H4d 1.93816 1_555 n
N1d H4d 1.93816 2_555 n
N1d H4d 1.93816 3_555 n
N1d H4d 1.93816 13_555 n
N1d H4d 1.93816 14_555 n
N1d H4d 1.93816 15_555 n
C1d H1 2.06896 8_665 n
C1d O2a2 1.95886 8_665 n
C1d O2a2 1.94795 23_665 n
C1d H12 1.78854 8_665 n
C1d H12 1.97115 23_665 n
C1d Hme22 1.83024 -9_655 n
C1d Dme22 1.83024 -9_655 n
C1d N1d 1.44933 1_555 n
C1d C1d 0.83992 13_555 n
C1d C1d 1.97861 15_555 n
C1d C2d 0.51727 2_555 n
C1d C2d 1.96443 14_555 n
C1d C2d 0.95967 15_555 n
C1d C3d 0.36958 3_555 n
C1d C3d 1.82081 13_555 n
C1d C3d 1.06343 14_555 n
C1d O4d 1.36548 3_555 n
C1d O4d 1.96495 13_555 n
C1d O4d 2.19522 14_555 n
C1d H1d 1.0989 1_555 n
C1d H1d 0.77559 13_555 n
C1d H2d 1.09119 1_555 n
C1d H2d 1.54397 13_555 n
C1d H3d 1.09211 1_555 n
C1d H3d 1.82948 13_555 n
C1d H3d 1.82597 15_555 n
C1d H4d 0.69655 2_555 n
C1d H4d 0.83277 15_555 n
C1d H5d 1.52547 2_555 n
C1d H5d 1.4458 15_555 n
C1d H6d 1.24545 2_555 n
C1d H6d 1.7956 14_555 n
C1d H6d 2.00211 15_555 n
C1d H7d 1.01612 3_555 n
C1d H7d 0.84013 14_555 n
C2d C1a2 2.03867 22_656 n
C2d O2a2 1.455 7_656 n
C2d O2a2 2.12192 12_566 n
C2d O2a2 2.1527 21_566 n
C2d O2a2 1.44138 22_656 n
C2d H12 1.76276 7_656 n
C2d H12 1.93473 22_656 n
C2d Hme22 1.79547 -11_556 n
C2d Dme22 1.79547 -11_556 n
C2d N1d 1.45338 1_555 n
C2d C1d 0.51727 3_555 n
C2d C1d 1.96443 14_555 n
C2d C1d 0.95967 15_555 n
C2d C2d 1.81513 13_555 n
C2d C2d 0.77792 14_555 n
C2d C3d 0.28348 2_555 n
C2d C3d 1.00062 13_555 n
C2d C3d 1.73103 15_555 n
C2d O4d 1.44855 2_555 n
C2d O4d 2.19878 13_555 n
C2d O4d 1.98238 15_555 n
C2d H1d 1.41869 3_555 n
C2d H1d 1.20473 15_555 n
C2d H2d 0.77148 3_555 n
C2d H2d 1.30393 15_555 n
C2d H3d 1.47797 3_555 n
C2d H3d 2.0369 14_555 n
C2d H3d 2.04442 15_555 n
C2d H4d 1.09311 1_555 n
C2d H4d 1.17806 14_555 n
C2d H5d 1.09385 1_555 n
C2d H5d 0.98856 14_555 n
C2d H6d 1.08967 1_555 n
C2d H6d 1.64991 13_555 n
C2d H6d 1.86099 14_555 n
C2d H7d 0.94522 2_555 n
C2d H7d 0.76868 13_555 n
C2d Dm14 2.07048 4_556 n
C3d C1a2 2.20103 21_566 n
C3d O2a2 1.697 12_566 n
C3d O2a2 1.67921 21_566 n
C3d H12 1.81016 12_566 n
C3d H12 2.06017 21_566 n
C3d Hme22 1.75393 -10_565 n
C3d Dme22 1.75393 -10_565 n
C3d N1d 1.45288 1_555 n
C3d C1d 0.36958 2_555 n
C3d C1d 1.82081 13_555 n
C3d C1d 1.06343 14_555 n
C3d C2d 0.28348 3_555 n
C3d C2d 1.00062 13_555 n
C3d C2d 1.73103 15_555 n
C3d C3d 1.60656 14_555 n
C3d C3d 1.18378 15_555 n
C3d O4d 1.22065 1_555 n
C3d O4d 1.76382 14_555 n
C3d H1d 1.42434 2_555 n
C3d H1d 1.08378 14_555 n
C3d H2d 0.85537 2_555 n
C3d H2d 1.55347 14_555 n
C3d H3d 1.19924 2_555 n
C3d H3d 1.7824 13_555 n
C3d H4d 1.02644 3_555 n
C3d H4d 1.16069 13_555 n
C3d H5d 1.35991 3_555 n
C3d H5d 1.23114 13_555 n
C3d H6d 0.94949 3_555 n
C3d H6d 2.08922 13_555 n
C3d H6d 1.50332 15_555 n
C3d H7d 1.10288 1_555 n
C3d H7d 0.86943 15_555 n
C3d Dm14 1.96199 6_565 n
O4d Co1 2.32478 -5_566 n
O4d O2 1.9295 12_566 n
O4d H12 2.03967 12_566 n
O4d Hme22 1.47618 -10_565 n
O4d Dme22 1.47618 -10_565 n
O4d C1d 1.36548 2_555 n
O4d C1d 1.96495 13_555 n
O4d C1d 2.19522 14_555 n
O4d C2d 1.44855 3_555 n
O4d C2d 2.19878 13_555 n
O4d C2d 1.98238 15_555 n
O4d C3d 1.22065 1_555 n
O4d C3d 1.76382 14_555 n
O4d O4d 1.00903 14_555 n
O4d H1d 1.58017 14_555 n
O4d H2d 1.33608 2_555 n
O4d H2d 2.05277 13_555 n
O4d H3d 0.98745 2_555 n
O4d H3d 1.43776 13_555 n
O4d H4d 1.73949 3_555 n
O4d H4d 1.9744 13_555 n
O4d H5d 2.03724 13_555 n
O4d H6d 0.6509 3_555 n
O4d H6d 1.12999 15_555 n
O4d H7d 2.02673 1_555 n
O4d H7d 1.65513 15_555 n
O4d Cm4 2.2072 3_555 n
O4d Dm14 1.20882 6_565 n
O4d Dm15 2.06577 3_555 n
O4d Dm15 1.58245 15_555 n
H1d H1 1.3206 8_665 n
H1d H12 1.71432 8_665 n
H1d H12 1.53269 23_665 n
H1d Hme22 1.69397 -19_565 n
H1d Dme22 1.69397 -19_565 n
H1d C1d 1.0989 1_555 n
H1d C1d 0.77559 13_555 n
H1d C2d 1.41869 2_555 n
H1d C2d 1.20473 15_555 n
H1d C3d 1.42434 3_555 n
H1d C3d 1.08378 14_555 n
H1d O4d 1.58017 14_555 n
H1d H1d 0.72154 13_555 n
H1d H2d 1.78136 1_555 n
H1d H2d 1.46569 13_555 n
H1d H3d 1.78413 1_555 n
H1d H3d 1.15433 13_555 n
H1d H4d 0.50608 2_555 n
H1d H4d 0.27776 15_555 n
H1d H5d 1.90036 2_555 n
H1d H5d 1.95313 15_555 n
H1d H6d 1.71441 15_555 n
H1d H7d 0.96036 3_555 n
H1d H7d 1.09679 14_555 n
H2d C1a2 1.59375 23_665 n
H2d C2a2 1.86663 23_665 n
H2d C32 2.02804 8_665 n
H2d C32 1.9351 23_665 n
H2d C62 2.01091 -9_655 n
H2d O2a2 1.51072 8_665 n
H2d O2a2 1.48667 23_665 n
H2d H12 1.28261 8_665 n
H2d H12 1.67517 23_665 n
H2d H2a2 1.90511 -19_565 n
H2d Hme22 1.17806 -9_655 n
H2d Dme22 1.17806 -9_655 n
H2d C1d 1.09119 1_555 n
H2d C1d 1.54397 13_555 n
H2d C2d 0.77148 2_555 n
H2d C2d 1.30393 15_555 n
H2d C3d 0.85537 3_555 n
H2d C3d 1.55347 14_555 n
H2d O4d 1.33608 3_555 n
H2d O4d 2.05277 13_555 n
H2d H1d 1.78136 1_555 n
H2d H1d 1.46569 13_555 n
H2d H2d 1.42054 13_555 n
H2d H3d 1.78701 1_555 n
H2d H4d 1.43528 2_555 n
H2d H4d 1.55318 15_555 n
H2d H5d 0.97563 2_555 n
H2d H5d 0.74261 15_555 n
H2d H6d 0.93123 2_555 n
H2d H6d 1.70366 14_555 n
H2d H7d 1.03791 3_555 n
H2d H7d 0.72438 14_555 n
H2d Dm14 1.70517 5_655 n
H2d Dm15 1.71033 14_555 n
H3d N1d 1.9636 1_555 n
H3d C1d 1.09211 1_555 n
H3d C1d 1.82948 13_555 n
H3d C1d 1.82597 15_555 n
H3d C2d 1.47797 2_555 n
H3d C2d 2.0369 14_555 n
H3d C2d 2.04442 15_555 n
H3d C3d 1.19924 3_555 n
H3d C3d 1.7824 13_555 n
H3d O4d 0.98745 3_555 n
H3d O4d 1.43776 13_555 n
H3d H1d 1.78413 1_555 n
H3d H1d 1.15433 13_555 n
H3d H2d 1.78701 1_555 n
H3d H3d 1.08231 15_555 n
H3d H4d 1.32516 2_555 n
H3d H4d 1.54668 15_555 n
H3d H6d 1.36097 2_555 n
H3d H6d 1.66355 14_555 n
H3d H7d 1.72923 14_555 n
H4d H1 1.40867 7_656 n
H4d H12 1.55645 7_656 n
H4d H12 1.62027 22_656 n
H4d Hme22 1.81223 -11_556 n
H4d Dme22 1.81223 -11_556 n
H4d N1d 1.93816 1_555 n
H4d C1d 0.69655 3_555 n
H4d C1d 0.83277 15_555 n
H4d C2d 1.09311 1_555 n
H4d C2d 1.17806 14_555 n
H4d C3d 1.02644 2_555 n
H4d C3d 1.16069 13_555 n
H4d O4d 1.73949 2_555 n
H4d O4d 1.9744 13_555 n
H4d H1d 0.50608 3_555 n
H4d H1d 0.27776 15_555 n
H4d H2d 1.43528 3_555 n
H4d H2d 1.55318 15_555 n
H4d H3d 1.32516 3_555 n
H4d H3d 1.54668 15_555 n
H4d H4d 0.24803 14_555 n
H4d H5d 1.78737 1_555 n
H4d H5d 1.76771 14_555 n
H4d H6d 1.77998 1_555 n
H4d H7d 0.90808 2_555 n
H4d H7d 0.85331 13_555 n
H5d C1a2 1.31481 7_656 n
H5d C1a2 1.48237 22_656 n
H5d C2a2 1.8067 7_656 n
H5d C2a2 1.93124 22_656 n
H5d C32 1.96773 7_656 n
H5d C32 1.98621 22_656 n
H5d C4a2 2.03335 -11_556 n
H5d O2a2 0.92257 7_656 n
H5d O2a2 0.93028 22_656 n
H5d H12 1.66583 7_656 n
H5d H12 1.59519 22_656 n
H5d H2a2 1.47879 -11_556 n
H5d H2a2 1.53364 -24_655 n
H5d Hme22 1.95043 -11_556 n
H5d Hme22 1.76393 -24_655 n
H5d Dme22 1.95043 -11_556 n
H5d Dme22 1.76393 -24_655 n
H5d C1d 1.52547 3_555 n
H5d C1d 1.4458 15_555 n
H5d C2d 1.09385 1_555 n
H5d C2d 0.98856 14_555 n
H5d C3d 1.35991 2_555 n
H5d C3d 1.23114 13_555 n
H5d O4d 2.03724 13_555 n
H5d H1d 1.90036 3_555 n
H5d H1d 1.95313 15_555 n
H5d H2d 0.97563 3_555 n
H5d H2d 0.74261 15_555 n
H5d H4d 1.78737 1_555 n
H5d H4d 1.76771 14_555 n
H5d H5d 0.28185 14_555 n
H5d H6d 1.77989 1_555 n
H5d H6d 1.53082 14_555 n
H5d H7d 0.9868 2_555 n
H5d H7d 1.04087 13_555 n
H6d C1a2 1.92033 22_656 n
H6d O2a2 1.94824 7_656 n
H6d O2a2 1.90976 22_656 n
H6d Hme22 1.52568 -11_556 n
H6d Dme22 1.52568 -11_556 n
H6d C1d 1.24545 3_555 n
H6d C1d 1.7956 14_555 n
H6d C1d 2.00211 15_555 n
H6d C2d 1.08967 1_555 n
H6d C2d 1.64991 13_555 n
H6d C2d 1.86099 14_555 n
H6d C3d 0.94949 2_555 n
H6d C3d 2.08922 13_555 n
H6d C3d 1.50332 15_555 n
H6d O4d 0.6509 2_555 n
H6d O4d 1.12999 15_555 n
H6d H1d 1.71441 15_555 n
H6d H2d 0.93123 3_555 n
H6d H2d 1.70366 14_555 n
H6d H3d 1.36097 3_555 n
H6d H3d 1.66355 14_555 n
H6d H4d 1.77998 1_555 n
H6d H5d 1.77989 1_555 n
H6d H5d 1.53082 14_555 n
H6d H6d 0.84556 13_555 n
H6d H7d 1.80098 2_555 n
H6d H7d 1.45106 13_555 n
H6d Cm4 2.00665 1_555 n
H6d Dm14 1.01706 4_556 n
H6d Dm15 1.92815 1_555 n
H6d Dm15 1.49672 13_555 n
H7d H1 1.82801 12_566 n
H7d C32 1.83981 12_566 n
H7d C32 1.86702 21_566 n
H7d O2a2 1.8013 12_566 n
H7d O2a2 1.80677 21_566 n
H7d H12 1.19204 12_566 n
H7d H12 1.05026 21_566 n
H7d Hme22 1.66364 -10_565 n
H7d Hme22 1.346 -20_556 n
H7d Dme22 1.66364 -10_565 n
H7d Dme22 1.346 -20_556 n
H7d C1d 1.01612 2_555 n
H7d C1d 0.84013 14_555 n
H7d C2d 0.94522 3_555 n
H7d C2d 0.76868 13_555 n
H7d C3d 1.10288 1_555 n
H7d C3d 0.86943 15_555 n
H7d O4d 2.02673 1_555 n
H7d O4d 1.65513 15_555 n
H7d H1d 0.96036 2_555 n
H7d H1d 1.09679 14_555 n
H7d H2d 1.03791 2_555 n
H7d H2d 0.72438 14_555 n
H7d H3d 1.72923 14_555 n
H7d H4d 0.90808 3_555 n
H7d H4d 0.85331 13_555 n
H7d H5d 0.9868 3_555 n
H7d H5d 1.04087 13_555 n
H7d H6d 1.80098 3_555 n
H7d H6d 1.45106 13_555 n
H7d H7d 0.38896 15_555 n
Cm1 O2b2 2.09719 18_565 n
Cm1 O2b2 2.09719 21_566 n
Cm1 Dm1 1.06885 1_555 n
Cm1 Dm2 1.06682 1_555 n
Cm1 Dm3 1.07075 1_555 n
Cm1 Dm3 1.07075 4_556 n
Dm1 C1b2 1.75627 18_565 n
Dm1 C1b2 1.75627 21_566 n
Dm1 O1b2 2.06671 18_565 n
Dm1 O1b2 2.06671 21_566 n
Dm1 O2b2 1.2439 18_565 n
Dm1 O2b2 1.2439 21_566 n
Dm1 Cm1 1.06885 1_555 n
Dm1 Dm2 1.74469 1_555 n
Dm1 Dm3 1.7457 1_555 n
Dm1 Dm3 1.7457 4_556 n
Dm2 Cm1 1.06682 1_555 n
Dm2 Dm1 1.74469 1_555 n
Dm2 Dm3 1.74746 1_555 n
Dm2 Dm3 1.74746 4_556 n
Dm3 O1b2 2.02615 18_565 n
Dm3 Cm1 1.07075 1_555 n
Dm3 Dm1 1.7457 1_555 n
Dm3 Dm2 1.74746 1_555 n
Dm3 Dm3 1.74587 4_556 n
Cm2 Cm2 1.29088 13_555 n
Cm2 Dm5 1.06843 1_555 n
Cm2 Dm5 1.48457 13_555 n
Cm2 Dm6 1.06982 1_555 n
Cm2 Dm6 1.3278 13_555 n
Cm2 Dm7 1.07043 1_555 n
Cm2 Dm8 1.07136 1_555 n
Cm2 Dm8 1.31251 13_555 n
Dm5 Cm2 1.06843 1_555 n
Dm5 Cm2 1.48457 13_555 n
Dm5 Dm5 0.82301 13_555 n
Dm5 Dm6 1.7478 1_555 n
Dm5 Dm6 1.85719 13_555 n
Dm5 Dm7 1.74732 1_555 n
Dm5 Dm8 1.74571 1_555 n
Dm5 Dm8 1.84771 13_555 n
Dm6 Cm2 1.06982 1_555 n
Dm6 Cm2 1.3278 13_555 n
Dm6 Dm5 1.7478 1_555 n
Dm6 Dm5 1.85719 13_555 n
Dm6 Dm6 0.47915 13_555 n
Dm6 Dm7 1.74799 1_555 n
Dm6 Dm8 1.74779 1_555 n
Dm6 Dm8 1.8078 13_555 n
Dm7 Cm2 1.07043 1_555 n
Dm7 Dm5 1.74732 1_555 n
Dm7 Dm6 1.74799 1_555 n
Dm7 Dm8 1.74731 1_555 n
Dm8 Cm2 1.07136 1_555 n
Dm8 Cm2 1.31251 13_555 n
Dm8 Dm5 1.74571 1_555 n
Dm8 Dm5 1.84771 13_555 n
Dm8 Dm6 1.74779 1_555 n
Dm8 Dm6 1.8078 13_555 n
Dm8 Dm7 1.74731 1_555 n
Dm8 Dm8 0.44533 13_555 n
Cm3 Dm9a 1.05631 1_555 n
Cm3 Dm9b 1.07011 1_555 n
Cm3 Dm10a 1.07091 1_555 n
Cm3 Dm10a 1.07091 2_555 n
Cm3 Dm10a 1.07091 3_555 n
Cm3 Dm10b 1.07021 1_555 n
Cm3 Dm10b 1.07021 2_555 n
Cm3 Dm10b 1.07021 3_555 n
Dm9a Cm3 1.05631 1_555 n
Dm9a Dm10a 1.73252 1_555 n
Dm9a Dm10a 1.73252 2_555 n
Dm9a Dm10a 1.73252 3_555 n
Dm9a Dm10b 1.169 1_555 n
Dm9a Dm10b 1.169 2_555 n
Dm9a Dm10b 1.169 3_555 n
Dm9b Cm3 1.07011 1_555 n
Dm9b Dm10a 1.24231 1_555 n
Dm9b Dm10a 1.24231 2_555 n
Dm9b Dm10a 1.24231 3_555 n
Dm9b Dm10b 1.78795 1_555 n
Dm9b Dm10b 1.78795 2_555 n
Dm9b Dm10b 1.78795 3_555 n
Dm10a Cm3 1.07091 1_555 n
Dm10a Dm9a 1.73252 1_555 n
Dm10a Dm9b 1.24231 1_555 n
Dm10a Dm10a 1.75313 2_555 n
Dm10a Dm10a 1.75313 3_555 n
Dm10a Dm10b 0.7738 1_555 n
Dm10a Dm10b 1.89295 2_555 n
Dm10a Dm10b 1.89295 3_555 n
Dm10b Cm3 1.07021 1_555 n
Dm10b Dm9a 1.169 1_555 n
Dm10b Dm9b 1.78795 1_555 n
Dm10b Dm10a 0.7738 1_555 n
Dm10b Dm10a 1.89295 2_555 n
Dm10b Dm10a 1.89295 3_555 n
Dm10b Dm10b 1.70239 2_555 n
Dm10b Dm10b 1.70239 3_555 n
Cm4 Co1 2.19845 -6_656 n
Cm4 C1a2 2.10938 12_566 n
Cm4 C1a2 2.10938 22_656 n
Cm4 C1a2 2.10938 -10_565 n
Cm4 C1a2 2.10938 -24_655 n
Cm4 O1a2 1.86528 12_566 n
Cm4 O1a2 1.86528 22_656 n
Cm4 O1a2 1.86528 -10_565 n
Cm4 O1a2 1.86528 -24_655 n
Cm4 Hme32 1.75766 2_555 n
Cm4 Hme32 1.75766 15_555 n
Cm4 Hme32 1.75766 -11_556 n
Cm4 Hme32 1.75766 -20_556 n
Cm4 Dme32 1.75766 2_555 n
Cm4 Dme32 1.75766 15_555 n
Cm4 Dme32 1.75766 -11_556 n
Cm4 Dme32 1.75766 -20_556 n
Cm4 O4d 2.2072 2_555 n
Cm4 O4d 2.2072 15_555 n
Cm4 O4d 2.2072 -11_556 n
Cm4 O4d 2.2072 -20_556 n
Cm4 H6d 2.00665 1_555 n
Cm4 H6d 2.00665 4_556 n
Cm4 H6d 2.00665 13_555 n
Cm4 H6d 2.00665 16_556 n
Cm4 Dm13 1.07104 1_555 n
Cm4 Dm14 1.06916 1_555 n
Cm4 Dm14 1.06916 4_556 n
Cm4 Dm15 1.07042 1_555 n
Cm4 Dm15 1.07042 4_556 n
Cm4 Dm15 1.07042 13_555 n
Cm4 Dm15 1.07042 16_556 n
Dm13 C1a2 1.57328 12_566 n
Dm13 C1a2 1.57328 22_656 n
Dm13 C1a2 1.57328 -10_565 n
Dm13 C1a2 1.57328 -24_655 n
Dm13 O1a2 0.917 12_566 n
Dm13 O1a2 0.917 22_656 n
Dm13 O1a2 0.917 -10_565 n
Dm13 O1a2 0.917 -24_655 n
Dm13 Cm4 1.07104 1_555 n
Dm13 Dm14 1.7467 1_555 n
Dm13 Dm14 1.7467 4_556 n
Dm13 Dm15 1.74747 1_555 n
Dm13 Dm15 1.74747 4_556 n
Dm13 Dm15 1.74747 13_555 n
Dm13 Dm15 1.74747 16_556 n
Dm14 Co1 2.10114 -6_656 n
Dm14 C1a2 1.98959 -10_565 n
Dm14 C1a2 1.98959 -24_655 n
Dm14 Hme22 1.9054 2_555 n
Dm14 Hme22 1.9054 15_555 n
Dm14 Dme22 1.9054 2_555 n
Dm14 Dme22 1.9054 15_555 n
Dm14 C2d 2.07048 4_556 n
Dm14 C2d 2.07048 16_556 n
Dm14 C3d 1.96199 -11_556 n
Dm14 C3d 1.96199 -20_556 n
Dm14 O4d 1.20882 -11_556 n
Dm14 O4d 1.20882 -20_556 n
Dm14 H2d 1.70517 -8_556 n
Dm14 H2d 1.70517 -23_556 n
Dm14 H6d 1.01706 4_556 n
Dm14 H6d 1.01706 16_556 n
Dm14 Cm4 1.06916 1_555 n
Dm14 Dm13 1.7467 1_555 n
Dm14 Dm15 1.74862 1_555 n
Dm14 Dm15 1.0078 4_556 n
Dm14 Dm15 1.74862 13_555 n
Dm14 Dm15 1.0078 16_556 n
Dm15 Co1 2.10179 -6_656 n
Dm15 C1a2 1.99136 12_566 n
Dm15 C2a2 1.83681 12_566 n
Dm15 C62 1.88233 15_555 n
Dm15 C62 1.55084 -20_556 n
Dm15 Hme22 1.36142 -20_556 n
Dm15 Hme32 1.05728 15_555 n
Dm15 Hme32 1.21698 -20_556 n
Dm15 Dme22 1.36142 -20_556 n
Dm15 Dme32 1.05728 15_555 n
Dm15 Dme32 1.21698 -20_556 n
Dm15 O4d 2.06577 2_555 n
Dm15 O4d 1.58245 15_555 n
Dm15 H2d 1.71033 14_555 n
Dm15 H6d 1.92815 1_555 n
Dm15 H6d 1.49672 13_555 n
Dm15 Cm4 1.07042 1_555 n
Dm15 Dm13 1.74747 1_555 n
Dm15 Dm14 1.74862 1_555 n
Dm15 Dm14 1.0078 4_556 n
Dm15 Dm15 1.01245 4_556 n
Dm15 Dm15 1.74748 13_555 n
